data_7035148
loop_
_publ_author_name
'Ishimoto, Ryo'
'Kamata, Keigo'
'Suzuki, Kosuke'
'Yamaguchi, Kazuya'
'Mizuno, Noritaka'

_publ_section_title
;
 Synthesis and structural characterization of BINOL-modified chiral
 polyoxometalates.
;
_journal_issue 24
_journal_name_full 'Dalton transactions (Cambridge, England : 2003)'
_journal_page_first 10947
_journal_page_last 10951
_journal_paper_doi 10.1039/c5dt01338k
_journal_volume 44
_journal_year 2015
_chemical_absolute_configuration R
_chemical_formula_sum 'C185 H359 N17 O100 Si2 Ti4 W20'
_chemical_formula_weight 8346.65
_chemical_name_systematic
;
 ?
;
_space_group_crystal_system monoclinic
_space_group_IT_number 4
_space_group_name_Hall 'P 2yb'
_space_group_name_H-M_alt 'P 1 21 1'
_symmetry_space_group_name_Hall 'P 2yb'
_symmetry_space_group_name_H-M 'P 1 21 1'
_atom_sites_solution_hydrogens geom
_audit_creation_method SHELXL-2013
_audit_update_record
;
2015-04-28 deposited with the CCDC.
2015-05-12 downloaded from the CCDC.
;
_cell_angle_alpha 90
_cell_angle_beta 90.0457(6)
_cell_angle_gamma 90
_cell_formula_units_Z 2
_cell_length_a 17.9204(3)
_cell_length_b 19.8114(3)
_cell_length_c 36.8133(5)
_cell_measurement_temperature 123(2)
_cell_volume 13069.8(3)
_computing_cell_refinement HKL2000
_computing_data_collection 'Rigaku CrystalClear'
_computing_data_reduction HKL2000
_computing_structure_refinement 'SHELXL-2013 (Sheldrick, 2013)'
_computing_structure_solution 'SHELXS-97 (Sheldrick, 1990)'
_diffrn_ambient_temperature 123(2)
_diffrn_measured_fraction_theta_full 0.917
_diffrn_measured_fraction_theta_max 0.943
_diffrn_radiation_type MoK\a
_diffrn_radiation_wavelength 0.71069
_diffrn_reflns_av_unetI/netI 0.0456
_diffrn_reflns_laue_measured_fraction_full 0.917
_diffrn_reflns_laue_measured_fraction_max 0.943
_diffrn_reflns_point_group_measured_fraction_full 0.794
_diffrn_reflns_point_group_measured_fraction_max 0.817
_diffrn_reflns_theta_full 25.240
_diffrn_reflns_theta_max 24.994
_diffrn_reflns_theta_min 2.011
_exptl_absorpt_coefficient_mu 8.967
_exptl_absorpt_correction_type none
_exptl_crystal_colour yellow
_exptl_crystal_density_diffrn 2.121
_exptl_crystal_description rod
_exptl_crystal_F_000 7968
_exptl_crystal_size_max 0.2
_exptl_crystal_size_mid 0.2
_exptl_crystal_size_min 0.2
_refine_diff_density_max 3.690
_refine_diff_density_min -1.324
_refine_diff_density_rms 0.253
_refine_ls_abs_structure_details
;
 Flack x determined using 13368 quotients [(I+)-(I-)]/[(I+)+(I-)]
 (Parsons and Flack (2004), Acta Cryst. A60, s61).
;
_refine_ls_abs_structure_Flack 0.005(8)
_refine_ls_extinction_method none
_refine_ls_goodness_of_fit_ref 1.081
_refine_ls_hydrogen_treatment constr
_refine_ls_matrix_type full
_refine_ls_number_parameters 2998
_refine_ls_number_reflns 37578
_refine_ls_number_restraints 350
_refine_ls_restrained_S_all 1.078
_refine_ls_R_factor_all 0.0619
_refine_ls_R_factor_gt 0.0546
_refine_ls_shift/su_max 0.002
_refine_ls_shift/su_mean 0.000
_refine_ls_structure_factor_coef Fsqd
_refine_ls_weighting_details 'w=1/[\s^2^(Fo^2^)+(0.0940P)^2^+146.1874P] where P=(Fo^2^+2Fc^2^)/3'
_refine_ls_weighting_scheme calc
_refine_ls_wR_factor_gt 0.1455
_refine_ls_wR_factor_ref 0.1539
_reflns_Friedel_coverage 0.679
_reflns_friedel_fraction_full 0.663
_reflns_friedel_fraction_max 0.682
_reflns_number_gt 34371
_reflns_number_total 37578
_reflns_threshold_expression 'I > 2\s(I)'
_cod_data_source_file c5dt01338k2.cif
_cod_data_source_block R
_cod_depositor_comments 'Adding full bibliography for 7035148--7035149.cif.'
_cod_database_code 7035148
_shelx_space_group_comment
;
The symmetry employed for this shelxl refinement is uniquely defined
by the following loop, which should always be used as a source of
symmetry information in preference to the above space-group names.
They are only intended as comments.
;
_shelxl_version_number 2013-3

loop_
_space_group_symop_operation_xyz
'x, y, z'
'-x, y+1/2, -z'

loop_
_atom_site_label
_atom_site_type_symbol
_atom_site_fract_x
_atom_site_fract_y
_atom_site_fract_z
_atom_site_U_iso_or_equiv
_atom_site_adp_type
_atom_site_occupancy
_atom_site_site_symmetry_order
_atom_site_calc_flag
_atom_site_refinement_flags_posn
_atom_site_refinement_flags_adp
_atom_site_refinement_flags_occupancy
_atom_site_disorder_assembly
_atom_site_disorder_group
N7 N 0.0440(14) 0.7975(15) 0.0109(7) 0.059(7) Uani 1 1 d . . . . .
W1 W 0.36376(6) 0.59379(6) 0.12012(3) 0.0358(2) Uani 1 1 d . . . . .
W2 W 0.21987(6) 0.58862(5) 0.17766(3) 0.0353(2) Uani 1 1 d . . . . .
W3 W 0.10131(6) 0.34645(6) 0.09918(3) 0.0357(2) Uani 1 1 d . . . . .
W4 W 0.24722(6) 0.34992(6) 0.04282(3) 0.0359(2) Uani 1 1 d . . . . .
W5 W 0.35466(5) 0.50669(6) 0.03227(3) 0.0374(2) Uani 1 1 d . . . . .
W6 W 0.04951(5) 0.49705(6) 0.15156(3) 0.0365(2) Uani 1 1 d . . . . .
W7 W 0.24812(6) 0.64230(6) 0.04209(3) 0.0369(2) Uani 1 1 d . . . . .
W8 W 0.08770(6) 0.63778(6) 0.10688(3) 0.0372(2) Uani 1 1 d . . . . .
W9 W 0.02027(5) 0.50273(6) 0.06283(3) 0.0381(2) Uani 1 1 d . . . . .
W10 W 0.18239(6) 0.50486(6) -0.00084(3) 0.0384(2) Uani 1 1 d . . . . .
W11 W 0.60154(6) 0.89564(5) 0.40087(3) 0.0355(2) Uani 1 1 d . . . . .
W12 W 0.74743(6) 0.89216(6) 0.45727(3) 0.0358(2) Uani 1 1 d . . . . .
W13 W 0.86384(6) 0.64823(6) 0.38003(3) 0.0357(2) Uani 1 1 d . . . . .
W14 W 0.71999(6) 0.65344(5) 0.32245(3) 0.0353(2) Uani 1 1 d . . . . .
W15 W 0.54968(5) 0.74507(6) 0.34844(3) 0.0363(2) Uani 1 1 d . . . . .
W16 W 0.85482(6) 0.73527(6) 0.46792(3) 0.0377(2) Uani 1 1 d . . . . .
W17 W 0.52043(5) 0.73943(6) 0.43721(3) 0.0376(2) Uani 1 1 d . . . . .
W18 W 0.68261(6) 0.73713(6) 0.50097(3) 0.0383(2) Uani 1 1 d . . . . .
W19 W 0.74826(6) 0.59968(6) 0.45800(3) 0.0373(2) Uani 1 1 d . . . . .
W20 W 0.58780(6) 0.60437(6) 0.39319(3) 0.0373(2) Uani 1 1 d . . . . .
Si1 Si 0.2074(3) 0.4964(3) 0.09523(15) 0.0275(13) Uani 1 1 d . . . . .
Si2 Si 0.7078(3) 0.7455(4) 0.40498(16) 0.0286(13) Uani 1 1 d . . . . .
Ti1 Ti 0.3336(3) 0.4629(2) 0.17034(11) 0.0335(10) Uani 1 1 d . . . . .
Ti2 Ti 0.2692(3) 0.3352(2) 0.12953(11) 0.0356(10) Uani 1 1 d . . . . .
Ti3 Ti 0.7696(3) 0.9064(2) 0.37056(11) 0.0349(10) Uani 1 1 d . . . . .
Ti4 Ti 0.8333(2) 0.7793(2) 0.32980(11) 0.0326(9) Uani 1 1 d . . . . .
O1 O 0.3567(9) 0.4012(8) 0.1278(4) 0.033(4) Uani 1 1 d . . . . .
O2 O 0.2451(10) 0.4008(10) 0.1708(4) 0.042(4) Uani 1 1 d . . . . .
O3 O 0.3833(9) 0.4174(8) 0.2063(4) 0.034(4) Uani 1 1 d . . . . .
O4 O 0.3186(11) 0.2736(9) 0.1570(4) 0.040(4) Uani 1 1 d . . . . .
O5 O 0.3994(9) 0.5256(9) 0.1522(4) 0.035(4) Uani 1 1 d . . . . .
O6 O 0.2788(9) 0.5238(9) 0.2000(4) 0.038(4) Uani 1 1 d . . . . .
O7 O 0.1732(9) 0.3022(9) 0.1288(5) 0.037(4) Uani 1 1 d . . . . .
O8 O 0.2937(10) 0.3059(10) 0.0825(5) 0.046(5) Uani 1 1 d . . . . .
O9 O 0.4392(10) 0.6449(9) 0.1204(5) 0.044(4) Uani 1 1 d . . . . .
O10 O 0.3079(10) 0.6318(9) 0.1601(5) 0.042(4) Uani 1 1 d . . . . .
O11 O 0.1978(11) 0.6377(10) 0.2130(5) 0.049(5) Uani 1 1 d . . . . .
O12 O 0.0290(10) 0.2900(9) 0.1038(5) 0.045(5) Uani 1 1 d . . . . .
O13 O 0.1526(10) 0.3110(9) 0.0576(5) 0.042(4) Uani 1 1 d . . . . .
O14 O 0.2728(10) 0.2963(10) 0.0084(5) 0.045(4) Uani 1 1 d . . . . .
O15 O 0.3837(8) 0.5310(8) 0.0804(4) 0.032(4) Uani 1 1 d . . . . .
O16 O 0.2625(9) 0.5232(8) 0.1284(4) 0.032(4) Uani 1 1 d . . . . .
O17 O 0.1385(9) 0.5232(9) 0.1768(4) 0.037(4) Uani 1 1 d . . . . .
O18 O 0.0817(9) 0.4103(10) 0.1398(4) 0.045(5) Uani 1 1 d . . . . .
O19 O 0.2088(9) 0.4130(8) 0.0936(4) 0.030(4) Uani 1 1 d . . . . .
O20 O 0.3276(10) 0.4159(10) 0.0431(4) 0.042(4) Uani 1 1 d . . . . .
O21 O 0.4405(10) 0.4954(10) 0.0107(5) 0.044(4) Uani 1 1 d . . . . .
O22 O -0.0081(10) 0.4815(10) 0.1876(5) 0.047(5) Uani 1 1 d . . . . .
O23 O 0.3021(9) 0.6427(9) 0.0869(5) 0.038(4) Uani 1 1 d . . . . .
O24 O 0.1652(10) 0.6394(9) 0.1410(4) 0.038(4) Uani 1 1 d . . . . .
O25 O 0.0343(9) 0.5928(9) 0.1435(4) 0.038(4) Uani 1 1 d . . . . .
O26 O -0.0182(9) 0.4908(10) 0.1115(5) 0.041(4) Uani 1 1 d . . . . .
O27 O 0.0553(10) 0.4118(9) 0.0691(4) 0.039(4) Uani 1 1 d . . . . .
O28 O 0.1890(10) 0.4139(9) 0.0159(4) 0.039(4) Uani 1 1 d . . . . .
O29 O 0.2890(9) 0.4990(9) -0.0091(4) 0.036(4) Uani 1 1 d . . . . .
O30 O 0.3389(9) 0.6006(10) 0.0240(4) 0.039(4) Uani 1 1 d . . . . .
O31 O 0.2376(10) 0.5267(9) 0.0563(4) 0.037(4) Uani 1 1 d . . . . .
O32 O 0.1219(9) 0.5237(9) 0.1015(4) 0.036(4) Uani 1 1 d . . . . .
O33 O 0.1568(10) 0.6522(9) 0.0697(5) 0.038(4) Uani 1 1 d . . . . .
O34 O 0.0206(9) 0.5958(12) 0.0720(5) 0.054(5) Uani 1 1 d . . . . .
O35 O 0.0891(9) 0.5129(9) 0.0260(4) 0.035(4) Uani 1 1 d . . . . .
O36 O 0.1938(9) 0.6010(12) 0.0019(4) 0.048(5) Uani 1 1 d . . . . .
O37 O 0.2584(9) 0.7232(10) 0.0272(5) 0.046(5) Uani 1 1 d . . . . .
O38 O 0.0496(11) 0.7181(11) 0.1113(5) 0.054(5) Uani 1 1 d . . . . .
O39 O -0.0589(10) 0.4927(11) 0.0381(5) 0.048(5) Uani 1 1 d . . . . .
O40 O 0.1512(11) 0.4975(11) -0.0447(5) 0.051(5) Uani 1 1 d . . . . .
O41 O 0.7458(9) 0.8411(9) 0.3294(4) 0.037(4) Uani 1 1 d . . . . .
O42 O 0.8551(9) 0.8404(8) 0.3721(4) 0.034(4) Uani 1 1 d . . . . .
O43 O 0.8196(10) 0.9694(9) 0.3430(5) 0.042(4) Uani 1 1 d . . . . .
O44 O 0.8832(9) 0.8256(8) 0.2938(4) 0.032(4) Uani 1 1 d . . . . .
O45 O 0.6730(10) 0.9401(8) 0.3717(5) 0.039(4) Uani 1 1 d . . . . .
O46 O 0.7930(10) 0.9358(10) 0.4181(5) 0.044(4) Uani 1 1 d . . . . .
O47 O 0.8993(9) 0.7159(9) 0.3485(5) 0.037(4) Uani 1 1 d . . . . .
O48 O 0.7770(9) 0.7181(9) 0.3005(4) 0.036(4) Uani 1 1 d . . . . .
O49 O 0.5303(11) 0.9513(9) 0.3955(5) 0.041(4) Uani 1 1 d . . . . .
O50 O 0.6524(11) 0.9314(10) 0.4423(5) 0.045(4) Uani 1 1 d . . . . .
O51 O 0.7738(10) 0.9461(10) 0.4920(5) 0.046(5) Uani 1 1 d . . . . .
O52 O 0.9402(11) 0.5976(9) 0.3794(5) 0.044(4) Uani 1 1 d . . . . .
O53 O 0.8074(10) 0.6107(8) 0.3398(5) 0.037(4) Uani 1 1 d . . . . .
O54 O 0.6991(12) 0.6038(10) 0.2859(4) 0.048(5) Uani 1 1 d . . . . .
O55 O 0.5828(9) 0.8324(8) 0.3607(4) 0.031(4) Uani 1 1 d . . . . .
O56 O 0.7088(9) 0.8288(8) 0.4062(4) 0.032(4) Uani 1 1 d . . . . .
O57 O 0.8287(10) 0.8256(9) 0.4573(4) 0.038(4) Uani 1 1 d . . . . .
O58 O 0.8849(9) 0.7110(9) 0.4198(4) 0.034(4) Uani 1 1 d . . . . .
O59 O 0.7628(9) 0.7188(8) 0.3722(4) 0.031(4) Uani 1 1 d . . . . .
O60 O 0.6387(9) 0.7189(9) 0.3235(4) 0.038(4) Uani 1 1 d . . . . .
O61 O 0.4920(10) 0.7615(9) 0.3126(5) 0.043(4) Uani 1 1 d . . . . .
O62 O 0.9387(11) 0.7474(11) 0.4890(5) 0.049(5) Uani 1 1 d . . . . .
O63 O 0.5574(10) 0.8311(9) 0.4310(5) 0.041(4) Uani 1 1 d . . . . .
O64 O 0.6914(10) 0.8277(9) 0.4839(4) 0.040(4) Uani 1 1 d . . . . .
O65 O 0.7891(9) 0.7429(9) 0.5088(4) 0.036(4) Uani 1 1 d . . . . .
O66 O 0.8382(10) 0.6399(10) 0.4755(4) 0.041(4) Uani 1 1 d . . . . .
O67 O 0.8028(10) 0.6001(8) 0.4128(5) 0.040(4) Uani 1 1 d . . . . .
O68 O 0.6661(9) 0.6027(9) 0.3591(4) 0.034(4) Uani 1 1 d . . . . .
O69 O 0.5328(10) 0.6484(8) 0.3561(4) 0.036(4) Uani 1 1 d . . . . .
O70 O 0.4821(9) 0.7514(9) 0.3885(4) 0.037(4) Uani 1 1 d . . . . .
O71 O 0.6227(9) 0.7182(9) 0.3980(4) 0.036(4) Uani 1 1 d . . . . .
O72 O 0.7380(9) 0.7155(9) 0.4437(4) 0.039(4) Uani 1 1 d . . . . .
O73 O 0.5907(9) 0.7303(9) 0.4740(4) 0.037(4) Uani 1 1 d . . . . .
O74 O 0.6940(9) 0.6431(12) 0.4982(4) 0.054(6) Uani 1 1 d . . . . .
O75 O 0.6582(10) 0.5904(9) 0.4317(5) 0.041(4) Uani 1 1 d . . . . .
O76 O 0.5195(9) 0.6453(11) 0.4282(5) 0.048(5) Uani 1 1 d . . . . .
O77 O 0.4404(9) 0.7481(10) 0.4623(5) 0.043(4) Uani 1 1 d . . . . .
O78 O 0.6518(10) 0.7435(10) 0.5443(4) 0.044(4) Uani 1 1 d . . . . .
O79 O 0.7596(9) 0.5202(10) 0.4723(5) 0.047(5) Uani 1 1 d . . . . .
O80 O 0.5513(12) 0.5266(11) 0.3882(5) 0.057(5) Uani 1 1 d . . . . .
N1 N 0.0044(14) 0.6242(14) 0.2680(6) 0.055(7) Uani 1 1 d . . . . .
N2 N 0.0721(14) 0.1670(12) 0.2054(6) 0.048(6) Uani 1 1 d . . . . .
N3 N 0.5719(13) 0.0750(12) 0.2935(6) 0.045(5) Uani 1 1 d . . . . .
N4 N 0.5039(16) 0.6157(16) 0.2313(6) 0.063(8) Uani 1 1 d . . . . .
N5 N 0.4552(14) 0.9455(13) 0.5101(7) 0.055(6) Uani 1 1 d . . . . .
N6 N 0.9875(12) 0.0256(13) 0.5059(6) 0.046(6) Uani 1 1 d . . . . .
N8 N 0.5123(13) 0.7153(14) 0.0047(7) 0.052(6) Uani 1 1 d . . . . .
C1 C 0.3703(14) 0.3060(16) 0.2282(7) 0.042(7) Uani 1 1 d . . . . .
C2 C 0.3571(14) 0.3740(13) 0.2308(7) 0.036(6) Uani 1 1 d . . . . .
C3 C 0.3138(14) 0.3996(14) 0.2600(7) 0.040(6) Uani 1 1 d . . . . .
H3A H 0.3071 0.4470 0.2623 0.047 Uiso 1 1 calc R U . . .
C4 C 0.2806(17) 0.3567(16) 0.2856(8) 0.050(7) Uani 1 1 d . . . . .
H4A H 0.2521 0.3748 0.3051 0.061 Uiso 1 1 calc R U . . .
C5 C 0.2901(19) 0.2854(15) 0.2821(7) 0.051(7) Uani 1 1 d . . . . .
C6 C 0.2546(16) 0.238(2) 0.3063(8) 0.061(9) Uani 1 1 d . . . . .
H6A H 0.2272 0.2538 0.3265 0.073 Uiso 1 1 calc R U . . .
C7 C 0.260(2) 0.1686(17) 0.3005(8) 0.062(9) Uani 1 1 d . . . . .
H7A H 0.2325 0.1385 0.3157 0.074 Uiso 1 1 calc R U . . .
C8 C 0.305(2) 0.1428(17) 0.2723(8) 0.059(8) Uani 1 1 d . . . . .
H8A H 0.3089 0.0955 0.2687 0.071 Uiso 1 1 calc R U . . .
C9 C 0.3447(19) 0.1900(13) 0.2486(7) 0.049(7) Uani 1 1 d . . . . .
H9A H 0.3766 0.1723 0.2304 0.059 Uiso 1 1 calc R U . . .
C10 C 0.3376(17) 0.2594(15) 0.2520(6) 0.047(7) Uani 1 1 d . . . . .
C11 C 0.4198(15) 0.2781(12) 0.1993(7) 0.038(6) Uani 1 1 d . . . . .
C12 C 0.3929(15) 0.2648(15) 0.1657(7) 0.045(7) Uani 1 1 d . . . . .
C13 C 0.4398(16) 0.2363(16) 0.1377(7) 0.048(7) Uani 1 1 d . . . . .
H13A H 0.4185 0.2249 0.1149 0.057 Uiso 1 1 calc R U . . .
C14 C 0.5153(19) 0.2254(16) 0.1435(8) 0.058(8) Uani 1 1 d . . . . .
H14A H 0.5463 0.2070 0.1251 0.070 Uiso 1 1 calc R U . . .
C15 C 0.5439(14) 0.2426(17) 0.1777(8) 0.051(7) Uani 1 1 d . . . . .
C16 C 0.6247(19) 0.2346(18) 0.1854(12) 0.070(10) Uani 1 1 d . . . . .
H16A H 0.6573 0.2188 0.1669 0.084 Uiso 1 1 calc R U . . .
C17 C 0.6518(16) 0.2497(18) 0.2186(10) 0.062(9) Uani 1 1 d . . . . .
H17A H 0.7029 0.2404 0.2235 0.074 Uiso 1 1 calc R U . . .
C18 C 0.6074(17) 0.2790(18) 0.2469(10) 0.063(9) Uani 1 1 d . . . . .
H18A H 0.6280 0.2915 0.2697 0.076 Uiso 1 1 calc R U . . .
C19 C 0.5313(16) 0.2880(13) 0.2386(8) 0.043(6) Uani 1 1 d . . . . .
H19A H 0.5003 0.3077 0.2566 0.051 Uiso 1 1 calc R U . . .
C20 C 0.4989(16) 0.2700(15) 0.2060(8) 0.051(7) Uani 1 1 d . . . . .
C21 C 0.9207(15) 0.9631(12) 0.3016(7) 0.039(6) Uani 1 1 d . . . . .
C22 C 0.8926(15) 0.9795(15) 0.3350(8) 0.046(7) Uani 1 1 d . . . . .
C23 C 0.9391(15) 1.0063(13) 0.3618(6) 0.040(6) Uani 1 1 d . . . . .
H23A H 0.9184 1.0172 0.3848 0.048 Uiso 1 1 calc R U . . .
C24 C 1.0139(19) 1.0176(16) 0.3560(8) 0.058(8) Uani 1 1 d . . . . .
H24A H 1.0441 1.0377 0.3743 0.070 Uiso 1 1 calc R U . . .
C25 C 1.0441(14) 0.9988(17) 0.3229(7) 0.048(7) Uani 1 1 d . . . . .
C26 C 1.1257(18) 1.007(2) 0.3156(9) 0.066(9) Uani 1 1 d . . . . .
H26A H 1.1582 1.0237 0.3339 0.079 Uiso 1 1 calc R U . . .
C27 C 1.1530(18) 0.9898(19) 0.2819(10) 0.065(9) Uani 1 1 d . . . . .
H27A H 1.2044 0.9964 0.2768 0.079 Uiso 1 1 calc R U . . .
C28 C 1.1069(17) 0.9629(18) 0.2550(9) 0.059(8) Uani 1 1 d . . . . .
H28B H 1.1270 0.9508 0.2321 0.071 Uiso 1 1 calc R U . . .
C29 C 1.0305(16) 0.9537(14) 0.2620(8) 0.043(6) Uani 1 1 d . . . . .
H29A H 1.0000 0.9349 0.2435 0.052 Uiso 1 1 calc R U . . .
C30 C 0.9983(16) 0.9708(15) 0.2945(8) 0.047(7) Uani 1 1 d . . . . .
C31 C 0.8695(13) 0.9375(14) 0.2722(7) 0.037(6) Uani 1 1 d . . . . .
C32 C 0.8557(13) 0.8689(13) 0.2692(7) 0.035(5) Uani 1 1 d . . . . .
C33 C 0.8126(16) 0.8428(14) 0.2397(7) 0.043(6) Uani 1 1 d . . . . .
H33A H 0.8071 0.7954 0.2370 0.051 Uiso 1 1 calc R U . . .
C34 C 0.7811(18) 0.8824(15) 0.2166(7) 0.050(7) Uani 1 1 d . . . . .
H34A H 0.7503 0.8637 0.1981 0.060 Uiso 1 1 calc R U . . .
C35 C 0.7915(14) 0.9556(14) 0.2181(7) 0.039(6) Uani 1 1 d . . . . .
C36 C 0.7555(16) 1.0014(18) 0.1947(8) 0.055(8) Uani 1 1 d . . . . .
H36B H 0.7263 0.9842 0.1753 0.066 Uiso 1 1 calc R U . . .
C37 C 0.7611(19) 1.0725(18) 0.1992(8) 0.061(9) Uani 1 1 d . . . . .
H37A H 0.7354 1.1027 0.1835 0.073 Uiso 1 1 calc R U . . .
C38 C 0.807(2) 1.0965(15) 0.2279(9) 0.068(10) Uani 1 1 d . . . . .
H38B H 0.8110 1.1438 0.2317 0.082 Uiso 1 1 calc R U . . .
C39 C 0.8450(18) 1.0529(14) 0.2508(8) 0.049(7) Uani 1 1 d . . . . .
H39A H 0.8771 1.0706 0.2690 0.058 Uiso 1 1 calc R U . . .
C40 C 0.8366(15) 0.9820(15) 0.2471(7) 0.044(6) Uani 1 1 d . . . . .
C101 C 0.019(2) 0.686(2) 0.2914(9) 0.075(11) Uani 1 1 d . . . . .
H10A H 0.0154 0.6723 0.3171 0.090 Uiso 1 1 calc R U . . .
H10B H -0.0214 0.7190 0.2867 0.090 Uiso 1 1 calc R U . . .
C102 C 0.096(2) 0.723(2) 0.2860(13) 0.086(12) Uani 1 1 d . . . . .
H10C H 0.1379 0.6922 0.2909 0.103 Uiso 1 1 calc R U . . .
H10D H 0.1005 0.7401 0.2607 0.103 Uiso 1 1 calc R U . . .
C103 C 0.097(2) 0.783(2) 0.3130(10) 0.079(10) Uani 1 1 d . U . . .
H10E H 0.0570 0.8149 0.3066 0.095 Uiso 1 1 calc R U . . .
H10F H 0.0876 0.7657 0.3377 0.095 Uiso 1 1 calc R U . . .
C104 C 0.171(2) 0.820(2) 0.3129(12) 0.088(10) Uani 1 1 d . U . . .
H10G H 0.1624 0.8686 0.3172 0.133 Uiso 1 1 calc R U . . .
H10H H 0.1960 0.8144 0.2894 0.133 Uiso 1 1 calc R U . . .
H10I H 0.2034 0.8025 0.3323 0.133 Uiso 1 1 calc R U . . .
C111 C -0.004(2) 0.647(2) 0.2287(9) 0.075(8) Uani 1 1 d . U . . .
H11B H 0.0424 0.6697 0.2213 0.090 Uiso 1 1 calc R U . . .
H11C H -0.0096 0.6061 0.2134 0.090 Uiso 1 1 calc R U . . .
C112 C -0.069(2) 0.694(2) 0.2203(9) 0.080(7) Uani 1 1 d . U . . .
H11D H -0.1146 0.6660 0.2176 0.096 Uiso 1 1 calc R U . . .
H11E H -0.0764 0.7240 0.2413 0.096 Uiso 1 1 calc R U . . .
C113 C -0.060(3) 0.736(2) 0.1870(11) 0.092(8) Uani 1 1 d . U . . .
H11F H -0.1090 0.7555 0.1810 0.110 Uiso 1 1 calc R U . . .
H11G H -0.0461 0.7053 0.1667 0.110 Uiso 1 1 calc R U . . .
C114 C 0.000(3) 0.797(3) 0.1878(13) 0.110(12) Uani 1 1 d . U . . .
H11H H 0.0278 0.7975 0.1648 0.165 Uiso 1 1 calc R U . . .
H11I H 0.0354 0.7894 0.2079 0.165 Uiso 1 1 calc R U . . .
H11J H -0.0257 0.8396 0.1912 0.165 Uiso 1 1 calc R U . . .
C121 C -0.0636(19) 0.591(2) 0.2811(9) 0.066(9) Uani 1 1 d . . . . .
H12B H -0.1037 0.6253 0.2824 0.079 Uiso 1 1 calc R U . . .
H12C H -0.0544 0.5749 0.3061 0.079 Uiso 1 1 calc R U . . .
C122 C -0.092(2) 0.532(3) 0.2586(14) 0.109(12) Uani 1 1 d . U . . .
H12D H -0.0493 0.5025 0.2522 0.131 Uiso 1 1 calc R U . . .
H12E H -0.1138 0.5492 0.2358 0.131 Uiso 1 1 calc R U . . .
C123 C -0.152(2) 0.488(3) 0.2786(15) 0.111(12) Uani 1 1 d . U . . .
H12F H -0.1325 0.4761 0.3029 0.133 Uiso 1 1 calc R U . . .
H12G H -0.1970 0.5163 0.2824 0.133 Uiso 1 1 calc R U . . .
C124 C -0.176(3) 0.427(3) 0.2614(17) 0.123(14) Uani 1 1 d . U . . .
H12H H -0.2151 0.4055 0.2760 0.185 Uiso 1 1 calc R U . . .
H12I H -0.1333 0.3959 0.2594 0.185 Uiso 1 1 calc R U . . .
H12J H -0.1952 0.4369 0.2372 0.185 Uiso 1 1 calc R U . . .
C131 C 0.0693(17) 0.5738(16) 0.2684(8) 0.051(7) Uani 1 1 d . . . . .
H13B H 0.1151 0.5975 0.2605 0.061 Uiso 1 1 calc R U . . .
H13C H 0.0588 0.5381 0.2502 0.061 Uiso 1 1 calc R U . . .
C132 C 0.085(2) 0.539(2) 0.3057(10) 0.083(9) Uani 1 1 d . U . . .
H13D H 0.0836 0.5737 0.3253 0.099 Uiso 1 1 calc R U . . .
H13E H 0.0459 0.5054 0.3108 0.099 Uiso 1 1 calc R U . . .
C133 C 0.158(2) 0.507(2) 0.3056(10) 0.084(9) Uani 1 1 d . U . . .
H13F H 0.1578 0.4717 0.3249 0.101 Uiso 1 1 calc R U . . .
H13Y H 0.1634 0.4827 0.2821 0.101 Uiso 1 1 calc R U . . .
C134 C 0.222(3) 0.547(2) 0.3106(13) 0.107(12) Uani 1 1 d . U . . .
H13G H 0.2669 0.5193 0.3069 0.161 Uiso 1 1 calc R U . . .
H13H H 0.2223 0.5652 0.3353 0.161 Uiso 1 1 calc R U . . .
H13I H 0.2216 0.5841 0.2931 0.161 Uiso 1 1 calc R U . . .
C201 C 0.0540(17) 0.1483(17) 0.2455(8) 0.051(7) Uani 1 1 d . . . . .
H20A H 0.0445 0.0991 0.2469 0.062 Uiso 1 1 calc R U . . .
H20B H 0.0985 0.1580 0.2606 0.062 Uiso 1 1 calc R U . . .
C202 C -0.012(2) 0.1852(16) 0.2616(10) 0.069(10) Uani 1 1 d . . . . .
H20C H -0.0591 0.1704 0.2495 0.083 Uiso 1 1 calc R U . . .
H20D H -0.0069 0.2344 0.2581 0.083 Uiso 1 1 calc R U . . .
C203 C -0.016(3) 0.168(2) 0.3036(10) 0.094(12) Uani 1 1 d . U . . .
H20E H -0.0327 0.1211 0.3069 0.112 Uiso 1 1 calc R U . . .
H20F H 0.0345 0.1726 0.3143 0.112 Uiso 1 1 calc R U . . .
C204 C -0.067(3) 0.213(3) 0.3224(13) 0.118(14) Uani 1 1 d . U . . .
H20G H -0.0683 0.2019 0.3483 0.177 Uiso 1 1 calc R U . . .
H20H H -0.1173 0.2087 0.3121 0.177 Uiso 1 1 calc R U . . .
H20I H -0.0501 0.2602 0.3195 0.177 Uiso 1 1 calc R U . . .
C211 C 0.0120(18) 0.1390(18) 0.1813(10) 0.062(9) Uani 1 1 d . . . . .
H21B H 0.0211 0.1566 0.1565 0.075 Uiso 1 1 calc R U . . .
H21P H -0.0359 0.1586 0.1896 0.075 Uiso 1 1 calc R U . . .
C212 C 0.001(2) 0.064(2) 0.1780(10) 0.068(9) Uani 1 1 d . . . . .
H21C H -0.0131 0.0451 0.2020 0.081 Uiso 1 1 calc R U . . .
H21D H 0.0477 0.0424 0.1701 0.081 Uiso 1 1 calc R U . . .
C213 C -0.062(2) 0.049(2) 0.1501(11) 0.088(13) Uani 1 1 d . . . . .
H21E H -0.1100 0.0664 0.1592 0.106 Uiso 1 1 calc R U . . .
H21F H -0.0505 0.0714 0.1268 0.106 Uiso 1 1 calc R U . . .
C214 C -0.068(2) -0.028(2) 0.1438(11) 0.080(11) Uani 1 1 d . . . . .
H21G H -0.1167 -0.0376 0.1325 0.120 Uiso 1 1 calc R U . . .
H21H H -0.0648 -0.0512 0.1671 0.120 Uiso 1 1 calc R U . . .
H21I H -0.0281 -0.0425 0.1278 0.120 Uiso 1 1 calc R U . . .
C221 C 0.145(2) 0.1321(15) 0.1963(9) 0.061(9) Uani 1 1 d . . . . .
H22B H 0.1397 0.0833 0.2014 0.074 Uiso 1 1 calc R U . . .
H22C H 0.1845 0.1498 0.2126 0.074 Uiso 1 1 calc R U . . .
C222 C 0.1707(18) 0.1408(16) 0.1571(9) 0.055(8) Uani 1 1 d . . . . .
H22D H 0.1340 0.1193 0.1407 0.066 Uiso 1 1 calc R U . . .
H22E H 0.1727 0.1895 0.1512 0.066 Uiso 1 1 calc R U . . .
C223 C 0.2449(19) 0.111(2) 0.1509(12) 0.089(12) Uani 1 1 d D U . . .
H22F H 0.2428 0.0616 0.1564 0.107 Uiso 1 1 calc R U . . .
H22G H 0.2815 0.1314 0.1677 0.107 Uiso 1 1 calc R U . . .
C224 C 0.271(3) 0.121(3) 0.1118(12) 0.116(14) Uani 1 1 d D U . . .
H22H H 0.3213 0.1028 0.1090 0.175 Uiso 1 1 calc R U . . .
H22I H 0.2705 0.1690 0.1061 0.175 Uiso 1 1 calc R U . . .
H22J H 0.2368 0.0969 0.0953 0.175 Uiso 1 1 calc R U . . .
C231 C 0.0757(15) 0.2419(14) 0.2008(8) 0.046(6) Uani 1 1 d . . . . .
H23B H 0.0865 0.2514 0.1749 0.055 Uiso 1 1 calc R U . . .
H23C H 0.0256 0.2605 0.2061 0.055 Uiso 1 1 calc R U . . .
C232 C 0.1304(18) 0.2792(17) 0.2230(8) 0.054(8) Uani 1 1 d . . . . .
H23D H 0.1802 0.2751 0.2116 0.065 Uiso 1 1 calc R U . . .
H23E H 0.1331 0.2581 0.2473 0.065 Uiso 1 1 calc R U . . .
C233 C 0.1118(15) 0.3538(17) 0.2274(8) 0.052(7) Uani 1 1 d . . . . .
H23F H 0.1583 0.3786 0.2331 0.062 Uiso 1 1 calc R U . . .
H23G H 0.0927 0.3712 0.2040 0.062 Uiso 1 1 calc R U . . .
C234 C 0.058(2) 0.3677(17) 0.2550(9) 0.065(9) Uani 1 1 d . . . . .
H23H H 0.0532 0.4167 0.2580 0.097 Uiso 1 1 calc R U . . .
H23I H 0.0746 0.3476 0.2780 0.097 Uiso 1 1 calc R U . . .
H23J H 0.0099 0.3485 0.2480 0.097 Uiso 1 1 calc R U . . .
C301 C 0.555(2) 0.0932(19) 0.2547(9) 0.068(7) Uani 1 1 d . U . A 1
H30A H 0.5994 0.0824 0.2397 0.082 Uiso 1 1 calc R U . A 1
H30B H 0.5469 0.1425 0.2532 0.082 Uiso 1 1 calc R U . A 1
C302 C 0.488(2) 0.0576(19) 0.2385(9) 0.074(7) Uani 1 1 d . U . A 1
H30C H 0.4420 0.0743 0.2506 0.089 Uiso 1 1 calc R U . A 1
H30D H 0.4917 0.0086 0.2433 0.089 Uiso 1 1 calc R U . A 1
C303 C 0.481(3) 0.070(2) 0.1964(11) 0.085(8) Uani 1 1 d . U . A 1
H30E H 0.4408 0.0400 0.1873 0.103 Uiso 1 1 calc R U . A 1
H30P H 0.4641 0.1168 0.1928 0.103 Uiso 1 1 calc R U . A 1
C304 C 0.550(4) 0.059(3) 0.1712(16) 0.126(13) Uani 1 1 d . U . A 1
H30F H 0.5598 0.1006 0.1577 0.188 Uiso 1 1 calc R U . A 1
H30G H 0.5390 0.0224 0.1540 0.188 Uiso 1 1 calc R U . A 1
H30H H 0.5933 0.0470 0.1859 0.188 Uiso 1 1 calc R U . A 1
C311 C 0.5753(17) 0.0000(16) 0.2994(9) 0.054(7) Uani 1 1 d . . . B 1
H31A H 0.5874 -0.0084 0.3252 0.065 Uiso 1 1 calc R U . B 1
H31B H 0.5250 -0.0189 0.2948 0.065 Uiso 1 1 calc R U . B 1
C312 C 0.6291(17) -0.0374(16) 0.2768(8) 0.050(7) Uani 1 1 d . . . B 1
H31C H 0.6308 -0.0163 0.2525 0.060 Uiso 1 1 calc R U . B 1
H31D H 0.6793 -0.0326 0.2878 0.060 Uiso 1 1 calc R U . B 1
C313 C 0.6130(15) -0.1093(18) 0.2725(8) 0.053(8) Uani 1 1 d . . . B 1
H31E H 0.6601 -0.1333 0.2668 0.063 Uiso 1 1 calc R U . B 1
H31F H 0.5940 -0.1272 0.2958 0.063 Uiso 1 1 calc R U . B 1
C314 C 0.560(3) -0.1234(19) 0.2447(10) 0.086(13) Uani 1 1 d . . . B 1
H31G H 0.5494 -0.1719 0.2442 0.129 Uiso 1 1 calc R U . B 1
H31H H 0.5803 -0.1094 0.2211 0.129 Uiso 1 1 calc R U . B 1
H31I H 0.5138 -0.0984 0.2495 0.129 Uiso 1 1 calc R U . B 1
C321 C 0.6461(18) 0.1091(14) 0.3054(9) 0.055(8) Uani 1 1 d . . . C 1
H32A H 0.6865 0.0899 0.2902 0.066 Uiso 1 1 calc R U . C 1
H32P H 0.6424 0.1576 0.2991 0.066 Uiso 1 1 calc R U . C 1
C322 C 0.6703(17) 0.1046(19) 0.3436(10) 0.065(9) Uani 1 1 d . . . C 1
H32B H 0.6340 0.1292 0.3589 0.077 Uiso 1 1 calc R U . C 1
H32C H 0.6696 0.0566 0.3511 0.077 Uiso 1 1 calc R U . C 1
C323 C 0.745(2) 0.132(2) 0.3501(10) 0.075(10) Uani 1 1 d . . . C 1
H32D H 0.7442 0.1815 0.3459 0.090 Uiso 1 1 calc R U . C 1
H32E H 0.7804 0.1120 0.3325 0.090 Uiso 1 1 calc R U . C 1
C324 C 0.774(3) 0.117(3) 0.3914(16) 0.119(19) Uani 1 1 d . . . C 1
H32F H 0.8257 0.1337 0.3941 0.178 Uiso 1 1 calc R U . C 1
H32G H 0.7732 0.0685 0.3961 0.178 Uiso 1 1 calc R U . C 1
H32H H 0.7420 0.1404 0.4088 0.178 Uiso 1 1 calc R U . C 1
C331 C 0.512(2) 0.1033(18) 0.3187(9) 0.062(9) Uani 1 1 d . . . D 1
H33B H 0.5231 0.0856 0.3433 0.074 Uiso 1 1 calc R U . D 1
H33P H 0.4642 0.0834 0.3110 0.074 Uiso 1 1 calc R U . D 1
C332 C 0.500(2) 0.179(2) 0.3226(10) 0.076(11) Uani 1 1 d . . . D 1
H33C H 0.5472 0.2011 0.3298 0.091 Uiso 1 1 calc R U . D 1
H33D H 0.4850 0.1981 0.2987 0.091 Uiso 1 1 calc R U . D 1
C333 C 0.441(2) 0.197(2) 0.3497(9) 0.075(11) Uani 1 1 d . . . D 1
H33E H 0.3933 0.1781 0.3414 0.090 Uiso 1 1 calc R U . D 1
H33F H 0.4542 0.1748 0.3730 0.090 Uiso 1 1 calc R U . D 1
C334 C 0.430(2) 0.270(2) 0.3569(12) 0.085(12) Uani 1 1 d . . . D 1
H33G H 0.3804 0.2777 0.3668 0.128 Uiso 1 1 calc R U . D 1
H33H H 0.4359 0.2955 0.3342 0.128 Uiso 1 1 calc R U . D 1
H33I H 0.4679 0.2858 0.3744 0.128 Uiso 1 1 calc R U . D 1
C401 C 0.5174(16) 0.5570(16) 0.2086(9) 0.062(9) Uani 1 1 d D . . E 1
H40B H 0.5105 0.5703 0.1829 0.074 Uiso 1 1 calc R U . E 1
H40C H 0.4791 0.5226 0.2143 0.074 Uiso 1 1 calc R U . E 1
C402 C 0.5943(19) 0.5243(18) 0.2125(10) 0.073(10) Uani 1 1 d D . . E 1
H40D H 0.6047 0.5137 0.2383 0.088 Uiso 1 1 calc R U . E 1
H40E H 0.6336 0.5553 0.2035 0.088 Uiso 1 1 calc R U . E 1
C403 C 0.593(3) 0.457(2) 0.1889(12) 0.089(11) Uani 1 1 d . U . E 1
H40F H 0.5569 0.4252 0.1997 0.107 Uiso 1 1 calc R U . E 1
H40G H 0.5759 0.4680 0.1641 0.107 Uiso 1 1 calc R U . E 1
C404 C 0.672(3) 0.420(2) 0.1861(13) 0.091(11) Uani 1 1 d . U . E 1
H40H H 0.6654 0.3747 0.1759 0.137 Uiso 1 1 calc R U . E 1
H40I H 0.6944 0.4162 0.2104 0.137 Uiso 1 1 calc R U . E 1
H40J H 0.7055 0.4462 0.1704 0.137 Uiso 1 1 calc R U . E 1
C411 C 0.495(2) 0.597(2) 0.2713(8) 0.071(10) Uani 1 1 d . . . F 1
H41A H 0.5424 0.5767 0.2799 0.086 Uiso 1 1 calc R U . F 1
H41B H 0.4867 0.6388 0.2854 0.086 Uiso 1 1 calc R U . F 1
C412 C 0.432(2) 0.549(2) 0.2793(10) 0.078(9) Uani 1 1 d . U . F 1
H41C H 0.3849 0.5741 0.2800 0.094 Uiso 1 1 calc R U . F 1
H41D H 0.4289 0.5156 0.2592 0.094 Uiso 1 1 calc R U . F 1
C413 C 0.441(3) 0.511(2) 0.3144(10) 0.087(8) Uani 1 1 d . U . F 1
H41E H 0.3915 0.4968 0.3230 0.104 Uiso 1 1 calc R U . F 1
H41F H 0.4626 0.5420 0.3328 0.104 Uiso 1 1 calc R U . F 1
C414 C 0.491(3) 0.449(2) 0.3119(12) 0.104(12) Uani 1 1 d . U . F 1
H41G H 0.5320 0.4525 0.3296 0.157 Uiso 1 1 calc R U . F 1
H41H H 0.5122 0.4455 0.2873 0.157 Uiso 1 1 calc R U . F 1
H41I H 0.4618 0.4082 0.3171 0.157 Uiso 1 1 calc R U . F 1
C421 C 0.435(2) 0.6500(18) 0.2187(9) 0.065(9) Uani 1 1 d . . . G 1
H42A H 0.3949 0.6160 0.2181 0.078 Uiso 1 1 calc R U . G 1
H42B H 0.4439 0.6648 0.1934 0.078 Uiso 1 1 calc R U . G 1
C422 C 0.407(2) 0.711(2) 0.2399(10) 0.080(12) Uani 1 1 d . . . G 1
H42C H 0.4494 0.7401 0.2462 0.096 Uiso 1 1 calc R U . G 1
H42D H 0.3844 0.6946 0.2630 0.096 Uiso 1 1 calc R U . G 1
C423 C 0.348(2) 0.753(3) 0.2196(15) 0.121(17) Uani 1 1 d . U . G 1
H42E H 0.3681 0.7646 0.1953 0.145 Uiso 1 1 calc R U . G 1
H42F H 0.3028 0.7254 0.2161 0.145 Uiso 1 1 calc R U . G 1
C424 C 0.328(3) 0.817(3) 0.2395(17) 0.139(18) Uani 1 1 d . U . G 1
H42G H 0.2791 0.8328 0.2313 0.208 Uiso 1 1 calc R U . G 1
H42H H 0.3656 0.8519 0.2344 0.208 Uiso 1 1 calc R U . G 1
H42I H 0.3266 0.8084 0.2657 0.208 Uiso 1 1 calc R U . G 1
C431 C 0.5696(18) 0.6678(17) 0.2321(8) 0.056(8) Uani 1 1 d . . . H 1
H43A H 0.5568 0.7047 0.2491 0.068 Uiso 1 1 calc R U . H 1
H43B H 0.6148 0.6451 0.2416 0.068 Uiso 1 1 calc R U . H 1
C432 C 0.588(3) 0.698(2) 0.1950(9) 0.091(15) Uani 1 1 d . . . H 1
H43C H 0.5896 0.6618 0.1767 0.110 Uiso 1 1 calc R U . H 1
H43D H 0.5468 0.7295 0.1879 0.110 Uiso 1 1 calc R U . H 1
C433 C 0.657(2) 0.735(2) 0.1944(12) 0.092(12) Uani 1 1 d . U . H 1
H43E H 0.6603 0.7629 0.2167 0.110 Uiso 1 1 calc R U . H 1
H43F H 0.6568 0.7660 0.1734 0.110 Uiso 1 1 calc R U . H 1
C434 C 0.724(3) 0.695(3) 0.1924(14) 0.109(13) Uani 1 1 d . U . H 1
H43G H 0.7629 0.7149 0.2077 0.164 Uiso 1 1 calc R U . H 1
H43H H 0.7415 0.6932 0.1671 0.164 Uiso 1 1 calc R U . H 1
H43I H 0.7134 0.6489 0.2008 0.164 Uiso 1 1 calc R U . H 1
C501 C 0.4578(17) 1.0193(16) 0.5040(9) 0.055(8) Uani 1 1 d . . . I 1
H50A H 0.4781 1.0410 0.5261 0.066 Uiso 1 1 calc R U . I 1
H50B H 0.4061 1.0358 0.5007 0.066 Uiso 1 1 calc R U . I 1
C502 C 0.503(2) 1.042(2) 0.4720(11) 0.073(10) Uani 1 1 d . . . I 1
H50C H 0.4832 1.0220 0.4495 0.087 Uiso 1 1 calc R U . I 1
H50D H 0.5556 1.0270 0.4749 0.087 Uiso 1 1 calc R U . I 1
C503 C 0.501(2) 1.119(2) 0.4693(12) 0.081(12) Uani 1 1 d . . . I 1
H50E H 0.5167 1.1389 0.4926 0.097 Uiso 1 1 calc R U . I 1
H50F H 0.4493 1.1337 0.4640 0.097 Uiso 1 1 calc R U . I 1
C504 C 0.555(3) 1.143(3) 0.4378(13) 0.114(18) Uani 1 1 d . . . I 1
H50G H 0.5535 1.1922 0.4360 0.170 Uiso 1 1 calc R U . I 1
H50H H 0.5387 1.1232 0.4147 0.170 Uiso 1 1 calc R U . I 1
H50I H 0.6060 1.1282 0.4431 0.170 Uiso 1 1 calc R U . I 1
C511 C 0.427(2) 0.9096(16) 0.4746(9) 0.059(8) Uani 1 1 d . . . J 1
H51B H 0.4611 0.9222 0.4545 0.071 Uiso 1 1 calc R U . J 1
H51C H 0.4314 0.8602 0.4781 0.071 Uiso 1 1 calc R U . J 1
C512 C 0.348(2) 0.9261(19) 0.4635(10) 0.066(9) Uani 1 1 d . . . J 1
H51D H 0.3135 0.9161 0.4837 0.079 Uiso 1 1 calc R U . J 1
H51E H 0.3439 0.9747 0.4575 0.079 Uiso 1 1 calc R U . J 1
C513 C 0.329(2) 0.886(2) 0.4322(11) 0.082(12) Uani 1 1 d . . . J 1
H51F H 0.3307 0.8377 0.4390 0.099 Uiso 1 1 calc R U . J 1
H51G H 0.3661 0.8937 0.4130 0.099 Uiso 1 1 calc R U . J 1
C514 C 0.253(2) 0.901(3) 0.4170(16) 0.14(3) Uani 1 1 d . . . J 1
H51H H 0.2395 0.8664 0.3990 0.203 Uiso 1 1 calc R U . J 1
H51I H 0.2531 0.9453 0.4054 0.203 Uiso 1 1 calc R U . J 1
H51J H 0.2160 0.9006 0.4367 0.203 Uiso 1 1 calc R U . J 1
C521 C 0.402(2) 0.9312(17) 0.5411(9) 0.059(8) Uani 1 1 d . . . K 1
H52B H 0.4212 0.9552 0.5629 0.071 Uiso 1 1 calc R U . K 1
H52C H 0.3534 0.9514 0.5349 0.071 Uiso 1 1 calc R U . K 1
C522 C 0.390(2) 0.8613(18) 0.5511(12) 0.076(11) Uani 1 1 d . . . K 1
H52D H 0.4353 0.8427 0.5625 0.091 Uiso 1 1 calc R U . K 1
H52L H 0.3788 0.8345 0.5290 0.091 Uiso 1 1 calc R U . K 1
C523 C 0.324(3) 0.856(2) 0.5777(15) 0.112(19) Uani 1 1 d . . . . .
H52M H 0.3316 0.8883 0.5978 0.135 Uiso 1 1 calc R U . K 1
H52N H 0.2774 0.8682 0.5649 0.135 Uiso 1 1 calc R U . K 1
C524 C 0.316(4) 0.785(2) 0.593(2) 0.18(4) Uani 1 1 d . . . . .
H52E H 0.3516 0.7549 0.5813 0.218 Uiso 1 1 calc R U . . .
H52F H 0.2652 0.7690 0.5892 0.218 Uiso 1 1 calc R U . . .
H52G H 0.3264 0.7864 0.6194 0.218 Uiso 1 1 calc R U . . .
C531 C 0.5285(16) 0.9161(18) 0.5199(10) 0.060(9) Uani 1 1 d . . . . .
H53A H 0.5628 0.9227 0.4991 0.072 Uiso 1 1 calc R U . . .
H53B H 0.5220 0.8669 0.5232 0.072 Uiso 1 1 calc R U . . .
C532 C 0.568(2) 0.945(2) 0.5552(11) 0.080(9) Uani 1 1 d . U . . .
H53C H 0.5743 0.9944 0.5520 0.096 Uiso 1 1 calc R U . . .
H53D H 0.5339 0.9383 0.5760 0.096 Uiso 1 1 calc R U . . .
C533 C 0.637(2) 0.918(2) 0.5641(11) 0.082(9) Uani 1 1 d . U . . .
H53E H 0.6708 0.9239 0.5431 0.099 Uiso 1 1 calc R U . . .
H53L H 0.6305 0.8683 0.5675 0.099 Uiso 1 1 calc R U . . .
C534 C 0.674(3) 0.945(3) 0.5967(13) 0.12(2) Uani 1 1 d . . . . .
H53F H 0.7218 0.9210 0.6005 0.178 Uiso 1 1 calc R U . . .
H53G H 0.6423 0.9380 0.6180 0.178 Uiso 1 1 calc R U . . .
H53H H 0.6839 0.9930 0.5934 0.178 Uiso 1 1 calc R U . . .
C601 C 1.007(2) 0.0831(16) 0.4838(9) 0.062(8) Uani 1 1 d . U . . .
H60Y H 1.0538 0.0711 0.4709 0.074 Uiso 1 1 calc R U . . .
H60Z H 1.0202 0.1202 0.5008 0.074 Uiso 1 1 calc R U . . .
C602 C 0.955(2) 0.1124(19) 0.4561(10) 0.078(9) Uani 1 1 d D U . . .
H60Q H 0.9106 0.1311 0.4681 0.093 Uiso 1 1 calc R U . L 1
H60R H 0.9393 0.0769 0.4389 0.093 Uiso 1 1 calc R U . L 1
C603 C 0.997(5) 0.168(5) 0.436(2) 0.088(13) Uani 0.45(7) 1 d D U P M 1
H60S H 0.9985 0.2071 0.4526 0.106 Uiso 0.45(7) 1 calc R U P M 1
H60T H 1.0487 0.1522 0.4331 0.106 Uiso 0.45(7) 1 calc R U P M 1
C604 C 0.974(7) 0.196(5) 0.399(2) 0.095(18) Uani 0.45(7) 1 d D U P M 1
H60B H 1.0111 0.2300 0.3912 0.114 Uiso 0.45(7) 1 calc R U P M 1
H60U H 0.9251 0.2179 0.4009 0.114 Uiso 0.45(7) 1 calc R U P M 1
H60V H 0.9720 0.1598 0.3812 0.114 Uiso 0.45(7) 1 calc R U P M 1
C606 C 0.965(5) 0.181(4) 0.438(2) 0.088(12) Uani 0.55(7) 1 d D U P M 2
H60N H 0.9664 0.2162 0.4566 0.106 Uiso 0.55(7) 1 calc R U P M 2
H60O H 1.0134 0.1813 0.4248 0.106 Uiso 0.55(7) 1 calc R U P M 2
C607 C 0.904(5) 0.199(5) 0.411(2) 0.103(18) Uani 0.55(7) 1 d D U P M 2
H60C H 0.8915 0.1587 0.3959 0.123 Uiso 0.55(7) 1 calc R U P M 2
H60D H 0.9208 0.2350 0.3946 0.123 Uiso 0.55(7) 1 calc R U P M 2
H60E H 0.8589 0.2133 0.4237 0.123 Uiso 0.55(7) 1 calc R U P M 2
C611 C 0.9667(18) -0.0348(19) 0.4818(9) 0.063(9) Uani 1 1 d . . . . .
H61B H 0.9522 -0.0727 0.4978 0.075 Uiso 1 1 calc R U . . .
H61C H 0.9223 -0.0223 0.4673 0.075 Uiso 1 1 calc R U . . .
C612 C 1.0260(16) -0.0597(15) 0.4561(7) 0.053(8) Uani 1 1 d D . . . .
H61D H 1.0692 -0.0771 0.4700 0.064 Uiso 1 1 calc R U . . .
H61E H 1.0434 -0.0222 0.4405 0.064 Uiso 1 1 calc R U . . .
C613 C 0.9928(17) -0.1154(16) 0.4329(9) 0.069(10) Uani 1 1 d D . . . .
H61F H 0.9498 -0.0970 0.4193 0.083 Uiso 1 1 calc R U . . .
H61G H 0.9740 -0.1515 0.4491 0.083 Uiso 1 1 calc R U . . .
C614 C 1.048(2) -0.146(2) 0.4061(11) 0.095(14) Uani 1 1 d D . . . .
H61H H 1.0225 -0.1547 0.3830 0.143 Uiso 1 1 calc R U . . .
H61I H 1.0673 -0.1885 0.4159 0.143 Uiso 1 1 calc R U . . .
H61J H 1.0892 -0.1145 0.4021 0.143 Uiso 1 1 calc R U . . .
C621 C 1.0516(16) 0.0066(17) 0.5304(9) 0.056(7) Uani 1 1 d . U . . .
H62B H 1.0961 -0.0001 0.5148 0.067 Uiso 1 1 calc R U . . .
H62L H 1.0622 0.0459 0.5462 0.067 Uiso 1 1 calc R U . . .
C622 C 1.045(2) -0.0532(18) 0.5541(10) 0.067(7) Uani 1 1 d . U . . .
H62C H 0.9996 -0.0480 0.5692 0.080 Uiso 1 1 calc R U . . .
H62D H 1.0376 -0.0935 0.5385 0.080 Uiso 1 1 calc R U . . .
C623 C 1.109(2) -0.0657(19) 0.5783(10) 0.072(7) Uani 1 1 d . U . . .
H62E H 1.1252 -0.0232 0.5900 0.087 Uiso 1 1 calc R U . . .
H62F H 1.1513 -0.0847 0.5644 0.087 Uiso 1 1 calc R U . . .
C624 C 1.080(3) -0.119(3) 0.6086(16) 0.127(17) Uani 1 1 d . U . . .
H62G H 1.1228 -0.1350 0.6230 0.191 Uiso 1 1 calc R U . . .
H62H H 1.0565 -0.1577 0.5966 0.191 Uiso 1 1 calc R U . . .
H62I H 1.0440 -0.0971 0.6247 0.191 Uiso 1 1 calc R U . . .
C631 C 0.9203(18) 0.044(2) 0.5303(10) 0.073(11) Uani 1 1 d . . . . .
H63A H 0.8761 0.0496 0.5144 0.088 Uiso 1 1 calc R U . . .
H63L H 0.9101 0.0045 0.5462 0.088 Uiso 1 1 calc R U . . .
C632 C 0.9267(15) 0.1059(19) 0.5543(8) 0.057(8) Uani 1 1 d . . . . .
H63B H 0.9767 0.1066 0.5657 0.068 Uiso 1 1 calc R U . . .
H63C H 0.9219 0.1468 0.5390 0.068 Uiso 1 1 calc R U . . .
C633 C 0.871(2) 0.108(2) 0.5823(10) 0.073(10) Uani 1 1 d . . . . .
H63D H 0.8765 0.0674 0.5978 0.088 Uiso 1 1 calc R U . . .
H63E H 0.8210 0.1059 0.5708 0.088 Uiso 1 1 calc R U . . .
C634 C 0.875(2) 0.168(2) 0.6049(9) 0.084(13) Uani 1 1 d . . . . .
H63F H 0.8464 0.1603 0.6272 0.126 Uiso 1 1 calc R U . . .
H63G H 0.8544 0.2063 0.5917 0.126 Uiso 1 1 calc R U . . .
H63H H 0.9273 0.1768 0.6111 0.126 Uiso 1 1 calc R U . . .
C701 C -0.0286(18) 0.8277(18) 0.0195(9) 0.061(9) Uani 1 1 d . . . . .
H70A H -0.0606 0.8253 -0.0024 0.073 Uiso 1 1 calc R U . . .
H70B H -0.0210 0.8760 0.0253 0.073 Uiso 1 1 calc R U . . .
C702 C -0.072(2) 0.792(2) 0.0529(11) 0.087(14) Uani 1 1 d . . . . .
H70C H -0.0856 0.7457 0.0458 0.105 Uiso 1 1 calc R U . . .
H70D H -0.0379 0.7895 0.0740 0.105 Uiso 1 1 calc R U . . .
C703 C -0.1356(19) 0.825(2) 0.0635(10) 0.076(11) Uani 1 1 d . . . . .
H70E H -0.1719 0.8251 0.0432 0.091 Uiso 1 1 calc R U . . .
H70F H -0.1232 0.8731 0.0690 0.091 Uiso 1 1 calc R U . . .
C704 C -0.171(3) 0.794(4) 0.0965(14) 0.14(2) Uani 1 1 d . . . . .
H70G H -0.1961 0.8283 0.1108 0.203 Uiso 1 1 calc R U . . .
H70H H -0.1318 0.7723 0.1113 0.203 Uiso 1 1 calc R U . . .
H70I H -0.2068 0.7593 0.0888 0.203 Uiso 1 1 calc R U . . .
C711 C 0.100(2) 0.8132(17) 0.0396(9) 0.062(9) Uani 1 1 d . . . . .
H71A H 0.0876 0.7845 0.0608 0.074 Uiso 1 1 calc R U . . .
H71L H 0.1488 0.7977 0.0304 0.074 Uiso 1 1 calc R U . . .
C712 C 0.111(3) 0.882(2) 0.0534(13) 0.088(13) Uani 1 1 d . . . . .
H71B H 0.0657 0.8961 0.0670 0.106 Uiso 1 1 calc R U . . .
H71C H 0.1173 0.9132 0.0327 0.106 Uiso 1 1 calc R U . . .
C713 C 0.177(3) 0.887(2) 0.0777(15) 0.103(17) Uani 1 1 d . . . . .
H71D H 0.1684 0.8587 0.0995 0.124 Uiso 1 1 calc R U . . .
H71E H 0.2212 0.8692 0.0649 0.124 Uiso 1 1 calc R U . . .
C714 C 0.190(3) 0.955(3) 0.0885(19) 0.14(2) Uani 1 1 d . . . . .
H71F H 0.2404 0.9688 0.0812 0.204 Uiso 1 1 calc R U . . .
H71G H 0.1849 0.9592 0.1149 0.204 Uiso 1 1 calc R U . . .
H71H H 0.1534 0.9850 0.0767 0.204 Uiso 1 1 calc R U . . .
C721 C 0.0734(18) 0.8341(17) -0.0238(9) 0.061(9) Uani 1 1 d . . . . .
H72A H 0.0382 0.8249 -0.0440 0.073 Uiso 1 1 calc R U . . .
H72B H 0.0725 0.8833 -0.0192 0.073 Uiso 1 1 calc R U . . .
C722 C 0.153(2) 0.814(2) -0.0367(10) 0.073(10) Uani 1 1 d . . . . .
H72C H 0.1902 0.8229 -0.0171 0.088 Uiso 1 1 calc R U . . .
H72D H 0.1553 0.7660 -0.0432 0.088 Uiso 1 1 calc R U . . .
C723 C 0.170(2) 0.856(3) -0.0681(11) 0.087(14) Uani 1 1 d . . . . .
H72E H 0.1660 0.9041 -0.0613 0.105 Uiso 1 1 calc R U . . .
H72F H 0.1333 0.8466 -0.0874 0.105 Uiso 1 1 calc R U . . .
C724 C 0.247(2) 0.842(3) -0.0822(13) 0.092(13) Uani 1 1 d . . . . .
H72G H 0.2711 0.8846 -0.0891 0.139 Uiso 1 1 calc R U . . .
H72H H 0.2442 0.8123 -0.1034 0.139 Uiso 1 1 calc R U . . .
H72I H 0.2769 0.8200 -0.0632 0.139 Uiso 1 1 calc R U . . .
C731 C 0.0433(19) 0.7223(14) 0.0042(8) 0.053(8) Uani 1 1 d . . . . .
H73A H 0.0951 0.7072 -0.0005 0.064 Uiso 1 1 calc R U . . .
H73B H 0.0258 0.6994 0.0265 0.064 Uiso 1 1 calc R U . . .
C732 C -0.0039(17) 0.7009(17) -0.0264(9) 0.057(8) Uani 1 1 d . . . . .
H73C H 0.0142 0.7223 -0.0490 0.069 Uiso 1 1 calc R U . . .
H73D H -0.0558 0.7160 -0.0222 0.069 Uiso 1 1 calc R U . . .
C733 C -0.002(2) 0.627(2) -0.0304(14) 0.097(15) Uani 1 1 d . . . . .
H73E H -0.0185 0.6063 -0.0072 0.117 Uiso 1 1 calc R U . . .
H73F H 0.0497 0.6127 -0.0349 0.117 Uiso 1 1 calc R U . . .
C734 C -0.053(3) 0.598(3) -0.0618(12) 0.106(17) Uani 1 1 d . . . . .
H73G H -0.0499 0.5488 -0.0619 0.159 Uiso 1 1 calc R U . . .
H73H H -0.0353 0.6157 -0.0852 0.159 Uiso 1 1 calc R U . . .
H73I H -0.1046 0.6122 -0.0579 0.159 Uiso 1 1 calc R U . . .
C801 C 0.4481(15) 0.734(2) 0.0304(9) 0.062(9) Uani 1 1 d . . . . .
H80L H 0.4036 0.7432 0.0152 0.075 Uiso 1 1 calc R U . . .
H80B H 0.4367 0.6942 0.0454 0.075 Uiso 1 1 calc R U . . .
C802 C 0.457(2) 0.793(2) 0.0556(12) 0.088(10) Uani 1 1 d . U . . .
H80C H 0.5008 0.7842 0.0714 0.106 Uiso 1 1 calc R U . . .
H80D H 0.4691 0.8335 0.0408 0.106 Uiso 1 1 calc R U . . .
C803 C 0.395(3) 0.808(3) 0.0780(13) 0.095(9) Uani 1 1 d . U . . .
H80E H 0.3783 0.7666 0.0903 0.114 Uiso 1 1 calc R U . . .
H80F H 0.3534 0.8245 0.0625 0.114 Uiso 1 1 calc R U . . .
C804 C 0.412(3) 0.861(3) 0.1064(15) 0.120(13) Uani 1 1 d . U . . .
H80G H 0.3652 0.8776 0.1171 0.180 Uiso 1 1 calc R U . . .
H80H H 0.4384 0.8992 0.0951 0.180 Uiso 1 1 calc R U . . .
H80I H 0.4433 0.8416 0.1255 0.180 Uiso 1 1 calc R U . . .
C811 C 0.5325(18) 0.7763(19) -0.0187(9) 0.064(9) Uani 1 1 d . . . . .
H81A H 0.5454 0.8144 -0.0025 0.077 Uiso 1 1 calc R U . . .
H81B H 0.5776 0.7651 -0.0330 0.077 Uiso 1 1 calc R U . . .
C812 C 0.4749(17) 0.7985(17) -0.0435(8) 0.054(8) Uani 1 1 d . . . . .
H81D H 0.4302 0.8131 -0.0298 0.065 Uiso 1 1 calc R U . . .
H81C H 0.4602 0.7610 -0.0598 0.065 Uiso 1 1 calc R U . . .
C813 C 0.5060(19) 0.8578(19) -0.0659(11) 0.069(9) Uani 1 1 d . . . . .
H81E H 0.5207 0.8945 -0.0491 0.082 Uiso 1 1 calc R U . . .
H81F H 0.5516 0.8426 -0.0787 0.082 Uiso 1 1 calc R U . . .
C814 C 0.453(2) 0.885(2) -0.0930(12) 0.091(14) Uani 1 1 d . . . . .
H81G H 0.4763 0.9235 -0.1057 0.136 Uiso 1 1 calc R U . . .
H81H H 0.4078 0.9007 -0.0807 0.136 Uiso 1 1 calc R U . . .
H81I H 0.4403 0.8501 -0.1106 0.136 Uiso 1 1 calc R U . . .
C821 C 0.487(3) 0.6590(18) -0.0172(9) 0.087(10) Uani 1 1 d . U . . .
H82A H 0.4442 0.6740 -0.0319 0.104 Uiso 1 1 calc R U . . .
H82B H 0.4697 0.6229 -0.0007 0.104 Uiso 1 1 calc R U . . .
C822 C 0.546(3) 0.6288(18) -0.0429(10) 0.096(10) Uani 1 1 d D U . . .
H82C H 0.5637 0.6637 -0.0602 0.116 Uiso 1 1 calc R U . . .
H82D H 0.5898 0.6127 -0.0288 0.116 Uiso 1 1 calc R U . . .
C824 C 0.565(4) 0.551(3) -0.0938(15) 0.148(15) Uani 1 1 d D U . . .
H82E H 0.5460 0.5113 -0.1066 0.222 Uiso 1 1 calc R U . . .
H82F H 0.6139 0.5407 -0.0833 0.222 Uiso 1 1 calc R U . . .
H82G H 0.5698 0.5888 -0.1108 0.222 Uiso 1 1 calc R U . . .
C823 C 0.511(3) 0.570(2) -0.0636(11) 0.113(10) Uani 1 1 d D U . . .
H82H H 0.5029 0.5314 -0.0471 0.136 Uiso 1 1 calc R U . . .
H82I H 0.4623 0.5839 -0.0739 0.136 Uiso 1 1 calc R U . . .
C831 C 0.5806(14) 0.6979(18) 0.0301(8) 0.056(8) Uani 1 1 d . . . . .
H83A H 0.6248 0.6905 0.0144 0.067 Uiso 1 1 calc R U . . .
H83L H 0.5912 0.7380 0.0453 0.067 Uiso 1 1 calc R U . . .
C832 C 0.5734(17) 0.640(2) 0.0542(9) 0.068(10) Uani 1 1 d . . . . .
H83B H 0.5737 0.5982 0.0391 0.081 Uiso 1 1 calc R U . . .
H83C H 0.5242 0.6420 0.0663 0.081 Uiso 1 1 calc R U . . .
C833 C 0.631(2) 0.6327(18) 0.0822(9) 0.068(10) Uani 1 1 d . . . . .
H83D H 0.6803 0.6320 0.0700 0.082 Uiso 1 1 calc R U . . .
H83E H 0.6295 0.6735 0.0977 0.082 Uiso 1 1 calc R U . . .
C834 C 0.627(2) 0.5749(18) 0.1054(11) 0.068(9) Uani 1 1 d . . . . .
H83F H 0.6674 0.5763 0.1231 0.103 Uiso 1 1 calc R U . . .
H83G H 0.6307 0.5338 0.0907 0.103 Uiso 1 1 calc R U . . .
H83H H 0.5787 0.5751 0.1182 0.103 Uiso 1 1 calc R U . . .
C59 C 0.659(5) 0.917(4) 0.0730(14) 0.18(4) Uani 1 1 d . . . . .
H59A H 0.6732 0.9625 0.0814 0.271 Uiso 1 1 calc R U . . .
H59B H 0.6146 0.9208 0.0574 0.271 Uiso 1 1 calc R U . . .
H59C H 0.7000 0.8974 0.0592 0.271 Uiso 1 1 calc R U . . .
C58 C 0.649(3) 0.134(3) 0.6138(14) 0.108(12) Uani 1 1 d . U . . .
H58A H 0.6536 0.1427 0.5877 0.161 Uiso 1 1 calc R U . . .
H58B H 0.5974 0.1236 0.6199 0.161 Uiso 1 1 calc R U . . .
H58C H 0.6813 0.0959 0.6204 0.161 Uiso 1 1 calc R U . . .
C52 C 0.284(3) 0.108(3) 0.4146(12) 0.12(2) Uani 1 1 d . . . . .
H52K H 0.3058 0.1435 0.3991 0.186 Uiso 1 1 calc R U . . .
H52H H 0.3087 0.0652 0.4097 0.186 Uiso 1 1 calc R U . . .
H52I H 0.2911 0.1206 0.4401 0.186 Uiso 1 1 calc R U . . .
C55 C 0.894(2) 0.3548(19) 0.1664(10) 0.071(10) Uani 1 1 d . . . . .
H55A H 0.9211 0.3761 0.1865 0.106 Uiso 1 1 calc R U . . .
H55B H 0.8529 0.3841 0.1587 0.106 Uiso 1 1 calc R U . . .
H55C H 0.9282 0.3478 0.1459 0.106 Uiso 1 1 calc R U . . .
C56 C 0.851(3) 0.602(2) 0.1137(13) 0.099(15) Uani 1 1 d . . . . .
H56A H 0.8415 0.5929 0.0879 0.149 Uiso 1 1 calc R U . . .
H56B H 0.9043 0.6096 0.1175 0.149 Uiso 1 1 calc R U . . .
H56C H 0.8229 0.6420 0.1212 0.149 Uiso 1 1 calc R U . . .
C54 C 0.787(2) 0.136(2) 0.0843(11) 0.093(15) Uani 1 1 d . . . . .
H54B H 0.8030 0.1679 0.0657 0.139 Uiso 1 1 calc R U . . .
H54C H 0.7993 0.0898 0.0766 0.139 Uiso 1 1 calc R U . . .
H54D H 0.8121 0.1458 0.1073 0.139 Uiso 1 1 calc R U . . .
C51 C 0.149(5) 0.320(5) 0.4260(16) 0.26(6) Uani 1 1 d . . . . .
H51K H 0.1620 0.2746 0.4175 0.385 Uiso 1 1 calc R U . . .
H51L H 0.1019 0.3177 0.4398 0.385 Uiso 1 1 calc R U . . .
H51M H 0.1885 0.3374 0.4416 0.385 Uiso 1 1 calc R U . . .
C53 C 0.394(2) 0.8861(19) 0.3330(11) 0.072(10) Uani 1 1 d . . . . .
H53I H 0.3804 0.8771 0.3582 0.108 Uiso 1 1 calc R U . . .
H53J H 0.4490 0.8876 0.3310 0.108 Uiso 1 1 calc R U . . .
H53K H 0.3749 0.8502 0.3173 0.108 Uiso 1 1 calc R U . . .
C81 C 0.715(3) 0.486(3) 0.011(2) 0.157(12) Uani 1 1 d D U . . .
H81X H 0.7251 0.4840 0.0371 0.189 Uiso 1 1 calc R U . . .
H81Y H 0.7537 0.4601 -0.0022 0.189 Uiso 1 1 calc R U . . .
C82 C 0.643(3) 0.459(4) 0.003(2) 0.163(16) Uani 1 1 d D U . . .
H82J H 0.6422 0.4113 0.0093 0.245 Uiso 1 1 calc R U . . .
H82K H 0.6321 0.4649 -0.0228 0.245 Uiso 1 1 calc R U . . .
H82L H 0.6056 0.4833 0.0174 0.245 Uiso 1 1 calc R U . . .
C83 C 0.784(3) 0.573(3) 0.008(2) 0.152(12) Uani 1 1 d D U . . .
H83I H 0.8215 0.5505 -0.0078 0.182 Uiso 1 1 calc R U . . .
H83Y H 0.7954 0.5613 0.0336 0.182 Uiso 1 1 calc R U . . .
C84 C 0.785(3) 0.643(3) 0.003(2) 0.146(15) Uani 1 1 d D U . . .
H84A H 0.8354 0.6600 0.0085 0.218 Uiso 1 1 calc R U . . .
H84B H 0.7489 0.6641 0.0191 0.218 Uiso 1 1 calc R U . . .
H84C H 0.7728 0.6533 -0.0224 0.218 Uiso 1 1 calc R U . . .
N59 N 0.643(2) 0.878(2) 0.1022(10) 0.090(11) Uani 1 1 d . . . . .
N58 N 0.675(2) 0.198(2) 0.6354(10) 0.114(9) Uani 1 1 d D U . . .
N52 N 0.207(2) 0.103(2) 0.4071(11) 0.086(10) Uani 1 1 d . . . . .
N55 N 0.8628(18) 0.2866(18) 0.1788(10) 0.078(9) Uani 1 1 d . . . . .
N56 N 0.826(3) 0.541(3) 0.1361(12) 0.129(11) Uani 1 1 d D U . . .
N54 N 0.706(2) 0.141(3) 0.0893(9) 0.096(13) Uani 1 1 d . . . . .
N51 N 0.140(3) 0.361(2) 0.3972(12) 0.112(10) Uani 1 1 d . U . . .
N53 N 0.362(2) 0.9531(19) 0.3213(10) 0.079(9) Uani 1 1 d . . . . .
O191 O 0.620(3) 0.821(2) 0.0989(11) 0.16(2) Uani 1 1 d . . . . .
O192 O 0.647(3) 0.903(2) 0.1322(10) 0.16(2) Uani 1 1 d . . . . .
O182 O 0.6965(19) 0.248(2) 0.6178(10) 0.132(11) Uani 1 1 d D U . . .
O181 O 0.671(2) 0.191(2) 0.6685(9) 0.130(11) Uani 1 1 d D U . . .
O121 O 0.173(3) 0.064(2) 0.4238(15) 0.17(2) Uani 1 1 d . . . . .
O122 O 0.182(2) 0.137(4) 0.3849(14) 0.22(3) Uani 1 1 d . . . . .
O151 O 0.8778(19) 0.2676(14) 0.2078(9) 0.096(10) Uani 1 1 d . . . . .
O152 O 0.827(3) 0.253(2) 0.1590(11) 0.147(17) Uani 1 1 d . . . . .
O161 O 0.834(2) 0.548(2) 0.1690(10) 0.136(11) Uani 1 1 d D U . . .
O162 O 0.8043(19) 0.495(2) 0.1170(11) 0.137(11) Uani 1 1 d D U . . .
O142 O 0.675(3) 0.181(2) 0.0712(19) 0.19(3) Uani 1 1 d . . . . .
O141 O 0.686(3) 0.107(4) 0.1142(15) 0.22(3) Uani 1 1 d . . . . .
O112 O 0.119(2) 0.4191(19) 0.3990(9) 0.119(10) Uani 1 1 d . U . . .
O111 O 0.145(3) 0.335(2) 0.3676(11) 0.133(11) Uani 1 1 d . U . . .
O131 O 0.3764(18) 0.9719(17) 0.2916(9) 0.104(11) Uani 1 1 d . . . . .
O901 O 0.715(2) 0.551(2) -0.0007(15) 0.152(11) Uani 1 1 d D U . . .
O132 O 0.328(3) 0.989(2) 0.3414(12) 0.141(15) Uani 1 1 d . . . . .
C57 C 0.688(3) 0.455(3) 0.335(2) 0.169(18) Uani 1 1 d D U . . .
H57A H 0.6419 0.4651 0.3479 0.253 Uiso 1 1 calc R U . . .
H57B H 0.6896 0.4806 0.3121 0.253 Uiso 1 1 calc R U . . .
H57C H 0.7311 0.4679 0.3500 0.253 Uiso 1 1 calc R U . . .
O172 O 0.634(3) 0.347(2) 0.3275(18) 0.191(16) Uani 1 1 d D U . . .
O171 O 0.756(3) 0.353(2) 0.3265(17) 0.190(16) Uani 1 1 d D U . . .
N57 N 0.692(2) 0.378(2) 0.326(2) 0.183(15) Uani 1 1 d D U . . .
O902 O 0.786(2) 0.195(2) 0.4992(16) 0.191(16) Uani 1 1 d D U . . .
C92 C 0.713(3) 0.104(4) 0.506(2) 0.180(19) Uani 1 1 d D U . . .
H92A H 0.6746 0.0813 0.5202 0.270 Uiso 1 1 calc R U . . .
H92B H 0.7592 0.0776 0.5066 0.270 Uiso 1 1 calc R U . . .
H92C H 0.6960 0.1077 0.4805 0.270 Uiso 1 1 calc R U . . .
C91 C 0.726(3) 0.167(4) 0.520(2) 0.192(17) Uani 1 1 d D U . . .
H91A H 0.7394 0.1647 0.5456 0.230 Uiso 1 1 calc R U . . .
H91B H 0.6808 0.1959 0.5171 0.230 Uiso 1 1 calc R U . . .
C93 C 0.786(4) 0.265(3) 0.510(3) 0.197(17) Uani 1 1 d D U . . .
H93A H 0.7817 0.2694 0.5367 0.236 Uiso 1 1 calc R U . . .
H93B H 0.7460 0.2905 0.4980 0.236 Uiso 1 1 calc R U . . .
C94 C 0.862(4) 0.285(4) 0.497(3) 0.20(2) Uani 1 1 d D U . . .
H94A H 0.8689 0.3339 0.5004 0.294 Uiso 1 1 calc R U . . .
H94B H 0.8668 0.2747 0.4708 0.294 Uiso 1 1 calc R U . . .
H94C H 0.9007 0.2607 0.5104 0.294 Uiso 1 1 calc R U . . .

loop_
_atom_site_aniso_label
_atom_site_aniso_U_11
_atom_site_aniso_U_22
_atom_site_aniso_U_33
_atom_site_aniso_U_23
_atom_site_aniso_U_13
_atom_site_aniso_U_12
N7 0.039(13) 0.074(19) 0.062(16) 0.016(14) -0.004(12) 0.014(13)
W1 0.0333(5) 0.0403(6) 0.0336(5) 0.0028(4) -0.0014(4) -0.0043(5)
W2 0.0371(5) 0.0385(6) 0.0305(5) -0.0027(4) 0.0003(4) 0.0008(5)
W3 0.0326(5) 0.0397(6) 0.0349(5) -0.0018(4) -0.0004(4) -0.0044(5)
W4 0.0350(5) 0.0404(6) 0.0324(5) -0.0048(4) 0.0012(4) 0.0004(5)
W5 0.0316(5) 0.0478(7) 0.0329(5) 0.0017(4) 0.0043(4) 0.0000(5)
W6 0.0321(5) 0.0439(6) 0.0334(5) -0.0021(4) 0.0045(4) 0.0004(5)
W7 0.0367(5) 0.0406(6) 0.0334(5) 0.0041(4) 0.0006(4) 0.0001(5)
W8 0.0347(5) 0.0406(6) 0.0365(5) -0.0004(4) 0.0002(4) 0.0047(5)
W9 0.0314(5) 0.0469(6) 0.0359(5) -0.0015(5) -0.0032(4) 0.0009(5)
W10 0.0372(5) 0.0481(6) 0.0298(5) -0.0001(4) -0.0016(4) 0.0011(5)
W11 0.0327(5) 0.0388(6) 0.0350(5) -0.0022(4) 0.0010(4) 0.0040(5)
W12 0.0354(5) 0.0405(6) 0.0314(5) -0.0050(4) -0.0003(4) -0.0016(5)
W13 0.0335(5) 0.0400(6) 0.0335(5) 0.0035(4) 0.0016(4) 0.0045(5)
W14 0.0373(5) 0.0381(6) 0.0304(5) -0.0029(4) 0.0001(4) 0.0000(5)
W15 0.0322(5) 0.0429(6) 0.0338(5) -0.0018(4) -0.0036(4) 0.0001(5)
W16 0.0326(5) 0.0478(6) 0.0328(5) 0.0019(5) -0.0035(4) 0.0006(5)
W17 0.0309(5) 0.0457(6) 0.0362(5) -0.0016(5) 0.0036(4) -0.0011(5)
W18 0.0378(5) 0.0480(6) 0.0291(5) 0.0002(4) 0.0023(4) -0.0011(5)
W19 0.0373(5) 0.0413(6) 0.0332(5) 0.0045(4) 0.0000(4) -0.0001(5)
W20 0.0356(5) 0.0406(6) 0.0358(5) -0.0004(4) 0.0002(4) -0.0042(5)
Si1 0.030(3) 0.026(3) 0.026(3) -0.002(2) 0.000(2) -0.001(3)
Si2 0.027(3) 0.032(3) 0.027(3) -0.003(3) 0.000(2) -0.001(3)
Ti1 0.037(2) 0.035(2) 0.029(2) -0.0005(18) -0.0030(18) -0.001(2)
Ti2 0.037(2) 0.040(3) 0.031(2) -0.0030(19) -0.0003(18) -0.003(2)
Ti3 0.035(2) 0.037(3) 0.033(2) -0.0020(19) 0.0011(18) -0.002(2)
Ti4 0.035(2) 0.033(2) 0.030(2) -0.0008(18) 0.0023(18) 0.002(2)
O1 0.029(8) 0.029(9) 0.043(9) -0.010(7) -0.004(7) 0.005(7)
O2 0.046(10) 0.052(11) 0.028(8) -0.005(8) -0.001(7) 0.001(9)
O3 0.031(9) 0.036(10) 0.036(8) 0.003(7) 0.001(7) -0.003(8)
O4 0.055(11) 0.041(10) 0.022(8) 0.005(7) 0.001(8) -0.001(9)
O5 0.030(8) 0.044(10) 0.030(8) 0.002(7) 0.004(7) 0.006(8)
O6 0.037(9) 0.042(10) 0.035(9) -0.003(7) -0.002(7) -0.009(8)
O7 0.031(9) 0.041(10) 0.040(9) -0.015(8) 0.005(7) 0.000(8)
O8 0.037(10) 0.057(12) 0.044(10) 0.006(9) -0.002(8) -0.003(9)
O9 0.052(11) 0.043(10) 0.037(9) 0.002(8) -0.015(8) -0.002(9)
O10 0.047(10) 0.036(10) 0.044(10) 0.011(8) -0.005(8) 0.004(9)
O11 0.061(12) 0.041(11) 0.045(10) -0.002(8) -0.015(9) 0.009(10)
O12 0.045(11) 0.039(10) 0.051(11) 0.001(8) -0.005(9) -0.020(9)
O13 0.046(10) 0.035(10) 0.044(10) -0.006(8) -0.014(8) -0.017(9)
O14 0.039(10) 0.059(12) 0.037(9) -0.009(8) 0.002(8) 0.000(9)
O15 0.022(7) 0.036(9) 0.038(9) -0.005(7) 0.000(7) 0.011(7)
O16 0.033(8) 0.028(9) 0.035(8) -0.001(7) -0.002(7) -0.003(7)
O17 0.032(8) 0.053(11) 0.027(8) -0.001(7) 0.011(7) 0.001(8)
O18 0.033(9) 0.069(13) 0.032(8) 0.017(8) -0.006(7) -0.028(9)
O19 0.033(8) 0.031(9) 0.025(7) -0.010(6) 0.002(6) 0.001(7)
O20 0.042(10) 0.057(12) 0.026(8) -0.003(8) -0.006(7) 0.018(9)
O21 0.042(9) 0.048(11) 0.043(9) 0.008(9) -0.004(8) 0.002(9)
O22 0.044(10) 0.052(12) 0.044(10) -0.009(8) 0.005(8) 0.005(9)
O23 0.035(9) 0.035(9) 0.043(9) -0.001(8) -0.001(7) -0.007(8)
O24 0.042(10) 0.042(10) 0.030(8) -0.005(7) -0.006(7) 0.000(9)
O25 0.038(9) 0.039(10) 0.036(9) -0.002(8) -0.003(7) 0.007(8)
O26 0.024(8) 0.048(11) 0.050(10) -0.010(9) 0.010(7) 0.005(8)
O27 0.036(9) 0.046(11) 0.035(9) -0.003(8) -0.011(7) -0.003(8)
O28 0.041(10) 0.051(11) 0.025(8) -0.011(7) 0.008(7) -0.007(9)
O29 0.031(8) 0.035(9) 0.041(9) -0.001(8) 0.009(7) -0.002(8)
O30 0.032(8) 0.054(11) 0.032(8) 0.008(8) 0.009(7) -0.005(9)
O31 0.040(9) 0.040(10) 0.030(8) -0.007(7) 0.006(7) 0.006(8)
O32 0.033(9) 0.039(10) 0.037(9) -0.007(7) 0.006(7) -0.008(8)
O33 0.045(10) 0.029(9) 0.041(9) 0.001(7) 0.000(8) 0.005(8)
O34 0.022(8) 0.088(16) 0.051(11) 0.000(11) -0.006(8) 0.000(10)
O35 0.033(8) 0.044(11) 0.030(8) 0.002(7) 0.001(7) -0.013(8)
O36 0.023(8) 0.094(16) 0.028(8) 0.002(9) 0.007(7) 0.011(10)
O37 0.028(8) 0.066(13) 0.043(10) 0.014(9) -0.003(7) 0.000(9)
O38 0.051(11) 0.066(14) 0.044(10) 0.000(9) -0.001(9) 0.011(11)
O39 0.046(10) 0.061(12) 0.036(9) -0.009(9) -0.015(8) 0.000(10)
O40 0.052(11) 0.062(12) 0.037(9) -0.006(9) -0.017(8) -0.002(11)
O41 0.037(9) 0.042(10) 0.030(8) -0.003(7) 0.010(7) 0.007(9)
O42 0.035(9) 0.027(9) 0.039(9) 0.001(7) 0.003(7) -0.002(8)
O43 0.046(10) 0.037(10) 0.042(10) 0.003(8) -0.007(8) 0.001(9)
O44 0.031(8) 0.034(9) 0.032(8) 0.005(7) 0.008(7) 0.005(7)
O45 0.048(10) 0.027(9) 0.042(9) -0.010(7) -0.010(8) 0.000(8)
O46 0.038(10) 0.044(11) 0.051(11) 0.002(9) -0.009(8) 0.010(9)
O47 0.030(8) 0.032(9) 0.049(10) -0.004(7) 0.005(7) -0.007(8)
O48 0.030(8) 0.044(10) 0.034(8) -0.006(7) -0.003(7) 0.014(8)
O49 0.050(11) 0.036(10) 0.035(9) 0.000(7) 0.001(8) 0.006(9)
O50 0.043(10) 0.054(12) 0.039(10) -0.008(8) 0.007(8) 0.003(9)
O51 0.039(10) 0.058(12) 0.041(10) -0.012(9) -0.002(8) 0.002(9)
O52 0.051(11) 0.039(10) 0.041(9) -0.002(8) 0.017(8) 0.001(9)
O53 0.038(9) 0.023(9) 0.051(10) 0.000(7) -0.003(8) 0.001(8)
O54 0.074(13) 0.045(11) 0.024(8) -0.006(8) 0.004(8) -0.003(10)
O55 0.029(8) 0.040(10) 0.025(7) -0.004(7) 0.002(6) 0.007(8)
O56 0.037(9) 0.032(9) 0.027(8) -0.011(6) 0.003(7) 0.011(8)
O57 0.041(10) 0.050(11) 0.022(7) -0.001(7) 0.004(7) -0.008(9)
O58 0.030(8) 0.040(10) 0.032(8) 0.003(7) -0.002(7) 0.001(8)
O59 0.029(8) 0.030(9) 0.033(8) 0.005(7) 0.003(7) 0.007(7)
O60 0.033(9) 0.053(11) 0.029(8) 0.003(7) -0.005(7) 0.005(8)
O61 0.037(9) 0.035(10) 0.055(11) -0.002(8) -0.006(8) -0.001(8)
O62 0.053(11) 0.055(12) 0.038(9) 0.005(9) -0.013(8) -0.004(10)
O63 0.039(10) 0.031(10) 0.053(10) -0.004(8) 0.003(8) 0.004(8)
O64 0.044(10) 0.045(11) 0.032(8) -0.014(8) 0.001(7) 0.013(9)
O65 0.040(9) 0.032(9) 0.035(8) 0.001(7) -0.012(7) -0.005(8)
O66 0.043(10) 0.051(11) 0.029(8) 0.015(8) 0.000(7) 0.008(9)
O67 0.043(10) 0.025(9) 0.051(10) 0.010(8) -0.008(8) 0.004(8)
O68 0.033(8) 0.037(10) 0.033(8) 0.000(7) 0.003(7) -0.004(8)
O69 0.047(10) 0.023(8) 0.039(9) 0.005(7) 0.008(7) -0.004(8)
O70 0.026(8) 0.046(10) 0.040(9) 0.004(8) -0.008(7) -0.004(8)
O71 0.031(8) 0.043(10) 0.033(8) 0.002(7) -0.004(7) 0.002(8)
O72 0.032(9) 0.050(11) 0.034(9) -0.005(8) 0.000(7) -0.006(8)
O73 0.035(9) 0.040(10) 0.037(9) -0.001(7) 0.010(7) 0.001(8)
O74 0.030(9) 0.104(17) 0.027(8) 0.003(10) -0.007(7) -0.019(11)
O75 0.048(10) 0.035(10) 0.040(9) 0.007(8) -0.011(8) -0.006(9)
O76 0.030(9) 0.079(14) 0.036(9) 0.002(9) 0.004(7) 0.009(10)
O77 0.030(8) 0.051(11) 0.046(10) -0.001(9) 0.008(7) 0.003(9)
O78 0.050(10) 0.047(11) 0.034(9) 0.001(8) 0.010(8) -0.012(10)
O79 0.028(8) 0.065(13) 0.047(10) -0.009(9) 0.000(8) 0.000(9)
O80 0.060(13) 0.068(14) 0.042(10) -0.007(10) 0.001(9) 0.008(11)
N1 0.053(15) 0.069(18) 0.042(12) -0.012(12) -0.002(11) 0.013(14)
N2 0.059(15) 0.043(14) 0.041(12) 0.000(10) 0.003(11) -0.007(12)
N3 0.044(13) 0.051(14) 0.041(12) 0.004(10) 0.008(10) 0.007(11)
N4 0.074(18) 0.09(2) 0.026(11) -0.007(12) 0.012(11) -0.006(16)
N5 0.048(14) 0.049(15) 0.067(16) -0.009(12) 0.015(12) 0.016(12)
N6 0.034(11) 0.059(15) 0.044(12) -0.011(11) 0.003(10) 0.004(11)
N8 0.038(12) 0.065(17) 0.054(14) -0.001(12) -0.007(11) -0.004(12)
C1 0.027(12) 0.065(19) 0.035(13) 0.010(12) -0.002(10) -0.019(13)
C2 0.032(12) 0.039(15) 0.038(13) -0.002(11) -0.009(11) 0.003(12)
C3 0.039(14) 0.041(15) 0.039(13) 0.015(11) 0.002(11) -0.005(13)
C4 0.049(16) 0.058(19) 0.044(15) -0.001(13) 0.006(13) 0.014(15)
C5 0.07(2) 0.052(18) 0.031(13) 0.009(12) 0.000(13) -0.009(16)
C6 0.043(15) 0.10(3) 0.043(15) 0.012(17) 0.004(12) 0.006(19)
C7 0.09(3) 0.06(2) 0.035(14) 0.019(14) -0.019(16) -0.012(19)
C8 0.09(2) 0.043(17) 0.049(17) 0.001(14) -0.005(16) -0.013(18)
C9 0.08(2) 0.031(14) 0.038(14) -0.001(11) -0.016(14) -0.004(15)
C10 0.066(18) 0.054(18) 0.020(11) 0.006(11) -0.006(11) 0.000(15)
C11 0.044(14) 0.022(12) 0.048(14) -0.001(10) 0.013(12) -0.006(12)
C12 0.043(14) 0.057(18) 0.034(13) 0.013(12) -0.005(11) -0.023(14)
C13 0.051(16) 0.061(18) 0.031(12) -0.003(13) -0.004(11) -0.003(15)
C14 0.064(19) 0.06(2) 0.053(17) 0.007(14) 0.000(15) 0.024(17)
C15 0.028(12) 0.07(2) 0.058(16) -0.013(15) 0.002(12) 0.021(15)
C16 0.049(18) 0.05(2) 0.11(3) 0.02(2) 0.000(19) -0.003(17)
C17 0.035(14) 0.06(2) 0.09(2) 0.023(19) -0.017(16) 0.005(16)
C18 0.040(16) 0.07(2) 0.08(2) 0.028(18) -0.014(16) -0.013(16)
C19 0.051(16) 0.024(13) 0.053(16) 0.011(11) 0.000(13) 0.003(12)
C20 0.041(15) 0.050(18) 0.060(18) 0.013(14) -0.003(14) 0.004(14)
C21 0.044(15) 0.023(12) 0.051(15) -0.002(11) -0.009(12) -0.006(12)
C22 0.038(14) 0.049(18) 0.051(16) 0.004(13) 0.020(12) 0.013(13)
C23 0.055(16) 0.036(14) 0.029(11) -0.003(10) -0.004(11) 0.000(13)
C24 0.07(2) 0.06(2) 0.042(15) -0.003(13) -0.009(14) -0.029(17)
C25 0.035(13) 0.063(19) 0.046(14) -0.008(14) 0.005(11) -0.019(15)
C26 0.046(17) 0.08(3) 0.07(2) 0.021(19) 0.001(15) -0.004(18)
C27 0.050(17) 0.07(2) 0.08(2) 0.015(18) 0.000(16) -0.025(18)
C28 0.042(16) 0.07(2) 0.064(19) -0.001(16) 0.020(15) 0.006(16)
C29 0.043(15) 0.035(15) 0.052(15) 0.010(12) 0.016(12) -0.016(13)
C30 0.039(14) 0.050(17) 0.052(16) 0.005(13) 0.000(13) -0.006(13)
C31 0.027(12) 0.050(16) 0.033(12) 0.005(11) -0.001(10) 0.010(12)
C32 0.027(12) 0.031(13) 0.048(14) -0.001(11) 0.015(10) -0.007(11)
C33 0.052(16) 0.029(13) 0.047(14) -0.005(11) -0.002(12) -0.005(13)
C34 0.066(19) 0.047(17) 0.038(14) 0.001(12) -0.004(13) 0.011(15)
C35 0.037(14) 0.040(15) 0.040(13) 0.009(11) 0.007(11) -0.015(12)
C36 0.044(15) 0.07(2) 0.055(16) 0.020(16) -0.008(13) 0.005(16)
C37 0.07(2) 0.07(2) 0.046(16) 0.033(15) -0.002(14) 0.021(18)
C38 0.13(3) 0.026(15) 0.055(18) 0.002(13) 0.019(19) 0.007(18)
C39 0.059(18) 0.040(16) 0.046(15) 0.000(12) 0.015(14) 0.001(14)
C40 0.039(14) 0.055(18) 0.038(13) -0.002(12) -0.003(11) -0.001(13)
C101 0.09(3) 0.09(3) 0.046(18) -0.010(18) 0.002(17) 0.04(2)
C102 0.07(2) 0.07(3) 0.12(3) -0.02(2) 0.01(2) 0.02(2)
C103 0.10(2) 0.08(2) 0.061(18) 0.010(17) 0.013(18) 0.024(19)
C104 0.08(2) 0.10(2) 0.09(2) 0.008(19) 0.018(19) 0.01(2)
C111 0.089(18) 0.096(19) 0.041(12) -0.004(13) -0.005(13) 0.030(16)
C112 0.095(17) 0.096(18) 0.050(12) 0.000(12) -0.010(12) 0.028(15)
C113 0.107(19) 0.105(19) 0.063(14) -0.004(14) -0.004(14) 0.026(17)
C114 0.14(3) 0.11(3) 0.09(2) -0.03(2) -0.01(2) 0.03(2)
C121 0.06(2) 0.09(3) 0.049(17) -0.013(17) -0.004(15) 0.03(2)
C122 0.062(17) 0.14(3) 0.13(3) -0.06(2) 0.004(18) -0.002(18)
C123 0.063(16) 0.13(3) 0.14(3) -0.06(2) 0.009(17) -0.004(18)
C124 0.07(2) 0.15(3) 0.15(3) -0.05(3) 0.02(2) -0.01(2)
C131 0.042(15) 0.052(18) 0.060(17) -0.006(14) 0.012(13) 0.009(14)
C132 0.10(2) 0.09(2) 0.057(15) -0.032(15) -0.017(15) 0.046(17)
C133 0.10(2) 0.09(2) 0.064(15) -0.041(14) -0.016(15) 0.048(17)
C134 0.13(3) 0.10(2) 0.09(2) -0.054(19) -0.02(2) 0.06(2)
C201 0.047(16) 0.060(19) 0.048(15) 0.013(14) 0.007(13) -0.002(15)
C202 0.10(3) 0.033(17) 0.07(2) 0.020(15) 0.01(2) -0.020(19)
C203 0.14(3) 0.09(3) 0.054(19) -0.005(17) 0.01(2) 0.00(2)
C204 0.15(4) 0.12(3) 0.09(2) 0.00(2) 0.04(2) -0.01(3)
C211 0.049(17) 0.06(2) 0.08(2) 0.005(17) -0.007(16) 0.003(17)
C212 0.06(2) 0.08(3) 0.06(2) -0.008(18) 0.009(17) -0.022(19)
C213 0.08(3) 0.12(4) 0.07(2) -0.02(2) 0.02(2) -0.03(3)
C214 0.06(2) 0.09(3) 0.09(3) -0.03(2) 0.01(2) -0.01(2)
C221 0.08(2) 0.038(16) 0.067(19) 0.009(14) -0.032(18) 0.002(16)
C222 0.057(18) 0.040(17) 0.068(19) -0.010(14) 0.031(15) -0.015(15)
C223 0.045(17) 0.07(2) 0.15(4) -0.03(2) 0.03(2) -0.014(17)
C224 0.08(2) 0.10(3) 0.17(4) -0.02(3) 0.03(2) -0.02(2)
C231 0.042(14) 0.038(15) 0.059(16) 0.011(13) 0.010(12) 0.005(14)
C232 0.055(18) 0.07(2) 0.040(15) 0.014(14) 0.006(13) 0.016(16)
C233 0.034(14) 0.06(2) 0.058(17) 0.007(15) 0.005(13) -0.006(15)
C234 0.09(3) 0.046(18) 0.055(18) 0.006(14) 0.012(18) -0.027(19)
C301 0.089(18) 0.065(15) 0.050(13) 0.009(12) -0.013(13) 0.005(15)
C302 0.099(18) 0.065(14) 0.059(13) 0.012(12) -0.012(12) 0.011(14)
C303 0.112(19) 0.073(16) 0.072(15) 0.012(13) -0.011(14) 0.018(15)
C304 0.15(3) 0.11(2) 0.12(3) 0.01(2) -0.01(2) 0.03(2)
C311 0.053(16) 0.042(16) 0.066(18) -0.003(15) -0.008(14) -0.011(16)
C312 0.049(16) 0.058(19) 0.044(15) 0.004(13) 0.000(13) 0.000(15)
C313 0.032(13) 0.08(2) 0.048(15) 0.009(15) 0.014(12) 0.017(15)
C314 0.12(4) 0.06(2) 0.07(2) -0.004(18) -0.04(2) 0.03(2)
C321 0.067(19) 0.020(13) 0.08(2) 0.006(13) 0.018(16) -0.003(14)
C322 0.041(16) 0.07(2) 0.08(2) 0.008(18) -0.011(16) -0.012(17)
C323 0.08(2) 0.07(3) 0.07(2) -0.011(19) -0.008(19) -0.01(2)
C324 0.11(4) 0.08(3) 0.16(5) -0.05(3) -0.02(4) -0.01(3)
C331 0.07(2) 0.06(2) 0.055(18) 0.011(16) -0.009(16) 0.004(18)
C332 0.051(19) 0.12(3) 0.06(2) 0.00(2) -0.005(16) 0.01(2)
C333 0.06(2) 0.12(3) 0.049(17) -0.014(19) -0.004(15) 0.04(2)
C334 0.06(2) 0.10(3) 0.10(3) -0.02(2) -0.01(2) 0.02(2)
C401 0.07(2) 0.055(19) 0.056(18) 0.009(15) -0.011(17) -0.017(18)
C402 0.10(3) 0.06(2) 0.07(2) -0.005(16) 0.00(2) 0.02(2)
C403 0.11(3) 0.07(2) 0.09(2) 0.016(18) 0.00(2) -0.01(2)
C404 0.10(3) 0.08(2) 0.10(2) 0.00(2) 0.00(2) -0.01(2)
C411 0.09(2) 0.10(3) 0.030(14) -0.003(16) -0.009(15) -0.03(2)
C412 0.10(2) 0.083(19) 0.056(15) 0.012(14) -0.009(15) -0.028(17)
C413 0.10(2) 0.094(19) 0.062(15) 0.006(14) -0.011(15) -0.024(17)
C414 0.14(3) 0.09(2) 0.08(2) -0.023(19) -0.01(2) -0.01(2)
C421 0.07(2) 0.07(2) 0.051(17) 0.003(16) -0.011(16) -0.034(19)
C422 0.06(2) 0.11(3) 0.06(2) -0.03(2) 0.022(18) -0.01(2)
C423 0.051(18) 0.15(4) 0.16(4) -0.11(3) -0.02(2) 0.02(2)
C424 0.06(2) 0.18(4) 0.18(4) -0.09(3) -0.02(2) 0.03(2)
C431 0.051(17) 0.07(2) 0.051(16) 0.008(15) -0.006(14) -0.028(16)
C432 0.14(4) 0.09(3) 0.040(17) -0.005(18) 0.00(2) -0.05(3)
C433 0.09(2) 0.09(3) 0.10(2) -0.06(2) 0.01(2) -0.03(2)
C434 0.12(3) 0.10(3) 0.11(3) -0.05(2) 0.01(2) -0.02(2)
C501 0.042(15) 0.06(2) 0.064(19) -0.007(15) 0.008(14) 0.007(15)
C502 0.06(2) 0.08(3) 0.08(3) -0.01(2) -0.009(19) 0.00(2)
C503 0.05(2) 0.09(3) 0.09(3) 0.00(2) 0.022(19) -0.01(2)
C504 0.12(4) 0.14(5) 0.09(3) 0.02(3) 0.01(3) -0.05(4)
C511 0.07(2) 0.043(17) 0.061(18) -0.020(14) 0.006(16) 0.005(16)
C512 0.07(2) 0.06(2) 0.07(2) -0.011(17) -0.002(18) -0.005(18)
C513 0.06(2) 0.11(3) 0.07(2) -0.02(2) -0.018(19) 0.00(2)
C514 0.07(3) 0.18(6) 0.16(5) -0.09(5) -0.05(3) 0.04(3)
C521 0.07(2) 0.053(19) 0.054(17) -0.007(14) 0.008(15) -0.001(17)
C522 0.07(2) 0.05(2) 0.10(3) -0.015(19) 0.00(2) 0.005(19)
C523 0.12(4) 0.08(3) 0.14(4) 0.00(3) 0.08(4) 0.00(3)
C524 0.16(6) 0.04(3) 0.34(10) 0.00(4) 0.14(7) -0.04(3)
C531 0.032(14) 0.06(2) 0.09(2) -0.005(17) 0.007(15) 0.010(15)
C532 0.070(17) 0.09(2) 0.082(18) -0.053(16) 0.015(16) 0.020(16)
C533 0.070(17) 0.10(2) 0.080(18) -0.040(17) 0.010(16) 0.018(17)
C534 0.08(3) 0.18(5) 0.10(3) -0.07(4) -0.02(3) 0.03(3)
C601 0.09(2) 0.043(15) 0.055(15) -0.003(13) -0.015(15) 0.011(16)
C602 0.10(2) 0.066(16) 0.063(15) -0.011(13) -0.029(16) 0.001(17)
C603 0.12(3) 0.07(2) 0.07(2) 0.000(19) -0.04(2) 0.01(2)
C604 0.13(4) 0.08(3) 0.07(3) 0.00(3) -0.04(3) 0.00(3)
C606 0.12(3) 0.08(2) 0.07(2) 0.000(19) -0.03(2) 0.01(2)
C607 0.14(4) 0.10(3) 0.07(3) 0.02(3) -0.02(3) 0.00(3)
C611 0.048(17) 0.08(2) 0.058(18) -0.018(17) 0.018(15) -0.028(18)
C612 0.038(15) 0.08(2) 0.044(15) 0.007(14) -0.002(12) -0.014(15)
C613 0.050(18) 0.06(2) 0.10(3) 0.003(19) 0.003(18) -0.030(17)
C614 0.11(3) 0.10(3) 0.08(3) -0.04(2) 0.00(2) -0.01(3)
C621 0.040(13) 0.064(17) 0.064(16) 0.005(14) -0.010(12) -0.011(14)
C622 0.068(15) 0.058(14) 0.075(15) 0.017(12) -0.003(13) -0.017(13)
C623 0.082(16) 0.059(15) 0.076(16) 0.018(13) -0.005(14) -0.014(14)
C624 0.13(4) 0.12(3) 0.13(3) 0.05(3) -0.04(3) -0.02(3)
C631 0.040(16) 0.11(3) 0.07(2) -0.02(2) 0.003(15) -0.030(19)
C632 0.031(13) 0.09(3) 0.046(15) -0.010(16) -0.008(12) 0.001(16)
C633 0.08(2) 0.08(3) 0.057(19) 0.003(18) 0.010(18) -0.01(2)
C634 0.08(3) 0.13(4) 0.038(16) 0.00(2) -0.009(17) -0.02(3)
C701 0.051(18) 0.07(2) 0.064(19) 0.024(16) 0.000(15) -0.001(17)
C702 0.09(3) 0.09(3) 0.08(2) 0.05(2) 0.02(2) 0.04(3)
C703 0.050(19) 0.12(3) 0.06(2) 0.01(2) 0.008(16) 0.00(2)
C704 0.10(4) 0.21(7) 0.09(3) 0.08(4) 0.02(3) 0.02(4)
C711 0.08(2) 0.06(2) 0.050(17) -0.007(15) 0.000(16) -0.002(18)
C712 0.09(3) 0.06(3) 0.11(3) 0.01(2) -0.01(3) -0.01(2)
C713 0.11(4) 0.07(3) 0.13(4) 0.00(3) -0.05(3) -0.01(3)
C714 0.10(4) 0.12(5) 0.18(6) 0.02(4) -0.02(4) -0.05(4)
C721 0.063(19) 0.054(19) 0.065(19) 0.030(16) -0.027(16) -0.004(16)
C722 0.06(2) 0.10(3) 0.07(2) 0.02(2) 0.015(17) 0.00(2)
C723 0.05(2) 0.14(4) 0.07(2) 0.02(2) 0.020(18) 0.02(2)
C724 0.06(2) 0.11(4) 0.11(3) 0.02(3) 0.02(2) 0.00(2)
C731 0.07(2) 0.037(16) 0.055(17) 0.003(13) -0.010(15) 0.007(15)
C732 0.041(16) 0.07(2) 0.064(19) 0.014(16) 0.001(14) -0.010(16)
C733 0.07(2) 0.08(3) 0.14(4) 0.03(3) -0.03(3) -0.01(2)
C734 0.10(3) 0.14(4) 0.08(3) 0.01(3) -0.02(2) -0.06(3)
C801 0.029(13) 0.08(2) 0.08(2) 0.000(19) -0.005(14) 0.005(16)
C802 0.08(2) 0.10(2) 0.09(2) -0.029(18) 0.008(16) -0.025(19)
C803 0.09(2) 0.10(2) 0.09(2) -0.030(17) 0.007(16) -0.022(18)
C804 0.12(3) 0.12(3) 0.12(3) -0.05(2) 0.03(2) -0.01(2)
C811 0.053(18) 0.08(2) 0.058(18) 0.009(17) -0.012(15) -0.036(18)
C812 0.044(16) 0.06(2) 0.056(17) -0.003(15) 0.000(14) -0.021(15)
C813 0.052(19) 0.06(2) 0.09(3) -0.003(19) -0.003(18) 0.001(18)
C814 0.06(2) 0.10(3) 0.11(3) 0.03(3) -0.04(2) -0.02(2)
C821 0.16(3) 0.049(15) 0.057(14) 0.003(12) 0.068(17) -0.013(17)
C822 0.17(3) 0.053(14) 0.069(14) 0.014(11) 0.067(16) -0.011(16)
C824 0.23(4) 0.10(2) 0.12(3) 0.00(2) 0.05(3) -0.01(3)
C823 0.19(3) 0.064(16) 0.089(17) 0.010(13) 0.066(18) -0.008(18)
C831 0.023(12) 0.09(2) 0.060(18) 0.019(16) -0.003(12) -0.016(15)
C832 0.038(15) 0.11(3) 0.055(18) 0.021(19) 0.011(14) 0.012(19)
C833 0.09(3) 0.07(2) 0.048(17) -0.012(16) -0.021(17) 0.01(2)
C834 0.06(2) 0.06(2) 0.09(3) -0.005(18) 0.014(19) 0.011(18)
C59 0.31(10) 0.17(6) 0.07(3) 0.05(4) -0.03(5) 0.04(7)
C58 0.09(2) 0.13(3) 0.10(2) 0.02(2) -0.01(2) 0.00(2)
C52 0.15(5) 0.15(5) 0.08(3) -0.03(3) -0.01(3) -0.09(4)
C55 0.07(2) 0.07(2) 0.08(2) 0.013(19) 0.007(18) 0.00(2)
C56 0.13(4) 0.08(3) 0.10(3) 0.01(2) 0.05(3) 0.03(3)
C54 0.11(3) 0.09(3) 0.08(3) 0.03(2) 0.04(2) 0.06(3)
C51 0.34(12) 0.32(11) 0.10(4) 0.14(6) 0.10(6) 0.25(10)
C53 0.06(2) 0.07(2) 0.09(3) 0.01(2) -0.009(18) -0.009(19)
C81 0.111(19) 0.14(3) 0.22(3) 0.02(3) 0.02(2) -0.02(2)
C82 0.14(3) 0.15(3) 0.21(4) 0.04(3) 0.02(3) -0.02(3)
C83 0.089(18) 0.14(3) 0.22(3) 0.01(3) 0.01(2) -0.02(2)
C84 0.08(2) 0.14(3) 0.22(4) 0.01(3) 0.03(3) -0.03(3)
N59 0.09(2) 0.10(3) 0.08(2) 0.02(2) 0.017(19) 0.00(2)
N58 0.081(17) 0.15(2) 0.11(2) 0.017(19) -0.008(17) -0.009(17)
N52 0.08(2) 0.09(3) 0.09(3) -0.01(2) 0.01(2) -0.03(2)
N55 0.062(19) 0.08(2) 0.09(2) -0.01(2) -0.008(17) 0.007(18)
N56 0.090(19) 0.17(3) 0.12(2) -0.03(2) -0.01(2) 0.00(2)
N54 0.07(2) 0.16(4) 0.053(18) -0.01(2) 0.009(17) 0.01(3)
N51 0.14(2) 0.10(2) 0.10(2) 0.014(18) 0.02(2) 0.05(2)
N53 0.08(2) 0.08(2) 0.07(2) -0.025(19) 0.010(18) -0.01(2)
O191 0.24(5) 0.13(3) 0.12(3) 0.02(2) -0.05(3) -0.12(4)
O192 0.30(6) 0.10(3) 0.08(2) -0.02(2) -0.01(3) -0.05(3)
O182 0.080(18) 0.15(3) 0.16(2) 0.03(2) -0.010(18) -0.01(2)
O181 0.11(2) 0.18(3) 0.10(2) -0.03(2) 0.005(19) -0.02(2)
O121 0.19(5) 0.10(3) 0.21(5) 0.00(3) 0.06(4) -0.01(3)
O122 0.10(3) 0.43(10) 0.13(4) 0.10(5) -0.04(3) 0.00(4)
O151 0.12(3) 0.073(19) 0.09(2) 0.031(16) -0.008(19) -0.034(17)
O152 0.21(4) 0.10(3) 0.13(3) -0.02(2) -0.02(3) -0.07(3)
O161 0.11(2) 0.19(3) 0.11(2) 0.01(2) 0.01(2) -0.01(2)
O162 0.081(18) 0.16(3) 0.17(3) -0.04(2) 0.01(2) 0.01(2)
O142 0.17(5) 0.10(3) 0.30(7) 0.02(4) -0.10(5) 0.01(3)
O141 0.11(3) 0.42(10) 0.13(4) 0.05(5) 0.04(3) 0.03(5)
O112 0.14(2) 0.11(2) 0.099(19) 0.019(17) 0.038(18) 0.07(2)
O111 0.17(3) 0.11(2) 0.12(2) -0.002(19) 0.03(2) 0.04(2)
O131 0.10(2) 0.10(2) 0.11(2) 0.06(2) 0.024(19) 0.032(19)
O901 0.095(16) 0.14(2) 0.22(3) 0.02(2) 0.01(2) -0.02(2)
O132 0.19(4) 0.10(3) 0.14(3) -0.03(2) 0.02(3) 0.06(3)
C57 0.18(4) 0.12(3) 0.21(4) -0.01(3) 0.08(4) 0.01(3)
O172 0.19(4) 0.15(3) 0.23(3) -0.03(3) 0.06(4) 0.00(3)
O171 0.20(4) 0.13(3) 0.24(3) -0.01(3) 0.07(4) 0.01(3)
N57 0.19(4) 0.14(3) 0.22(3) -0.02(3) 0.07(3) 0.01(3)
O902 0.109(19) 0.19(3) 0.28(4) 0.05(3) -0.03(2) -0.05(2)
C92 0.07(2) 0.18(4) 0.28(5) 0.05(4) -0.02(3) -0.07(3)
C91 0.10(2) 0.19(3) 0.28(4) 0.05(4) -0.02(2) -0.05(2)
C93 0.12(2) 0.19(4) 0.28(4) 0.05(4) -0.03(3) -0.05(3)
C94 0.12(3) 0.19(4) 0.28(5) 0.04(4) -0.03(3) -0.06(3)

loop_
_atom_type_symbol
_atom_type_description
_atom_type_scat_dispersion_real
_atom_type_scat_dispersion_imag
_atom_type_scat_source
C C 0.0033 0.0016 'International Tables Vol C Tables 4.2.6.8 and 6.1.1.4'
H H 0.0000 0.0000 'International Tables Vol C Tables 4.2.6.8 and 6.1.1.4'
N N 0.0061 0.0033 'International Tables Vol C Tables 4.2.6.8 and 6.1.1.4'
O O 0.0106 0.0060 'International Tables Vol C Tables 4.2.6.8 and 6.1.1.4'
Si Si 0.0817 0.0704 'International Tables Vol C Tables 4.2.6.8 and 6.1.1.4'
W W -0.8490 6.8722 'International Tables Vol C Tables 4.2.6.8 and 6.1.1.4'
Ti Ti 0.2776 0.4457 'International Tables Vol C Tables 4.2.6.8 and 6.1.1.4'

loop_
_geom_angle_atom_site_label_1
_geom_angle_atom_site_label_2
_geom_angle_atom_site_label_3
_geom_angle
C701 N7 C711 111(3)
C701 N7 C731 116(3)
C711 N7 C731 109(2)
C701 N7 C721 107(2)
C711 N7 C721 105(2)
C731 N7 C721 109(3)
O9 W1 O5 98.8(8)
O9 W1 O23 99.4(8)
O5 W1 O23 161.8(7)
O9 W1 O10 100.2(9)
O5 W1 O10 88.8(7)
O23 W1 O10 89.4(7)
O9 W1 O15 103.8(8)
O5 W1 O15 87.2(7)
O23 W1 O15 87.1(7)
O10 W1 O15 156.0(7)
O9 W1 O16 172.0(7)
O5 W1 O16 75.6(6)
O23 W1 O16 86.4(6)
O10 W1 O16 74.2(7)
O15 W1 O16 81.9(6)
O9 W1 Ti1 127.7(6)
O5 W1 Ti1 29.7(5)
O23 W1 Ti1 132.6(5)
O10 W1 Ti1 77.9(5)
O15 W1 Ti1 87.0(5)
O16 W1 Ti1 46.1(4)
O11 W2 O6 101.1(8)
O11 W2 O10 101.5(9)
O6 W2 O10 89.4(7)
O11 W2 O24 96.9(8)
O6 W2 O24 162.1(7)
O10 W2 O24 87.0(7)
O11 W2 O17 102.8(9)
O6 W2 O17 88.4(7)
O10 W2 O17 155.5(7)
O24 W2 O17 87.5(7)
O11 W2 O16 174.7(8)
O6 W2 O16 77.0(6)
O10 W2 O16 73.5(7)
O24 W2 O16 85.1(6)
O17 W2 O16 82.2(6)
O11 W2 Ti1 131.5(6)
O6 W2 Ti1 31.1(5)
O10 W2 Ti1 78.2(5)
O24 W2 Ti1 131.1(5)
O17 W2 Ti1 87.6(5)
O16 W2 Ti1 46.1(4)
O12 W3 O27 100.1(8)
O12 W3 O7 98.9(8)
O27 W3 O7 161.0(7)
O12 W3 O13 101.6(8)
O27 W3 O13 89.6(8)
O7 W3 O13 87.9(7)
O12 W3 O18 101.9(8)
O27 W3 O18 85.8(7)
O7 W3 O18 89.0(7)
O13 W3 O18 156.4(7)
O12 W3 O19 173.6(8)
O27 W3 O19 85.5(7)
O7 W3 O19 75.7(7)
O13 W3 O19 75.0(6)
O18 W3 O19 81.6(6)
O12 W3 Ti2 128.7(7)
O27 W3 Ti2 131.1(5)
O7 W3 Ti2 30.2(5)
O13 W3 Ti2 78.7(5)
O18 W3 Ti2 87.0(5)
O19 W3 Ti2 45.6(4)
O14 W4 O8 99.7(9)
O14 W4 O28 99.9(8)
O8 W4 O28 160.3(8)
O14 W4 O13 101.3(8)
O8 W4 O13 89.1(8)
O28 W4 O13 86.1(8)
O14 W4 O20 102.7(8)
O8 W4 O20 88.8(7)
O28 W4 O20 87.8(7)
O13 W4 O20 155.9(7)
O14 W4 O19 173.9(8)
O8 W4 O19 76.1(7)
O28 W4 O19 84.3(6)
O13 W4 O19 74.4(6)
O20 W4 O19 81.8(6)
O14 W4 Ti2 129.9(7)
O8 W4 Ti2 30.9(6)
O28 W4 Ti2 129.6(5)
O13 W4 Ti2 78.1(5)
O20 W4 Ti2 88.0(5)
O19 W4 Ti2 45.4(4)
O21 W5 O30 100.5(8)
O21 W5 O20 101.4(8)
O30 W5 O20 156.6(7)
O21 W5 O15 102.4(7)
O30 W5 O15 86.7(7)
O20 W5 O15 96.5(7)
O21 W5 O29 99.7(7)
O30 W5 O29 82.0(7)
O20 W5 O29 86.3(7)
O15 W5 O29 156.7(7)
O21 W5 O31 174.9(7)
O30 W5 O31 76.1(7)
O20 W5 O31 81.4(7)
O15 W5 O31 81.3(6)
O29 W5 O31 76.2(6)
O22 W6 O18 101.6(8)
O22 W6 O26 101.7(8)
O18 W6 O26 87.6(7)
O22 W6 O17 100.1(8)
O18 W6 O17 96.0(7)
O26 W6 O17 156.7(7)
O22 W6 O25 102.2(8)
O18 W6 O25 155.5(7)
O26 W6 O25 81.7(7)
O17 W6 O25 85.8(7)
O22 W6 O32 176.1(8)
O18 W6 O32 81.5(7)
O26 W6 O32 75.9(6)
O17 W6 O32 81.8(6)
O25 W6 O32 74.5(7)
O37 W7 O23 102.7(8)
O37 W7 O33 99.5(8)
O23 W7 O33 88.5(7)
O37 W7 O30 101.5(8)
O23 W7 O30 82.8(7)
O33 W7 O30 158.6(7)
O37 W7 O36 101.8(9)
O23 W7 O36 155.3(8)
O33 W7 O36 91.1(7)
O30 W7 O36 88.8(7)
O37 W7 O31 173.8(8)
O23 W7 O31 81.6(7)
O33 W7 O31 85.1(6)
O30 W7 O31 74.4(7)
O36 W7 O31 73.8(8)
O38 W8 O33 100.9(9)
O38 W8 O24 102.2(8)
O33 W8 O24 89.8(7)
O38 W8 O25 99.6(9)
O33 W8 O25 159.5(7)
O24 W8 O25 84.6(7)
O38 W8 O34 102.1(9)
O33 W8 O34 89.5(8)
O24 W8 O34 155.3(9)
O25 W8 O34 87.5(8)
O38 W8 O32 172.0(8)
O33 W8 O32 85.0(7)
O24 W8 O32 83.1(7)
O25 W8 O32 74.7(7)
O34 W8 O32 72.3(8)
O39 W9 O35 100.3(8)
O39 W9 O34 102.4(9)
O35 W9 O34 91.3(8)
O39 W9 O27 103.2(9)
O35 W9 O27 88.4(8)
O34 W9 O27 154.1(7)
O39 W9 O26 100.6(8)
O35 W9 O26 158.9(7)
O34 W9 O26 87.4(8)
O27 W9 O26 83.7(8)
O39 W9 O32 173.7(8)
O35 W9 O32 84.7(6)
O34 W9 O32 73.4(7)
O27 W9 O32 80.8(6)
O26 W9 O32 74.7(6)
O40 W10 O28 104.1(9)
O40 W10 O36 99.7(9)
O28 W10 O36 156.0(7)
O40 W10 O29 99.7(8)
O28 W10 O29 86.1(8)
O36 W10 O29 87.9(7)
O40 W10 O35 101.8(8)
O28 W10 O35 88.1(7)
O36 W10 O35 89.0(7)
O29 W10 O35 158.4(7)
O40 W10 O31 171.7(8)
O28 W10 O31 81.9(6)
O36 W10 O31 74.1(6)
O29 W10 O31 74.8(6)
O35 W10 O31 83.8(6)
O49 W11 O63 101.2(8)
O49 W11 O45 98.1(8)
O63 W11 O45 160.7(8)
O49 W11 O50 102.1(8)
O63 W11 O50 89.0(8)
O45 W11 O50 87.6(7)
O49 W11 O55 101.5(7)
O63 W11 O55 86.4(7)
O45 W11 O55 89.1(7)
O50 W11 O55 156.4(7)
O49 W11 O56 173.5(8)
O63 W11 O56 85.0(7)
O45 W11 O56 75.8(7)
O50 W11 O56 75.7(7)
O55 W11 O56 80.9(6)
O49 W11 Ti3 128.4(6)
O63 W11 Ti3 130.4(5)
O45 W11 Ti3 30.5(5)
O50 W11 Ti3 78.9(6)
O55 W11 Ti3 86.6(5)
O56 W11 Ti3 45.4(4)
O51 W12 O46 99.5(9)
O51 W12 O64 100.2(8)
O46 W12 O64 160.3(8)
O51 W12 O50 101.5(8)
O46 W12 O50 88.8(8)
O64 W12 O50 87.2(8)
O51 W12 O57 102.3(8)
O46 W12 O57 89.3(7)
O64 W12 O57 86.6(7)
O50 W12 O57 156.1(7)
O51 W12 O56 173.9(8)
O46 W12 O56 76.1(7)
O64 W12 O56 84.2(6)
O50 W12 O56 74.5(7)
O57 W12 O56 82.0(6)
O51 W12 Ti3 130.0(7)
O46 W12 Ti3 31.0(6)
O64 W12 Ti3 129.4(5)
O50 W12 Ti3 78.2(5)
O57 W12 Ti3 88.1(4)
O56 W12 Ti3 45.3(4)
O52 W13 O47 98.0(8)
O52 W13 O67 100.3(8)
O47 W13 O67 161.6(7)
O52 W13 O53 100.5(8)
O47 W13 O53 88.8(7)
O67 W13 O53 89.5(7)
O52 W13 O58 103.4(8)
O47 W13 O58 86.7(7)
O67 W13 O58 87.4(7)
O53 W13 O58 156.1(7)
O52 W13 O59 171.8(7)
O47 W13 O59 75.9(6)
O67 W13 O59 86.0(6)
O53 W13 O59 74.2(6)
O58 W13 O59 81.9(6)
O52 W13 Ti4 127.1(6)
O47 W13 Ti4 29.9(5)
O67 W13 Ti4 132.3(5)
O53 W13 Ti4 77.5(5)
O58 W13 Ti4 87.1(5)
O59 W13 Ti4 46.3(4)
O54 W14 O48 100.3(8)
O54 W14 O53 100.9(9)
O48 W14 O53 90.0(7)
O54 W14 O68 98.0(8)
O48 W14 O68 161.7(7)
O53 W14 O68 86.9(7)
O54 W14 O60 103.6(9)
O48 W14 O60 87.7(7)
O53 W14 O60 155.3(7)
O68 W14 O60 87.6(7)
O54 W14 O59 173.7(8)
O48 W14 O59 77.2(6)
O53 W14 O59 73.4(6)
O68 W14 O59 84.6(6)
O60 W14 O59 82.1(6)
O54 W14 Ti4 130.5(7)
O48 W14 Ti4 31.1(5)
O53 W14 Ti4 78.2(5)
O68 W14 Ti4 130.9(5)
O60 W14 Ti4 87.4(5)
O59 W14 Ti4 46.3(4)
O61 W15 O55 101.6(7)
O61 W15 O70 101.6(8)
O55 W15 O70 87.4(7)
O61 W15 O60 100.6(8)
O55 W15 O60 95.8(7)
O70 W15 O60 156.4(7)
O61 W15 O69 101.8(8)
O55 W15 O69 155.7(7)
O70 W15 O69 81.7(7)
O60 W15 O69 86.1(8)
O61 W15 O71 176.7(8)
O55 W15 O71 81.0(6)
O70 W15 O71 76.4(6)
O60 W15 O71 81.0(6)
O69 W15 O71 75.4(7)
O62 W16 O57 100.3(9)
O62 W16 O58 102.0(8)
O57 W16 O58 96.7(7)
O62 W16 O65 100.0(8)
O57 W16 O65 86.3(7)
O58 W16 O65 156.9(7)
O62 W16 O66 102.0(8)
O57 W16 O66 156.5(7)
O58 W16 O66 86.1(7)
O65 W16 O66 82.4(7)
O62 W16 O72 175.4(8)
O57 W16 O72 81.7(7)
O58 W16 O72 81.8(6)
O65 W16 O72 76.0(6)
O66 W16 O72 75.5(7)
O77 W17 O73 100.6(8)
O77 W17 O76 100.7(9)
O73 W17 O76 92.1(8)
O77 W17 O70 101.0(8)
O73 W17 O70 158.1(7)
O76 W17 O70 87.5(8)
O77 W17 O63 104.8(9)
O73 W17 O63 86.9(8)
O76 W17 O63 154.3(8)
O70 W17 O63 84.0(8)
O77 W17 O71 173.0(7)
O73 W17 O71 84.4(6)
O76 W17 O71 74.0(7)
O70 W17 O71 74.4(6)
O63 W17 O71 80.3(7)
O78 W18 O74 99.3(9)
O78 W18 O64 105.5(8)
O74 W18 O64 155.0(7)
O78 W18 O73 102.2(8)
O74 W18 O73 89.7(7)
O64 W18 O73 88.1(7)
O78 W18 O65 100.3(8)
O74 W18 O65 87.6(7)
O64 W18 O65 84.9(7)
O73 W18 O65 157.5(7)
O78 W18 O72 171.3(8)
O74 W18 O72 74.0(7)
O64 W18 O72 81.0(7)
O73 W18 O72 83.5(6)
O65 W18 O72 74.2(6)
O79 W19 O75 99.9(8)
O79 W19 O66 100.6(8)
O75 W19 O66 159.0(7)
O79 W19 O67 102.3(8)
O75 W19 O67 89.5(7)
O66 W19 O67 82.1(7)
O79 W19 O74 103.7(9)
O75 W19 O74 90.3(7)
O66 W19 O74 88.9(7)
O67 W19 O74 153.7(8)
O79 W19 O72 174.0(7)
O75 W19 O72 85.1(7)
O66 W19 O72 74.7(7)
O67 W19 O72 81.0(6)
O74 W19 O72 72.8(8)
O80 W20 O68 101.5(9)
O80 W20 O69 98.1(9)
O68 W20 O69 85.2(7)
O80 W20 O75 101.8(9)
O68 W20 O75 90.0(7)
O69 W20 O75 160.2(7)
O80 W20 O76 102.1(10)
O68 W20 O76 156.1(8)
O69 W20 O76 87.6(7)
O75 W20 O76 89.1(8)
O80 W20 O71 172.3(8)
O68 W20 O71 82.4(7)
O69 W20 O71 75.6(6)
O75 W20 O71 84.7(7)
O76 W20 O71 73.7(8)
O32 Si1 O31 108.1(9)
O32 Si1 O19 110.4(9)
O31 Si1 O19 109.1(9)
O32 Si1 O16 110.2(9)
O31 Si1 O16 109.3(9)
O19 Si1 O16 109.8(8)
O71 Si2 O72 108.9(9)
O71 Si2 O59 109.6(9)
O72 Si2 O59 109.0(9)
O71 Si2 O56 110.2(9)
O72 Si2 O56 109.7(9)
O59 Si2 O56 109.5(9)
O3 Ti1 O5 106.5(7)
O3 Ti1 O6 98.5(8)
O5 Ti1 O6 96.4(8)
O3 Ti1 O2 94.4(8)
O5 Ti1 O2 157.5(7)
O6 Ti1 O2 88.6(7)
O3 Ti1 O1 99.3(7)
O5 Ti1 O1 89.7(7)
O6 Ti1 O1 158.7(7)
O2 Ti1 O1 78.4(7)
O3 Ti1 O16 174.9(7)
O5 Ti1 O16 76.3(6)
O6 Ti1 O16 76.9(7)
O2 Ti1 O16 83.6(7)
O1 Ti1 O16 84.8(6)
O3 Ti1 Ti2 97.3(6)
O5 Ti1 Ti2 127.0(5)
O6 Ti1 Ti2 126.4(5)
O2 Ti1 Ti2 39.2(5)
O1 Ti1 Ti2 39.2(5)
O16 Ti1 Ti2 84.1(4)
O3 Ti1 W2 128.7(6)
O5 Ti1 W2 85.1(5)
O6 Ti1 W2 30.3(5)
O2 Ti1 W2 88.4(6)
O1 Ti1 W2 131.2(5)
O16 Ti1 W2 46.8(4)
Ti2 Ti1 W2 115.27(16)
O3 Ti1 W1 136.6(6)
O5 Ti1 W1 30.9(5)
O6 Ti1 W1 84.6(5)
O2 Ti1 W1 129.0(5)
O1 Ti1 W1 90.5(5)
O16 Ti1 W1 45.7(4)
Ti2 Ti1 W1 115.58(15)
W2 Ti1 W1 62.26(9)
O4 Ti2 O7 103.0(9)
O4 Ti2 O8 101.1(8)
O7 Ti2 O8 95.5(8)
O4 Ti2 O1 94.2(8)
O7 Ti2 O1 160.8(8)
O8 Ti2 O1 89.4(8)
O4 Ti2 O2 96.7(8)
O7 Ti2 O2 92.2(8)
O8 Ti2 O2 158.5(8)
O1 Ti2 O2 77.2(7)
O4 Ti2 O19 178.6(7)
O7 Ti2 O19 77.8(7)
O8 Ti2 O19 77.7(7)
O1 Ti2 O19 85.1(6)
O2 Ti2 O19 84.3(6)
O4 Ti2 Ti1 95.5(6)
O7 Ti2 Ti1 129.2(6)
O8 Ti2 Ti1 126.9(6)
O1 Ti2 Ti1 38.9(5)
O2 Ti2 Ti1 38.3(5)
O19 Ti2 Ti1 84.7(4)
O4 Ti2 W3 134.1(6)
O7 Ti2 W3 31.3(6)
O8 Ti2 W3 85.4(6)
O1 Ti2 W3 131.5(5)
O2 Ti2 W3 90.9(5)
O19 Ti2 W3 46.7(4)
Ti1 Ti2 W3 116.77(17)
O4 Ti2 W4 132.2(6)
O7 Ti2 W4 84.5(6)
O8 Ti2 W4 31.2(6)
O1 Ti2 W4 90.3(5)
O2 Ti2 W4 130.6(5)
O19 Ti2 W4 46.7(4)
Ti1 Ti2 W4 116.20(16)
W3 Ti2 W4 62.41(8)
O43 Ti3 O45 102.8(8)
O43 Ti3 O46 101.1(8)
O45 Ti3 O46 94.3(8)
O43 Ti3 O42 94.9(8)
O45 Ti3 O42 160.4(8)
O46 Ti3 O42 90.4(7)
O43 Ti3 O41 97.0(8)
O45 Ti3 O41 92.9(7)
O46 Ti3 O41 158.5(8)
O42 Ti3 O41 76.6(7)
O43 Ti3 O56 178.6(7)
O45 Ti3 O56 77.6(7)
O46 Ti3 O56 77.5(7)
O42 Ti3 O56 84.9(6)
O41 Ti3 O56 84.3(6)
O43 Ti3 Ti4 95.9(6)
O45 Ti3 Ti4 129.6(5)
O46 Ti3 Ti4 127.5(6)
O42 Ti3 Ti4 38.6(5)
O41 Ti3 Ti4 38.1(5)
O56 Ti3 Ti4 84.8(4)
O43 Ti3 W11 133.7(6)
O45 Ti3 W11 31.1(6)
O46 Ti3 W11 84.6(6)
O42 Ti3 W11 131.2(5)
O41 Ti3 W11 91.2(5)
O56 Ti3 W11 46.6(4)
Ti4 Ti3 W11 116.87(16)
O43 Ti3 W12 131.6(6)
O45 Ti3 W12 83.9(6)
O46 Ti3 W12 30.6(6)
O42 Ti3 W12 90.6(5)
O41 Ti3 W12 130.9(5)
O56 Ti3 W12 47.0(4)
Ti4 Ti3 W12 116.54(16)
W11 Ti3 W12 62.34(9)
O44 Ti4 O47 107.1(8)
O44 Ti4 O48 99.5(8)
O47 Ti4 O48 96.7(7)
O44 Ti4 O41 94.1(7)
O47 Ti4 O41 157.0(8)
O48 Ti4 O41 88.4(7)
O44 Ti4 O42 99.4(7)
O47 Ti4 O42 89.8(7)
O48 Ti4 O42 157.2(7)
O41 Ti4 O42 77.8(7)
O44 Ti4 O59 175.6(7)
O47 Ti4 O59 75.5(7)
O48 Ti4 O59 76.5(7)
O41 Ti4 O59 84.0(6)
O42 Ti4 O59 84.1(6)
O44 Ti4 Ti3 97.0(5)
O47 Ti4 Ti3 126.5(6)
O48 Ti4 Ti3 125.9(5)
O41 Ti4 Ti3 39.2(5)
O42 Ti4 Ti3 38.7(5)
O59 Ti4 Ti3 84.1(4)
O44 Ti4 W14 129.0(5)
O47 Ti4 W14 84.8(5)
O48 Ti4 W14 29.6(5)
O41 Ti4 W14 88.8(5)
O42 Ti4 W14 130.7(5)
O59 Ti4 W14 47.1(4)
Ti3 Ti4 W14 115.49(16)
O44 Ti4 W13 136.7(5)
O47 Ti4 W13 30.4(5)
O48 Ti4 W13 84.4(5)
O41 Ti4 W13 129.2(5)
O42 Ti4 W13 90.5(5)
O59 Ti4 W13 45.4(4)
Ti3 Ti4 W13 115.55(15)
W14 Ti4 W13 62.20(9)
Ti1 O1 Ti2 101.8(8)
Ti1 O2 Ti2 102.4(8)
C2 O3 Ti1 129.5(15)
C12 O4 Ti2 133.2(16)
Ti1 O5 W1 119.4(8)
W2 O6 Ti1 118.6(9)
Ti2 O7 W3 118.6(10)
Ti2 O8 W4 117.9(11)
W2 O10 W1 120.9(10)
W3 O13 W4 119.8(8)
W5 O15 W1 143.7(8)
Si1 O16 W1 124.3(9)
Si1 O16 Ti1 130.4(9)
W1 O16 Ti1 88.2(5)
Si1 O16 W2 123.4(9)
W1 O16 W2 91.4(5)
Ti1 O16 W2 87.1(5)
W6 O17 W2 144.0(10)
W6 O18 W3 144.6(9)
Si1 O19 Ti2 130.9(8)
Si1 O19 W3 123.2(8)
Ti2 O19 W3 87.7(6)
Si1 O19 W4 124.3(8)
Ti2 O19 W4 87.9(5)
W3 O19 W4 90.7(5)
W5 O20 W4 145.2(9)
W1 O23 W7 147.3(10)
W8 O24 W2 145.9(10)
W8 O25 W6 120.2(9)
W6 O26 W9 118.7(8)
W3 O27 W9 148.7(9)
W10 O28 W4 145.6(10)
W5 O29 W10 118.2(8)
W5 O30 W7 118.9(8)
Si1 O31 W5 124.7(9)
Si1 O31 W7 125.1(9)
W5 O31 W7 90.5(6)
Si1 O31 W10 124.8(9)
W5 O31 W10 90.4(5)
W7 O31 W10 90.8(6)
Si1 O32 W6 124.1(10)
Si1 O32 W8 124.9(9)
W6 O32 W8 90.4(6)
Si1 O32 W9 125.4(9)
W6 O32 W9 90.4(6)
W8 O32 W9 91.1(6)
W8 O33 W7 158.4(10)
W9 O34 W8 122.7(10)
W9 O35 W10 159.7(10)
W10 O36 W7 120.7(9)
Ti4 O41 Ti3 102.7(8)
Ti4 O42 Ti3 102.8(7)
C22 O43 Ti3 133.6(17)
C32 O44 Ti4 128.7(15)
Ti3 O45 W11 118.5(9)
W12 O46 Ti3 118.3(10)
Ti4 O47 W13 119.7(9)
W14 O48 Ti4 119.3(9)
W11 O50 W12 119.5(10)
W14 O53 W13 121.2(9)
W15 O55 W11 145.0(9)
Si2 O56 Ti3 131.2(9)
Si2 O56 W11 123.6(9)
Ti3 O56 W11 88.0(6)
Si2 O56 W12 123.7(8)
Ti3 O56 W12 87.7(6)
W11 O56 W12 90.4(5)
W16 O57 W12 145.0(10)
W16 O58 W13 142.9(9)
Si2 O59 W13 125.0(8)
Si2 O59 Ti4 130.4(9)
W13 O59 Ti4 88.3(5)
Si2 O59 W14 123.3(9)
W13 O59 W14 91.1(6)
Ti4 O59 W14 86.6(5)
W15 O60 W14 144.3(10)
W11 O63 W17 148.5(10)
W12 O64 W18 147.9(10)
W16 O65 W18 119.1(7)
W19 O66 W16 119.2(8)
W13 O67 W19 147.9(10)
W20 O68 W14 145.6(10)
W20 O69 W15 118.3(9)
W15 O70 W17 118.8(8)
Si2 O71 W15 125.1(9)
Si2 O71 W20 125.3(9)
W15 O71 W20 90.7(6)
Si2 O71 W17 124.4(9)
W15 O71 W17 90.1(6)
W20 O71 W17 90.6(6)
Si2 O72 W16 125.0(10)
Si2 O72 W19 124.9(9)
W16 O72 W19 90.5(6)
Si2 O72 W18 124.8(10)
W16 O72 W18 90.4(6)
W19 O72 W18 90.6(6)
W17 O73 W18 161.4(10)
W18 O74 W19 122.0(10)
W19 O75 W20 157.8(11)
W17 O76 W20 121.3(10)
C121 N1 C101 109(3)
C121 N1 C111 111(3)
C101 N1 C111 109(3)
C121 N1 C131 110(3)
C101 N1 C131 113(2)
C111 N1 C131 106(2)
C231 N2 C211 109(2)
C231 N2 C221 113(2)
C211 N2 C221 109(2)
C231 N2 C201 111(2)
C211 N2 C201 109(2)
C221 N2 C201 106(2)
C301 N3 C311 112(2)
C301 N3 C331 111(2)
C311 N3 C331 108(2)
C301 N3 C321 110(2)
C311 N3 C321 111(2)
C331 N3 C321 106(2)
C401 N4 C421 109(2)
C401 N4 C411 112(3)
C421 N4 C411 109(3)
C401 N4 C431 114(3)
C421 N4 C431 109(3)
C411 N4 C431 103(2)
C501 N5 C531 113(3)
C501 N5 C521 109(2)
C531 N5 C521 107(3)
C501 N5 C511 109(3)
C531 N5 C511 108(2)
C521 N5 C511 110(2)
C601 N6 C621 110(2)
C601 N6 C611 110(2)
C621 N6 C611 110(3)
C601 N6 C631 110(3)
C621 N6 C631 108(2)
C611 N6 C631 109(2)
C821 N8 C811 112(2)
C821 N8 C801 108(3)
C811 N8 C801 109(3)
C821 N8 C831 114(3)
C811 N8 C831 109(2)
C801 N8 C831 106(2)
C2 C1 C10 122(3)
C2 C1 C11 121(2)
C10 C1 C11 117(3)
O3 C2 C1 122(2)
O3 C2 C3 118(2)
C1 C2 C3 120(2)
C4 C3 C2 122(3)
C4 C3 H3A 119.2
C2 C3 H3A 119.2
C3 C4 C5 119(3)
C3 C4 H4A 120.4
C5 C4 H4A 120.4
C4 C5 C6 123(3)
C4 C5 C10 118(3)
C6 C5 C10 119(3)
C7 C6 C5 122(3)
C7 C6 H6A 119.2
C5 C6 H6A 119.2
C6 C7 C8 120(3)
C6 C7 H7A 119.8
C8 C7 H7A 119.8
C7 C8 C9 119(3)
C7 C8 H8A 120.4
C9 C8 H8A 120.4
C10 C9 C8 122(3)
C10 C9 H9A 118.8
C8 C9 H9A 118.8
C9 C10 C1 124(3)
C9 C10 C5 117(3)
C1 C10 C5 118(3)
C12 C11 C20 119(3)
C12 C11 C1 121(2)
C20 C11 C1 120(2)
C11 C12 O4 122(3)
C11 C12 C13 121(3)
O4 C12 C13 116(2)
C14 C13 C12 121(2)
C14 C13 H13A 119.4
C12 C13 H13A 119.4
C13 C14 C15 117(3)
C13 C14 H14A 121.4
C15 C14 H14A 121.4
C14 C15 C20 123(2)
C14 C15 C16 120(3)
C20 C15 C16 117(3)
C17 C16 C15 120(3)
C17 C16 H16A 120.0
C15 C16 H16A 120.0
C16 C17 C18 123(3)
C16 C17 H17A 118.4
C18 C17 H17A 118.4
C19 C18 C17 116(3)
C19 C18 H18A 122.2
C17 C18 H18A 122.2
C20 C19 C18 124(3)
C20 C19 H19A 117.9
C18 C19 H19A 117.9
C19 C20 C15 120(3)
C19 C20 C11 122(3)
C15 C20 C11 118(3)
C22 C21 C30 120(2)
C22 C21 C31 120(3)
C30 C21 C31 120(2)
O43 C22 C21 121(3)
O43 C22 C23 118(2)
C21 C22 C23 120(3)
C24 C23 C22 122(2)
C24 C23 H23A 118.9
C22 C23 H23A 118.9
C23 C24 C25 118(2)
C23 C24 H24A 120.8
C25 C24 H24A 120.8
C24 C25 C30 121(3)
C24 C25 C26 121(3)
C30 C25 C26 118(3)
C27 C26 C25 119(3)
C27 C26 H26A 120.5
C25 C26 H26A 120.5
C26 C27 C28 122(3)
C26 C27 H27A 119.2
C28 C27 H27A 119.2
C27 C28 C29 120(3)
C27 C28 H28B 120.1
C29 C28 H28B 120.1
C30 C29 C28 123(3)
C30 C29 H29A 118.7
C28 C29 H29A 118.7
C29 C30 C21 123(3)
C29 C30 C25 119(3)
C21 C30 C25 118(3)
C32 C31 C40 119(2)
C32 C31 C21 120(2)
C40 C31 C21 121(2)
O44 C32 C31 121(2)
O44 C32 C33 119(2)
C31 C32 C33 121(2)
C34 C33 C32 121(3)
C34 C33 H33A 119.4
C32 C33 H33A 119.4
C33 C34 C35 122(3)
C33 C34 H34A 119.2
C35 C34 H34A 119.2
C36 C35 C40 119(3)
C36 C35 C34 124(3)
C40 C35 C34 117(2)
C35 C36 C37 122(3)
C35 C36 H36B 118.8
C37 C36 H36B 118.8
C38 C37 C36 117(2)
C38 C37 H37A 121.3
C36 C37 H37A 121.3
C39 C38 C37 122(3)
C39 C38 H38B 119.1
C37 C38 H38B 119.1
C38 C39 C40 120(3)
C38 C39 H39A 119.8
C40 C39 H39A 119.8
C31 C40 C39 121(2)
C31 C40 C35 120(3)
C39 C40 C35 119(3)
N1 C101 C102 117(3)
N1 C101 H10A 108.0
C102 C101 H10A 108.0
N1 C101 H10B 108.0
C102 C101 H10B 108.0
H10A C101 H10B 107.2
C103 C102 C101 107(3)
C103 C102 H10C 110.3
C101 C102 H10C 110.3
C103 C102 H10D 110.3
C101 C102 H10D 110.3
H10C C102 H10D 108.6
C104 C103 C102 113(3)
C104 C103 H10E 109.0
C102 C103 H10E 109.0
C104 C103 H10F 109.0
C102 C103 H10F 109.0
H10E C103 H10F 107.8
C103 C104 H10G 109.5
C103 C104 H10H 109.5
H10G C104 H10H 109.5
C103 C104 H10I 109.5
H10G C104 H10I 109.5
H10H C104 H10I 109.5
C112 C111 N1 117(3)
C112 C111 H11B 108.1
N1 C111 H11B 108.1
C112 C111 H11C 108.1
N1 C111 H11C 108.1
H11B C111 H11C 107.3
C113 C112 C111 115(4)
C113 C112 H11D 108.5
C111 C112 H11D 108.5
C113 C112 H11E 108.5
C111 C112 H11E 108.5
H11D C112 H11E 107.5
C112 C113 C114 118(4)
C112 C113 H11F 107.7
C114 C113 H11F 107.7
C112 C113 H11G 107.7
C114 C113 H11G 107.7
H11F C113 H11G 107.1
C113 C114 H11H 109.5
C113 C114 H11I 109.5
H11H C114 H11I 109.5
C113 C114 H11J 109.5
H11H C114 H11J 109.5
H11I C114 H11J 109.5
N1 C121 C122 116(3)
N1 C121 H12B 108.2
C122 C121 H12B 108.2
N1 C121 H12C 108.2
C122 C121 H12C 108.2
H12B C121 H12C 107.3
C121 C122 C123 114(4)
C121 C122 H12D 108.8
C123 C122 H12D 108.8
C121 C122 H12E 108.8
C123 C122 H12E 108.8
H12D C122 H12E 107.7
C124 C123 C122 118(4)
C124 C123 H12F 107.9
C122 C123 H12F 107.9
C124 C123 H12G 107.9
C122 C123 H12G 107.9
H12F C123 H12G 107.2
C123 C124 H12H 109.5
C123 C124 H12I 109.5
H12H C124 H12I 109.5
C123 C124 H12J 109.5
H12H C124 H12J 109.5
H12I C124 H12J 109.5
N1 C131 C132 115(2)
N1 C131 H13B 108.4
C132 C131 H13B 108.4
N1 C131 H13C 108.4
C132 C131 H13C 108.4
H13B C131 H13C 107.5
C133 C132 C131 111(3)
C133 C132 H13D 109.5
C131 C132 H13D 109.5
C133 C132 H13E 109.5
C131 C132 H13E 109.5
H13D C132 H13E 108.1
C134 C133 C132 118(4)
C134 C133 H13F 107.7
C132 C133 H13F 107.7
C134 C133 H13Y 107.7
C132 C133 H13Y 107.7
H13F C133 H13Y 107.1
C133 C134 H13G 109.5
C133 C134 H13H 109.5
H13G C134 H13H 109.5
C133 C134 H13I 109.5
H13G C134 H13I 109.5
H13H C134 H13I 109.5
C202 C201 N2 115(2)
C202 C201 H20A 108.6
N2 C201 H20A 108.6
C202 C201 H20B 108.6
N2 C201 H20B 108.6
H20A C201 H20B 107.5
C201 C202 C203 108(3)
C201 C202 H20C 110.1
C203 C202 H20C 110.1
C201 C202 H20D 110.1
C203 C202 H20D 110.1
H20C C202 H20D 108.4
C204 C203 C202 111(4)
C204 C203 H20E 109.4
C202 C203 H20E 109.4
C204 C203 H20F 109.4
C202 C203 H20F 109.4
H20E C203 H20F 108.0
C203 C204 H20G 109.5
C203 C204 H20H 109.5
H20G C204 H20H 109.5
C203 C204 H20I 109.5
H20G C204 H20I 109.5
H20H C204 H20I 109.5
N2 C211 C212 121(3)
N2 C211 H21B 107.2
C212 C211 H21B 107.2
N2 C211 H21P 107.2
C212 C211 H21P 107.2
H21B C211 H21P 106.8
C211 C212 C213 110(3)
C211 C212 H21C 109.6
C213 C212 H21C 109.6
C211 C212 H21D 109.6
C213 C212 H21D 109.6
H21C C212 H21D 108.1
C214 C213 C212 111(4)
C214 C213 H21E 109.5
C212 C213 H21E 109.5
C214 C213 H21F 109.5
C212 C213 H21F 109.5
H21E C213 H21F 108.1
C213 C214 H21G 109.5
C213 C214 H21H 109.5
H21G C214 H21H 109.5
C213 C214 H21I 109.5
H21G C214 H21I 109.5
H21H C214 H21I 109.5
N2 C221 C222 115(2)
N2 C221 H22B 108.6
C222 C221 H22B 108.6
N2 C221 H22C 108.6
C222 C221 H22C 108.6
H22B C221 H22C 107.6
C223 C222 C221 112(3)
C223 C222 H22D 109.2
C221 C222 H22D 109.2
C223 C222 H22E 109.2
C221 C222 H22E 109.2
H22D C222 H22E 107.9
C222 C223 C224 111(4)
C222 C223 H22F 109.3
C224 C223 H22F 109.3
C222 C223 H22G 109.3
C224 C223 H22G 109.3
H22F C223 H22G 108.0
C223 C224 H22H 109.5
C223 C224 H22I 109.5
H22H C224 H22I 109.5
C223 C224 H22J 109.5
H22H C224 H22J 109.5
H22I C224 H22J 109.5
C232 C231 N2 118(2)
C232 C231 H23B 107.9
N2 C231 H23B 107.9
C232 C231 H23C 107.9
N2 C231 H23C 107.9
H23B C231 H23C 107.2
C231 C232 C233 114(2)
C231 C232 H23D 108.8
C233 C232 H23D 108.8
C231 C232 H23E 108.8
C233 C232 H23E 108.8
H23D C232 H23E 107.7
C234 C233 C232 114(3)
C234 C233 H23F 108.7
C232 C233 H23F 108.7
C234 C233 H23G 108.7
C232 C233 H23G 108.7
H23F C233 H23G 107.6
C233 C234 H23H 109.5
C233 C234 H23I 109.5
H23H C234 H23I 109.5
C233 C234 H23J 109.5
H23H C234 H23J 109.5
H23I C234 H23J 109.5
N3 C301 C302 115(3)
N3 C301 H30A 108.6
C302 C301 H30A 108.6
N3 C301 H30B 108.6
C302 C301 H30B 108.6
H30A C301 H30B 107.5
C301 C302 C303 112(3)
C301 C302 H30C 109.2
C303 C302 H30C 109.2
C301 C302 H30D 109.2
C303 C302 H30D 109.2
H30C C302 H30D 107.9
C304 C303 C302 121(4)
C304 C303 H30E 107.2
C302 C303 H30E 107.2
C304 C303 H30P 107.2
C302 C303 H30P 107.2
H30E C303 H30P 106.8
C303 C304 H30F 109.5
C303 C304 H30G 109.5
H30F C304 H30G 109.5
C303 C304 H30H 109.5
H30F C304 H30H 109.5
H30G C304 H30H 109.5
C312 C311 N3 116(3)
C312 C311 H31A 108.2
N3 C311 H31A 108.2
C312 C311 H31B 108.2
N3 C311 H31B 108.2
H31A C311 H31B 107.4
C313 C312 C311 115(3)
C313 C312 H31C 108.5
C311 C312 H31C 108.5
C313 C312 H31D 108.5
C311 C312 H31D 108.5
H31C C312 H31D 107.5
C314 C313 C312 114(3)
C314 C313 H31E 108.8
C312 C313 H31E 108.8
C314 C313 H31F 108.8
C312 C313 H31F 108.8
H31E C313 H31F 107.7
C313 C314 H31G 109.5
C313 C314 H31H 109.5
H31G C314 H31H 109.5
C313 C314 H31I 109.5
H31G C314 H31I 109.5
H31H C314 H31I 109.5
C322 C321 N3 120(2)
C322 C321 H32A 107.4
N3 C321 H32A 107.4
C322 C321 H32P 107.4
N3 C321 H32P 107.4
H32A C321 H32P 107.0
C323 C322 C321 114(3)
C323 C322 H32B 108.8
C321 C322 H32B 108.8
C323 C322 H32C 108.8
C321 C322 H32C 108.8
H32B C322 H32C 107.7
C322 C323 C324 112(4)
C322 C323 H32D 109.2
C324 C323 H32D 109.2
C322 C323 H32E 109.2
C324 C323 H32E 109.2
H32D C323 H32E 107.9
C323 C324 H32F 109.5
C323 C324 H32G 109.5
H32F C324 H32G 109.5
C323 C324 H32H 109.5
H32F C324 H32H 109.5
H32G C324 H32H 109.5
N3 C331 C332 122(3)
N3 C331 H33B 106.9
C332 C331 H33B 106.9
N3 C331 H33P 106.9
C332 C331 H33P 106.9
H33B C331 H33P 106.7
C333 C332 C331 114(4)
C333 C332 H33C 108.8
C331 C332 H33C 108.8
C333 C332 H33D 108.8
C331 C332 H33D 108.8
H33C C332 H33D 107.7
C334 C333 C332 116(4)
C334 C333 H33E 108.2
C332 C333 H33E 108.2
C334 C333 H33F 108.2
C332 C333 H33F 108.2
H33E C333 H33F 107.4
C333 C334 H33G 109.5
C333 C334 H33H 109.5
H33G C334 H33H 109.5
C333 C334 H33I 109.5
H33G C334 H33I 109.5
H33H C334 H33I 109.5
N4 C401 C402 116(3)
N4 C401 H40B 108.3
C402 C401 H40B 108.3
N4 C401 H40C 108.3
C402 C401 H40C 108.3
H40B C401 H40C 107.4
C401 C402 C403 107(3)
C401 C402 H40D 110.3
C403 C402 H40D 110.3
C401 C402 H40E 110.3
C403 C402 H40E 110.3
H40D C402 H40E 108.5
C404 C403 C402 114(4)
C404 C403 H40F 108.7
C402 C403 H40F 108.7
C404 C403 H40G 108.7
C402 C403 H40G 108.7
H40F C403 H40G 107.6
C403 C404 H40H 109.5
C403 C404 H40I 109.5
H40H C404 H40I 109.5
C403 C404 H40J 109.5
H40H C404 H40J 109.5
H40I C404 H40J 109.5
C412 C411 N4 115(3)
C412 C411 H41A 108.5
N4 C411 H41A 108.5
C412 C411 H41B 108.5
N4 C411 H41B 108.5
H41A C411 H41B 107.5
C413 C412 C411 114(3)
C413 C412 H41C 108.8
C411 C412 H41C 108.8
C413 C412 H41D 108.8
C411 C412 H41D 108.8
H41C C412 H41D 107.7
C412 C413 C414 114(4)
C412 C413 H41E 108.7
C414 C413 H41E 108.7
C412 C413 H41F 108.7
C414 C413 H41F 108.7
H41E C413 H41F 107.6
C413 C414 H41G 109.5
C413 C414 H41H 109.5
H41G C414 H41H 109.5
C413 C414 H41I 109.5
H41G C414 H41I 109.5
H41H C414 H41I 109.5
N4 C421 C422 119(3)
N4 C421 H42A 107.6
C422 C421 H42A 107.6
N4 C421 H42B 107.6
C422 C421 H42B 107.6
H42A C421 H42B 107.0
C421 C422 C423 114(3)
C421 C422 H42C 108.7
C423 C422 H42C 108.7
C421 C422 H42D 108.7
C423 C422 H42D 108.7
H42C C422 H42D 107.6
C424 C423 C422 113(4)
C424 C423 H42E 109.1
C422 C423 H42E 109.1
C424 C423 H42F 109.1
C422 C423 H42F 109.1
H42E C423 H42F 107.8
C423 C424 H42G 109.5
C423 C424 H42H 109.5
H42G C424 H42H 109.5
C423 C424 H42I 109.5
H42G C424 H42I 109.5
H42H C424 H42I 109.5
C432 C431 N4 114(2)
C432 C431 H43A 108.8
N4 C431 H43A 108.8
C432 C431 H43B 108.8
N4 C431 H43B 108.8
H43A C431 H43B 107.7
C433 C432 C431 113(3)
C433 C432 H43C 108.9
C431 C432 H43C 108.9
C433 C432 H43D 108.9
C431 C432 H43D 108.9
H43C C432 H43D 107.8
C432 C433 C434 116(4)
C432 C433 H43E 108.2
C434 C433 H43E 108.2
C432 C433 H43F 108.2
C434 C433 H43F 108.2
H43E C433 H43F 107.3
C433 C434 H43G 109.5
C433 C434 H43H 109.5
H43G C434 H43H 109.5
C433 C434 H43I 109.5
H43G C434 H43I 109.5
H43H C434 H43I 109.5
N5 C501 C502 116(3)
N5 C501 H50A 108.3
C502 C501 H50A 108.3
N5 C501 H50B 108.3
C502 C501 H50B 108.3
H50A C501 H50B 107.4
C501 C502 C503 110(3)
C501 C502 H50C 109.7
C503 C502 H50C 109.7
C501 C502 H50D 109.7
C503 C502 H50D 109.7
H50C C502 H50D 108.2
C502 C503 C504 109(4)
C502 C503 H50E 109.8
C504 C503 H50E 109.8
C502 C503 H50F 109.8
C504 C503 H50F 109.8
H50E C503 H50F 108.2
C503 C504 H50G 109.5
C503 C504 H50H 109.5
H50G C504 H50H 109.5
C503 C504 H50I 109.5
H50G C504 H50I 109.5
H50H C504 H50I 109.5
C512 C511 N5 115(3)
C512 C511 H51B 108.5
N5 C511 H51B 108.5
C512 C511 H51C 108.5
N5 C511 H51C 108.5
H51B C511 H51C 107.5
C513 C512 C511 109(3)
C513 C512 H51D 109.9
C511 C512 H51D 109.9
C513 C512 H51E 109.9
C511 C512 H51E 109.9
H51D C512 H51E 108.3
C512 C513 C514 114(4)
C512 C513 H51F 108.7
C514 C513 H51F 108.7
C512 C513 H51G 108.7
C514 C513 H51G 108.7
H51F C513 H51G 107.6
C513 C514 H51H 109.5
C513 C514 H51I 109.5
H51H C514 H51I 109.5
C513 C514 H51J 109.5
H51H C514 H51J 109.5
H51I C514 H51J 109.5
C522 C521 N5 118(3)
C522 C521 H52B 107.9
N5 C521 H52B 107.9
C522 C521 H52C 107.9
N5 C521 H52C 107.9
H52B C521 H52C 107.2
C521 C522 C523 110(3)
C521 C522 H52D 109.6
C523 C522 H52D 109.6
C521 C522 H52L 109.6
C523 C522 H52L 109.6
H52D C522 H52L 108.1
C524 C523 C522 112(4)
C524 C523 H52M 109.1
C522 C523 H52M 109.1
C524 C523 H52N 109.1
C522 C523 H52N 109.1
H52M C523 H52N 107.9
C523 C524 H52E 109.5
C523 C524 H52F 109.5
H52E C524 H52F 109.5
C523 C524 H52G 109.5
H52E C524 H52G 109.5
H52F C524 H52G 109.5
N5 C531 C532 117(3)
N5 C531 H53A 108.1
C532 C531 H53A 108.1
N5 C531 H53B 108.1
C532 C531 H53B 108.1
H53A C531 H53B 107.3
C533 C532 C531 117(3)
C533 C532 H53C 108.1
C531 C532 H53C 108.1
C533 C532 H53D 108.1
C531 C532 H53D 108.1
H53C C532 H53D 107.3
C532 C533 C534 117(3)
C532 C533 H53E 108.1
C534 C533 H53E 108.1
C532 C533 H53L 108.1
C534 C533 H53L 108.1
H53E C533 H53L 107.3
C533 C534 H53F 109.5
C533 C534 H53G 109.5
H53F C534 H53G 109.5
C533 C534 H53H 109.5
H53F C534 H53H 109.5
H53G C534 H53H 109.5
N6 C601 C602 123(3)
N6 C601 H60Y 106.7
C602 C601 H60Y 106.7
N6 C601 H60Z 106.7
C602 C601 H60Z 106.7
H60Y C601 H60Z 106.6
C601 C602 C603 108(4)
C601 C602 C606 125(4)
C601 C602 H60Q 110.0
C603 C602 H60Q 110.0
C601 C602 H60R 110.0
C603 C602 H60R 110.0
H60Q C602 H60R 108.4
C604 C603 C602 125(7)
C604 C603 H60S 106.0
C602 C603 H60S 106.0
C604 C603 H60T 106.0
C602 C603 H60T 106.0
H60S C603 H60T 106.3
C603 C604 H60B 109.5
C603 C604 H60U 109.5
H60B C604 H60U 109.5
C603 C604 H60V 109.5
H60B C604 H60V 109.5
H60U C604 H60V 109.5
C607 C606 C602 115(6)
C607 C606 H60N 108.6
C602 C606 H60N 108.6
C607 C606 H60O 108.6
C602 C606 H60O 108.6
H60N C606 H60O 107.6
C606 C607 H60C 109.5
C606 C607 H60D 109.5
H60C C607 H60D 109.5
C606 C607 H60E 109.5
H60C C607 H60E 109.5
H60D C607 H60E 109.5
C612 C611 N6 117(2)
C612 C611 H61B 108.2
N6 C611 H61B 108.2
C612 C611 H61C 108.2
N6 C611 H61C 108.2
H61B C611 H61C 107.3
C611 C612 C613 108(2)
C611 C612 H61D 110.0
C613 C612 H61D 110.0
C611 C612 H61E 110.0
C613 C612 H61E 110.0
H61D C612 H61E 108.4
C612 C613 C614 114(3)
C612 C613 H61F 108.8
C614 C613 H61F 108.8
C612 C613 H61G 108.8
C614 C613 H61G 108.8
H61F C613 H61G 107.7
C613 C614 H61H 109.5
C613 C614 H61I 109.5
H61H C614 H61I 109.5
C613 C614 H61J 109.5
H61H C614 H61J 109.5
H61I C614 H61J 109.5
C622 C621 N6 119(3)
C622 C621 H62B 107.5
N6 C621 H62B 107.5
C622 C621 H62L 107.5
N6 C621 H62L 107.5
H62B C621 H62L 107.0
C623 C622 C621 115(3)
C623 C622 H62C 108.4
C621 C622 H62C 108.4
C623 C622 H62D 108.4
C621 C622 H62D 108.4
H62C C622 H62D 107.5
C622 C623 C624 106(3)
C622 C623 H62E 110.5
C624 C623 H62E 110.5
C622 C623 H62F 110.5
C624 C623 H62F 110.5
H62E C623 H62F 108.7
C623 C624 H62G 109.5
C623 C624 H62H 109.5
H62G C624 H62H 109.5
C623 C624 H62I 109.5
H62G C624 H62I 109.5
H62H C624 H62I 109.5
C632 C631 N6 118(2)
C632 C631 H63A 107.9
N6 C631 H63A 107.9
C632 C631 H63L 107.9
N6 C631 H63L 107.9
H63A C631 H63L 107.2
C633 C632 C631 113(3)
C633 C632 H63B 109.0
C631 C632 H63B 109.0
C633 C632 H63C 109.0
C631 C632 H63C 109.0
H63B C632 H63C 107.8
C632 C633 C634 113(3)
C632 C633 H63D 108.9
C634 C633 H63D 108.9
C632 C633 H63E 108.9
C634 C633 H63E 108.9
H63D C633 H63E 107.7
C633 C634 H63F 109.5
C633 C634 H63G 109.5
H63F C634 H63G 109.5
C633 C634 H63H 109.5
H63F C634 H63H 109.5
H63G C634 H63H 109.5
N7 C701 C702 115(3)
N7 C701 H70A 108.6
C702 C701 H70A 108.6
N7 C701 H70B 108.6
C702 C701 H70B 108.6
H70A C701 H70B 107.6
C703 C702 C701 114(3)
C703 C702 H70C 108.7
C701 C702 H70C 108.7
C703 C702 H70D 108.7
C701 C702 H70D 108.7
H70C C702 H70D 107.6
C702 C703 C704 112(4)
C702 C703 H70E 109.2
C704 C703 H70E 109.2
C702 C703 H70F 109.2
C704 C703 H70F 109.2
H70E C703 H70F 107.9
C703 C704 H70G 109.5
C703 C704 H70H 109.5
H70G C704 H70H 109.5
C703 C704 H70I 109.5
H70G C704 H70I 109.5
H70H C704 H70I 109.5
C712 C711 N7 122(3)
C712 C711 H71A 106.8
N7 C711 H71A 106.8
C712 C711 H71L 106.8
N7 C711 H71L 106.8
H71A C711 H71L 106.6
C711 C712 C713 112(4)
C711 C712 H71B 109.2
C713 C712 H71B 109.2
C711 C712 H71C 109.2
C713 C712 H71C 109.2
H71B C712 H71C 107.9
C714 C713 C712 111(4)
C714 C713 H71D 109.4
C712 C713 H71D 109.4
C714 C713 H71E 109.4
C712 C713 H71E 109.4
H71D C713 H71E 108.0
C713 C714 H71F 109.5
C713 C714 H71G 109.5
H71F C714 H71G 109.5
C713 C714 H71H 109.5
H71F C714 H71H 109.5
H71G C714 H71H 109.5
C722 C721 N7 116(2)
C722 C721 H72A 108.2
N7 C721 H72A 108.2
C722 C721 H72B 108.2
N7 C721 H72B 108.2
H72A C721 H72B 107.4
C723 C722 C721 107(3)
C723 C722 H72C 110.3
C721 C722 H72C 110.3
C723 C722 H72D 110.3
C721 C722 H72D 110.3
H72C C722 H72D 108.6
C722 C723 C724 111(3)
C722 C723 H72E 109.4
C724 C723 H72E 109.4
C722 C723 H72F 109.4
C724 C723 H72F 109.4
H72E C723 H72F 108.0
C723 C724 H72G 109.5
C723 C724 H72H 109.5
H72G C724 H72H 109.5
C723 C724 H72I 109.5
H72G C724 H72I 109.5
H72H C724 H72I 109.5
C732 C731 N7 115(2)
C732 C731 H73A 108.6
N7 C731 H73A 108.6
C732 C731 H73B 108.6
N7 C731 H73B 108.6
H73A C731 H73B 107.6
C731 C732 C733 111(3)
C731 C732 H73C 109.5
C733 C732 H73C 109.5
C731 C732 H73D 109.5
C733 C732 H73D 109.5
H73C C732 H73D 108.1
C732 C733 C734 115(4)
C732 C733 H73E 108.5
C734 C733 H73E 108.5
C732 C733 H73F 108.5
C734 C733 H73F 108.5
H73E C733 H73F 107.5
C733 C734 H73G 109.5
C733 C734 H73H 109.5
H73G C734 H73H 109.5
C733 C734 H73I 109.5
H73G C734 H73I 109.5
H73H C734 H73I 109.5
C802 C801 N8 119(3)
C802 C801 H80L 107.5
N8 C801 H80L 107.5
C802 C801 H80B 107.5
N8 C801 H80B 107.5
H80L C801 H80B 107.0
C803 C802 C801 116(3)
C803 C802 H80C 108.3
C801 C802 H80C 108.3
C803 C802 H80D 108.3
C801 C802 H80D 108.3
H80C C802 H80D 107.4
C802 C803 C804 113(4)
C802 C803 H80E 109.0
C804 C803 H80E 109.0
C802 C803 H80F 109.0
C804 C803 H80F 109.0
H80E C803 H80F 107.8
C803 C804 H80G 109.5
C803 C804 H80H 109.5
H80G C804 H80H 109.5
C803 C804 H80I 109.5
H80G C804 H80I 109.5
H80H C804 H80I 109.5
C812 C811 N8 115(2)
C812 C811 H81A 108.4
N8 C811 H81A 108.4
C812 C811 H81B 108.4
N8 C811 H81B 108.4
H81A C811 H81B 107.5
C811 C812 C813 108(2)
C811 C812 H81D 110.1
C813 C812 H81D 110.1
C811 C812 H81C 110.1
C813 C812 H81C 110.1
H81D C812 H81C 108.4
C814 C813 C812 114(3)
C814 C813 H81E 108.7
C812 C813 H81E 108.7
C814 C813 H81F 108.7
C812 C813 H81F 108.7
H81E C813 H81F 107.6
C813 C814 H81G 109.5
C813 C814 H81H 109.5
H81G C814 H81H 109.5
C813 C814 H81I 109.5
H81G C814 H81I 109.5
H81H C814 H81I 109.5
N8 C821 C822 116(4)
N8 C821 H82A 108.4
C822 C821 H82A 108.4
N8 C821 H82B 108.4
C822 C821 H82B 108.4
H82A C821 H82B 107.4
C823 C822 C821 109(3)
C823 C822 H82C 110.0
C821 C822 H82C 110.0
C823 C822 H82D 110.0
C821 C822 H82D 110.0
H82C C822 H82D 108.4
C823 C824 H82E 109.5
C823 C824 H82F 109.5
H82E C824 H82F 109.5
C823 C824 H82G 109.5
H82E C824 H82G 109.5
H82F C824 H82G 109.5
C824 C823 C822 107(4)
C824 C823 H82H 110.4
C822 C823 H82H 110.4
C824 C823 H82I 110.3
C822 C823 H82I 110.3
H82H C823 H82I 108.6
C832 C831 N8 118(2)
C832 C831 H83A 107.9
N8 C831 H83A 107.9
C832 C831 H83L 107.9
N8 C831 H83L 107.9
H83A C831 H83L 107.2
C831 C832 C833 116(3)
C831 C832 H83B 108.3
C833 C832 H83B 108.3
C831 C832 H83C 108.3
C833 C832 H83C 108.3
H83B C832 H83C 107.4
C834 C833 C832 117(3)
C834 C833 H83D 108.0
C832 C833 H83D 108.0
C834 C833 H83E 108.0
C832 C833 H83E 108.0
H83D C833 H83E 107.3
C833 C834 H83F 109.5
C833 C834 H83G 109.5
H83F C834 H83G 109.5
C833 C834 H83H 109.5
H83F C834 H83H 109.5
H83G C834 H83H 109.5
N59 C59 H59A 109.5
N59 C59 H59B 109.5
H59A C59 H59B 109.5
N59 C59 H59C 109.5
H59A C59 H59C 109.5
H59B C59 H59C 109.5
N58 C58 H58A 109.5
N58 C58 H58B 109.5
H58A C58 H58B 109.5
N58 C58 H58C 109.5
H58A C58 H58C 109.5
H58B C58 H58C 109.5
N52 C52 H52K 109.5
N52 C52 H52H 109.5
H52K C52 H52H 109.5
N52 C52 H52I 109.5
H52K C52 H52I 109.5
H52H C52 H52I 109.5
N55 C55 H55A 109.5
N55 C55 H55B 109.5
H55A C55 H55B 109.5
N55 C55 H55C 109.5
H55A C55 H55C 109.5
H55B C55 H55C 109.5
N56 C56 H56A 109.5
N56 C56 H56B 109.5
H56A C56 H56B 109.5
N56 C56 H56C 109.5
H56A C56 H56C 109.5
H56B C56 H56C 109.5
N54 C54 H54B 109.5
N54 C54 H54C 109.5
H54B C54 H54C 109.5
N54 C54 H54D 109.5
H54B C54 H54D 109.5
H54C C54 H54D 109.5
N51 C51 H51K 109.5
N51 C51 H51L 109.5
H51K C51 H51L 109.5
N51 C51 H51M 109.5
H51K C51 H51M 109.5
H51L C51 H51M 109.5
N53 C53 H53I 109.5
N53 C53 H53J 109.5
H53I C53 H53J 109.5
N53 C53 H53K 109.5
H53I C53 H53K 109.5
H53J C53 H53K 109.5
O901 C81 C82 107(6)
O901 C81 H81X 110.3
C82 C81 H81X 110.3
O901 C81 H81Y 110.3
C82 C81 H81Y 110.3
H81X C81 H81Y 108.5
C81 C82 H82J 109.5
C81 C82 H82K 109.5
H82J C82 H82K 109.5
C81 C82 H82L 109.5
H82J C82 H82L 109.5
H82K C82 H82L 109.5
O901 C83 C84 107(5)
O901 C83 H83I 110.2
C84 C83 H83I 110.2
O901 C83 H83Y 110.2
C84 C83 H83Y 110.2
H83I C83 H83Y 108.5
C83 C84 H84A 109.5
C83 C84 H84B 109.5
H84A C84 H84B 109.5
C83 C84 H84C 109.5
H84A C84 H84C 109.5
H84B C84 H84C 109.5
O191 N59 O192 120(4)
O191 N59 C59 122(5)
O192 N59 C59 118(5)
O181 N58 O182 129(4)
O181 N58 C58 113(4)
O182 N58 C58 118(4)
O121 N52 O122 124(5)
O121 N52 C52 118(5)
O122 N52 C52 118(5)
O151 N55 O152 121(4)
O151 N55 C55 118(3)
O152 N55 C55 121(4)
O161 N56 O162 133(6)
O161 N56 C56 115(4)
O162 N56 C56 112(5)
O142 N54 O141 133(5)
O142 N54 C54 117(5)
O141 N54 C54 111(4)
O111 N51 O112 118(4)
O111 N51 C51 117(6)
O112 N51 C51 125(5)
O131 N53 O132 120(4)
O131 N53 C53 117(3)
O132 N53 C53 123(4)
C83 O901 C81 103(5)
N57 C57 H57A 109.5
N57 C57 H57B 109.5
H57A C57 H57B 109.5
N57 C57 H57C 109.5
H57A C57 H57C 109.5
H57B C57 H57C 109.5
O172 N57 O171 127(5)
O172 N57 C57 117(3)
O171 N57 C57 115(3)
C91 O902 C93 103(6)
C91 C92 H92A 109.5
C91 C92 H92B 109.5
H92A C92 H92B 109.5
C91 C92 H92C 109.5
H92A C92 H92C 109.5
H92B C92 H92C 109.5
C92 C91 O902 106(6)
C92 C91 H91A 110.4
O902 C91 H91A 110.4
C92 C91 H91B 110.5
O902 C91 H91B 110.5
H91A C91 H91B 108.6
O902 C93 C94 100(5)
O902 C93 H93A 111.8
C94 C93 H93A 111.8
O902 C93 H93B 111.8
C94 C93 H93B 111.8
H93A C93 H93B 109.5
C93 C94 H94A 109.5
C93 C94 H94B 109.5
H94A C94 H94B 109.5
C93 C94 H94C 109.5
H94A C94 H94C 109.5
H94B C94 H94C 109.5

loop_
_geom_bond_atom_site_label_1
_geom_bond_atom_site_label_2
_geom_bond_distance
N7 C701 1.47(4)
N7 C711 1.49(4)
N7 C731 1.51(4)
N7 C721 1.56(4)
W1 O9 1.689(19)
W1 O5 1.903(16)
W1 O23 1.911(17)
W1 O10 1.933(19)
W1 O15 1.952(16)
W1 O16 2.311(16)
W1 Ti1 3.231(5)
W2 O11 1.673(19)
W2 O6 1.855(18)
W2 O10 1.908(19)
W2 O24 1.947(16)
W2 O17 1.950(17)
W2 O16 2.356(16)
W2 Ti1 3.230(5)
W3 O12 1.721(17)
W3 O27 1.891(17)
W3 O7 1.902(18)
W3 O13 1.920(19)
W3 O18 1.99(2)
W3 O19 2.343(16)
W3 Ti2 3.217(5)
W4 O14 1.717(18)
W4 O8 1.894(18)
W4 O28 1.918(18)
W4 O13 1.940(18)
W4 O20 1.95(2)
W4 O19 2.352(14)
W4 Ti2 3.229(4)
W5 O21 1.747(18)
W5 O30 1.906(19)
W5 O20 1.91(2)
W5 O15 1.908(16)
W5 O29 1.929(16)
W5 O31 2.312(17)
W6 O22 1.710(19)
W6 O18 1.86(2)
W6 O26 1.913(17)
W6 O17 1.917(17)
W6 O25 1.940(18)
W6 O32 2.314(17)
W7 O37 1.70(2)
W7 O23 1.912(16)
W7 O33 1.937(18)
W7 O30 1.943(17)
W7 O36 1.949(18)
W7 O31 2.357(18)
W8 O38 1.74(2)
W8 O33 1.869(18)
W8 O24 1.873(15)
W8 O25 1.877(18)
W8 O34 1.945(19)
W8 O32 2.349(17)
W9 O39 1.697(16)
W9 O35 1.845(16)
W9 O34 1.88(2)
W9 O27 1.922(18)
W9 O26 1.935(17)
W9 O32 2.349(16)
W10 O40 1.712(16)
W10 O28 1.907(19)
W10 O36 1.92(2)
W10 O29 1.938(16)
W10 O35 1.948(16)
W10 O31 2.364(16)
W11 O49 1.698(18)
W11 O63 1.868(19)
W11 O45 1.891(19)
W11 O50 1.913(18)
W11 O55 1.967(15)
W11 O56 2.341(16)
W11 Ti3 3.220(5)
W12 O51 1.733(18)
W12 O46 1.87(2)
W12 O64 1.898(19)
W12 O50 1.950(19)
W12 O57 1.965(18)
W12 O56 2.364(15)
W12 Ti3 3.229(4)
W13 O52 1.696(19)
W13 O47 1.884(17)
W13 O67 1.888(18)
W13 O53 1.939(17)
W13 O58 1.958(16)
W13 O59 2.306(15)
W13 Ti4 3.235(4)
W14 O54 1.707(17)
W14 O48 1.828(18)
W14 O53 1.892(16)
W14 O68 1.942(16)
W14 O60 1.950(17)
W14 O59 2.369(16)
W14 Ti4 3.227(5)
W15 O61 1.706(17)
W15 O55 1.884(17)
W15 O70 1.912(17)
W15 O60 1.914(17)
W15 O69 1.960(16)
W15 O71 2.306(15)
W16 O62 1.709(17)
W16 O57 1.890(18)
W16 O58 1.913(16)
W16 O65 1.917(17)
W16 O66 1.934(19)
W16 O72 2.309(16)
W17 O77 1.715(16)
W17 O73 1.857(17)
W17 O76 1.89(2)
W17 O70 1.935(15)
W17 O63 1.947(18)
W17 O71 2.372(17)
W18 O78 1.695(16)
W18 O74 1.88(2)
W18 O64 1.908(19)
W18 O73 1.927(17)
W18 O65 1.933(16)
W18 O72 2.369(17)
W19 O79 1.67(2)
W19 O75 1.891(16)
W19 O66 1.909(18)
W19 O67 1.930(19)
W19 O74 1.97(2)
W19 O72 2.360(19)
W20 O80 1.68(2)
W20 O68 1.882(16)
W20 O69 1.895(17)
W20 O75 1.916(16)
W20 O76 1.954(18)
W20 O71 2.346(18)
Si1 O32 1.643(18)
Si1 O31 1.645(17)
Si1 O19 1.655(17)
Si1 O16 1.657(16)
Si2 O71 1.637(17)
Si2 O72 1.637(18)
Si2 O59 1.648(17)
Si2 O56 1.652(17)
Ti1 O3 1.831(16)
Ti1 O5 1.839(18)
Ti1 O6 1.901(18)
Ti1 O2 2.007(19)
Ti1 O1 2.029(17)
Ti1 O16 2.331(16)
Ti1 Ti2 3.161(6)
Ti2 O4 1.815(17)
Ti2 O7 1.840(17)
Ti2 O8 1.88(2)
Ti2 O1 2.043(17)
Ti2 O2 2.047(18)
Ti2 O19 2.302(16)
Ti3 O43 1.841(19)
Ti3 O45 1.857(19)
Ti3 O46 1.891(19)
Ti3 O42 2.014(17)
Ti3 O41 2.037(17)
Ti3 O56 2.296(17)
Ti3 Ti4 3.145(6)
Ti4 O44 1.844(16)
Ti4 O47 1.858(18)
Ti4 O48 1.911(17)
Ti4 O41 1.988(17)
Ti4 O42 2.011(17)
Ti4 O59 2.339(16)
O3 C2 1.33(3)
O4 C12 1.38(3)
O43 C22 1.36(3)
O44 C32 1.34(3)
N1 C121 1.47(5)
N1 C101 1.52(4)
N1 C111 1.52(4)
N1 C131 1.53(4)
N2 C231 1.50(4)
N2 C211 1.50(4)
N2 C221 1.52(4)
N2 C201 1.56(3)
N3 C301 1.50(4)
N3 C311 1.50(4)
N3 C331 1.52(4)
N3 C321 1.55(4)
N4 C401 1.45(4)
N4 C421 1.48(5)
N4 C411 1.53(4)
N4 C431 1.57(4)
N5 C501 1.48(4)
N5 C531 1.48(4)
N5 C521 1.51(4)
N5 C511 1.57(4)
N6 C601 1.44(4)
N6 C621 1.51(3)
N6 C611 1.54(4)
N6 C631 1.55(4)
N8 C821 1.45(4)
N8 C811 1.53(4)
N8 C801 1.54(4)
N8 C831 1.58(3)
C1 C2 1.37(4)
C1 C10 1.40(4)
C1 C11 1.49(4)
C2 C3 1.42(4)
C3 C4 1.40(4)
C3 H3A 0.9500
C4 C5 1.43(4)
C4 H4A 0.9500
C5 C6 1.45(4)
C5 C10 1.49(4)
C6 C7 1.38(5)
C6 H6A 0.9500
C7 C8 1.41(5)
C7 H7A 0.9500
C8 C9 1.47(4)
C8 H8A 0.9500
C9 C10 1.39(4)
C9 H9A 0.9500
C11 C12 1.35(4)
C11 C20 1.45(4)
C12 C13 1.45(4)
C13 C14 1.39(4)
C13 H13A 0.9500
C14 C15 1.40(4)
C14 H14A 0.9500
C15 C20 1.43(4)
C15 C16 1.48(4)
C16 C17 1.35(5)
C16 H16A 0.9500
C17 C18 1.43(5)
C17 H17A 0.9500
C18 C19 1.41(4)
C18 H18A 0.9500
C19 C20 1.38(4)
C19 H19A 0.9500
C21 C22 1.37(4)
C21 C30 1.42(4)
C21 C31 1.51(3)
C22 C23 1.40(4)
C23 C24 1.38(4)
C23 H23A 0.9500
C24 C25 1.38(4)
C24 H24A 0.9500
C25 C30 1.44(4)
C25 C26 1.50(4)
C26 C27 1.38(5)
C26 H26A 0.9500
C27 C28 1.39(5)
C27 H27A 0.9500
C28 C29 1.40(4)
C28 H28B 0.9500
C29 C30 1.37(4)
C29 H29A 0.9500
C31 C32 1.39(4)
C31 C40 1.41(4)
C32 C33 1.43(4)
C33 C34 1.29(4)
C33 H33A 0.9500
C34 C35 1.46(4)
C34 H34A 0.9500
C35 C36 1.41(4)
C35 C40 1.44(4)
C36 C37 1.42(5)
C36 H36B 0.9500
C37 C38 1.42(5)
C37 H37A 0.9500
C38 C39 1.39(4)
C38 H38B 0.9500
C39 C40 1.42(4)
C39 H39A 0.9500
C101 C102 1.58(6)
C101 H10A 0.9900
C101 H10B 0.9900
C102 C103 1.54(5)
C102 H10C 0.9900
C102 H10D 0.9900
C103 C104 1.52(6)
C103 H10E 0.9900
C103 H10F 0.9900
C104 H10G 0.9800
C104 H10H 0.9800
C104 H10I 0.9800
C111 C112 1.51(5)
C111 H11B 0.9900
C111 H11C 0.9900
C112 C113 1.49(5)
C112 H11D 0.9900
C112 H11E 0.9900
C113 C114 1.61(7)
C113 H11F 0.9900
C113 H11G 0.9900
C114 H11H 0.9800
C114 H11I 0.9800
C114 H11J 0.9800
C121 C122 1.52(5)
C121 H12B 0.9900
C121 H12C 0.9900
C122 C123 1.57(7)
C122 H12D 0.9900
C122 H12E 0.9900
C123 C124 1.43(7)
C123 H12F 0.9900
C123 H12G 0.9900
C124 H12H 0.9800
C124 H12I 0.9800
C124 H12J 0.9800
C131 C132 1.56(5)
C131 H13B 0.9900
C131 H13C 0.9900
C132 C133 1.46(5)
C132 H13D 0.9900
C132 H13E 0.9900
C133 C134 1.41(7)
C133 H13F 0.9900
C133 H13Y 0.9900
C134 H13G 0.9800
C134 H13H 0.9800
C134 H13I 0.9800
C201 C202 1.52(5)
C201 H20A 0.9900
C201 H20B 0.9900
C202 C203 1.58(5)
C202 H20C 0.9900
C202 H20D 0.9900
C203 C204 1.46(6)
C203 H20E 0.9900
C203 H20F 0.9900
C204 H20G 0.9800
C204 H20H 0.9800
C204 H20I 0.9800
C211 C212 1.51(5)
C211 H21B 0.9900
C211 H21P 0.9900
C212 C213 1.55(5)
C212 H21C 0.9900
C212 H21D 0.9900
C213 C214 1.53(6)
C213 H21E 0.9900
C213 H21F 0.9900
C214 H21G 0.9800
C214 H21H 0.9800
C214 H21I 0.9800
C221 C222 1.52(4)
C221 H22B 0.9900
C221 H22C 0.9900
C222 C223 1.48(5)
C222 H22D 0.9900
C222 H22E 0.9900
C223 C224 1.525(14)
C223 H22F 0.9900
C223 H22G 0.9900
C224 H22H 0.9800
C224 H22I 0.9800
C224 H22J 0.9800
C231 C232 1.47(4)
C231 H23B 0.9900
C231 H23C 0.9900
C232 C233 1.52(4)
C232 H23D 0.9900
C232 H23E 0.9900
C233 C234 1.43(4)
C233 H23F 0.9900
C233 H23G 0.9900
C234 H23H 0.9800
C234 H23I 0.9800
C234 H23J 0.9800
C301 C302 1.52(5)
C301 H30A 0.9900
C301 H30B 0.9900
C302 C303 1.57(5)
C302 H30C 0.9900
C302 H30D 0.9900
C303 C304 1.55(7)
C303 H30E 0.9900
C303 H30P 0.9900
C304 H30F 0.9800
C304 H30G 0.9800
C304 H30H 0.9800
C311 C312 1.47(4)
C311 H31A 0.9900
C311 H31B 0.9900
C312 C313 1.46(5)
C312 H31C 0.9900
C312 H31D 0.9900
C313 C314 1.42(5)
C313 H31E 0.9900
C313 H31F 0.9900
C314 H31G 0.9800
C314 H31H 0.9800
C314 H31I 0.9800
C321 C322 1.47(5)
C321 H32A 0.9900
C321 H32P 0.9900
C322 C323 1.47(5)
C322 H32B 0.9900
C322 H32C 0.9900
C323 C324 1.64(7)
C323 H32D 0.9900
C323 H32E 0.9900
C324 H32F 0.9800
C324 H32G 0.9800
C324 H32H 0.9800
C331 C332 1.53(5)
C331 H33B 0.9900
C331 H33P 0.9900
C332 C333 1.49(5)
C332 H33C 0.9900
C332 H33D 0.9900
C333 C334 1.48(6)
C333 H33E 0.9900
C333 H33F 0.9900
C334 H33G 0.9800
C334 H33H 0.9800
C334 H33I 0.9800
C401 C402 1.529(13)
C401 H40B 0.9900
C401 H40C 0.9900
C402 C403 1.59(5)
C402 H40D 0.9900
C402 H40E 0.9900
C403 C404 1.60(6)
C403 H40F 0.9900
C403 H40G 0.9900
C404 H40H 0.9800
C404 H40I 0.9800
C404 H40J 0.9800
C411 C412 1.51(5)
C411 H41A 0.9900
C411 H41B 0.9900
C412 C413 1.50(5)
C412 H41C 0.9900
C412 H41D 0.9900
C413 C414 1.53(6)
C413 H41E 0.9900
C413 H41F 0.9900
C414 H41G 0.9800
C414 H41H 0.9800
C414 H41I 0.9800
C421 C422 1.52(5)
C421 H42A 0.9900
C421 H42B 0.9900
C422 C423 1.53(7)
C422 H42C 0.9900
C422 H42D 0.9900
C423 C424 1.51(6)
C423 H42E 0.9900
C423 H42F 0.9900
C424 H42G 0.9800
C424 H42H 0.9800
C424 H42I 0.9800
C431 C432 1.53(5)
C431 H43A 0.9900
C431 H43B 0.9900
C432 C433 1.45(6)
C432 H43C 0.9900
C432 H43D 0.9900
C433 C434 1.44(7)
C433 H43E 0.9900
C433 H43F 0.9900
C434 H43G 0.9800
C434 H43H 0.9800
C434 H43I 0.9800
C501 C502 1.50(5)
C501 H50A 0.9900
C501 H50B 0.9900
C502 C503 1.52(6)
C502 H50C 0.9900
C502 H50D 0.9900
C503 C504 1.59(6)
C503 H50E 0.9900
C503 H50F 0.9900
C504 H50G 0.9800
C504 H50H 0.9800
C504 H50I 0.9800
C511 C512 1.51(5)
C511 H51B 0.9900
C511 H51C 0.9900
C512 C513 1.44(5)
C512 H51D 0.9900
C512 H51E 0.9900
C513 C514 1.50(5)
C513 H51F 0.9900
C513 H51G 0.9900
C514 H51H 0.9800
C514 H51I 0.9800
C514 H51J 0.9800
C521 C522 1.45(5)
C521 H52B 0.9900
C521 H52C 0.9900
C522 C523 1.53(6)
C522 H52D 0.9900
C522 H52L 0.9900
C523 C524 1.52(7)
C523 H52M 0.9900
C523 H52N 0.9900
C524 H52E 0.9800
C524 H52F 0.9800
C524 H52G 0.9800
C531 C532 1.58(5)
C531 H53A 0.9900
C531 H53B 0.9900
C532 C533 1.39(5)
C532 H53C 0.9900
C532 H53D 0.9900
C533 C534 1.48(5)
C533 H53E 0.9900
C533 H53L 0.9900
C534 H53F 0.9800
C534 H53G 0.9800
C534 H53H 0.9800
C601 C602 1.50(5)
C601 H60Y 0.9900
C601 H60Z 0.9900
C602 C603 1.523(14)
C602 C606 1.52(9)
C602 H60Q 0.9900
C602 H60R 0.9900
C603 C604 1.520(14)
C603 H60S 0.9900
C603 H60T 0.9900
C604 H60B 0.9800
C604 H60U 0.9800
C604 H60V 0.9800
C606 C607 1.525(14)
C606 H60N 0.9900
C606 H60O 0.9900
C607 H60C 0.9800
C607 H60D 0.9800
C607 H60E 0.9800
C611 C612 1.50(4)
C611 H61B 0.9900
C611 H61C 0.9900
C612 C613 1.516(13)
C612 H61D 0.9900
C612 H61E 0.9900
C613 C614 1.523(14)
C613 H61F 0.9900
C613 H61G 0.9900
C614 H61H 0.9800
C614 H61I 0.9800
C614 H61J 0.9800
C621 C622 1.48(4)
C621 H62B 0.9900
C621 H62L 0.9900
C622 C623 1.47(5)
C622 H62C 0.9900
C622 H62D 0.9900
C623 C624 1.62(6)
C623 H62E 0.9900
C623 H62F 0.9900
C624 H62G 0.9800
C624 H62H 0.9800
C624 H62I 0.9800
C631 C632 1.52(5)
C631 H63A 0.9900
C631 H63L 0.9900
C632 C633 1.44(5)
C632 H63B 0.9900
C632 H63C 0.9900
C633 C634 1.45(5)
C633 H63D 0.9900
C633 H63E 0.9900
C634 H63F 0.9800
C634 H63G 0.9800
C634 H63H 0.9800
C701 C702 1.62(5)
C701 H70A 0.9900
C701 H70B 0.9900
C702 C703 1.37(5)
C702 H70C 0.9900
C702 H70D 0.9900
C703 C704 1.51(5)
C703 H70E 0.9900
C703 H70F 0.9900
C704 H70G 0.9800
C704 H70H 0.9800
C704 H70I 0.9800
C711 C712 1.47(5)
C711 H71A 0.9900
C711 H71L 0.9900
C712 C713 1.48(6)
C712 H71B 0.9900
C712 H71C 0.9900
C713 C714 1.44(7)
C713 H71D 0.9900
C713 H71E 0.9900
C714 H71F 0.9800
C714 H71G 0.9800
C714 H71H 0.9800
C721 C722 1.56(5)
C721 H72A 0.9900
C721 H72B 0.9900
C722 C723 1.45(5)
C722 H72C 0.9900
C722 H72D 0.9900
C723 C724 1.50(5)
C723 H72E 0.9900
C723 H72F 0.9900
C724 H72G 0.9800
C724 H72H 0.9800
C724 H72I 0.9800
C731 C732 1.47(4)
C731 H73A 0.9900
C731 H73B 0.9900
C732 C733 1.47(5)
C732 H73C 0.9900
C732 H73D 0.9900
C733 C734 1.57(6)
C733 H73E 0.9900
C733 H73F 0.9900
C734 H73G 0.9800
C734 H73H 0.9800
C734 H73I 0.9800
C801 C802 1.50(5)
C801 H80L 0.9900
C801 H80B 0.9900
C802 C803 1.42(6)
C802 H80C 0.9900
C802 H80D 0.9900
C803 C804 1.51(6)
C803 H80E 0.9900
C803 H80F 0.9900
C804 H80G 0.9800
C804 H80H 0.9800
C804 H80I 0.9800
C811 C812 1.45(4)
C811 H81A 0.9900
C811 H81B 0.9900
C812 C813 1.54(5)
C812 H81D 0.9900
C812 H81C 0.9900
C813 C814 1.48(5)
C813 H81E 0.9900
C813 H81F 0.9900
C814 H81G 0.9800
C814 H81H 0.9800
C814 H81I 0.9800
C821 C822 1.54(5)
C821 H82A 0.9900
C821 H82B 0.9900
C822 C823 1.525(14)
C822 H82C 0.9900
C822 H82D 0.9900
C824 C823 1.522(14)
C824 H82E 0.9800
C824 H82F 0.9800
C824 H82G 0.9800
C823 H82H 0.9900
C823 H82I 0.9900
C831 C832 1.46(5)
C831 H83A 0.9900
C831 H83L 0.9900
C832 C833 1.47(4)
C832 H83B 0.9900
C832 H83C 0.9900
C833 C834 1.43(5)
C833 H83D 0.9900
C833 H83E 0.9900
C834 H83F 0.9800
C834 H83G 0.9800
C834 H83H 0.9800
C59 N59 1.36(6)
C59 H59A 0.9800
C59 H59B 0.9800
C59 H59C 0.9800
C58 N58 1.57(6)
C58 H58A 0.9800
C58 H58B 0.9800
C58 H58C 0.9800
C52 N52 1.40(6)
C52 H52K 0.9800
C52 H52H 0.9800
C52 H52I 0.9800
C55 N55 1.53(5)
C55 H55A 0.9800
C55 H55B 0.9800
C55 H55C 0.9800
C56 N56 1.52(7)
C56 H56A 0.9800
C56 H56B 0.9800
C56 H56C 0.9800
C54 N54 1.46(5)
C54 H54B 0.9800
C54 H54C 0.9800
C54 H54D 0.9800
C51 N51 1.34(6)
C51 H51K 0.9800
C51 H51L 0.9800
C51 H51M 0.9800
C53 N53 1.51(5)
C53 H53I 0.9800
C53 H53J 0.9800
C53 H53K 0.9800
C81 O901 1.35(5)
C81 C82 1.42(3)
C81 H81X 0.9900
C81 H81Y 0.9900
C82 H82J 0.9800
C82 H82K 0.9800
C82 H82L 0.9800
C83 O901 1.35(5)
C83 C84 1.40(3)
C83 H83I 0.9900
C83 H83Y 0.9900
C84 H84A 0.9800
C84 H84B 0.9800
C84 H84C 0.9800
N59 O191 1.21(5)
N59 O192 1.22(5)
N58 O181 1.23(2)
N58 O182 1.24(2)
N52 O121 1.16(5)
N52 O122 1.16(6)
N55 O151 1.16(4)
N55 O152 1.17(4)
N56 O161 1.23(3)
N56 O162 1.23(3)
N54 O142 1.17(5)
N54 O141 1.20(6)
N51 O111 1.21(5)
N51 O112 1.21(5)
N53 O131 1.18(4)
N53 O132 1.20(4)
C57 N57 1.56(8)
C57 H57A 0.9800
C57 H57B 0.9800
C57 H57C 0.9800
O172 N57 1.21(3)
O171 N57 1.24(3)
O902 C91 1.42(3)
O902 C93 1.43(3)
C92 C91 1.38(10)
C92 H92A 0.9800
C92 H92B 0.9800
C92 H92C 0.9800
C91 H91A 0.9900
C91 H91B 0.9900
C93 C94 1.51(9)
C93 H93A 0.9900
C93 H93B 0.9900
C94 H94A 0.9800
C94 H94B 0.9800
C94 H94C 0.9800

loop_
_geom_torsion_atom_site_label_1
_geom_torsion_atom_site_label_2
_geom_torsion_atom_site_label_3
_geom_torsion_atom_site_label_4
_geom_torsion
O5 Ti1 O3 C2 169.7(19)
O6 Ti1 O3 C2 70(2)
O2 Ti1 O3 C2 -19(2)
O1 Ti1 O3 C2 -98(2)
Ti2 Ti1 O3 C2 -58(2)
W2 Ti1 O3 C2 73(2)
W1 Ti1 O3 C2 161.6(17)
O7 Ti2 O4 C12 174(2)
O8 Ti2 O4 C12 75(2)
O1 Ti2 O4 C12 -15(2)
O2 Ti2 O4 C12 -93(2)
Ti1 Ti2 O4 C12 -54(2)
W3 Ti2 O4 C12 169.6(19)
W4 Ti2 O4 C12 79(2)
O3 Ti1 O5 W1 -169.0(9)
O6 Ti1 O5 W1 -68.2(10)
O2 Ti1 O5 W1 34(3)
O1 Ti1 O5 W1 91.3(10)
O16 Ti1 O5 W1 6.6(8)
Ti2 Ti1 O5 W1 78.1(10)
W2 Ti1 O5 W1 -40.0(8)
O11 W2 O6 Ti1 -169.3(11)
O10 W2 O6 Ti1 -67.7(10)
O24 W2 O6 Ti1 11(3)
O17 W2 O6 Ti1 87.9(10)
O16 W2 O6 Ti1 5.5(8)
O4 Ti2 O7 W3 -174.6(9)
O8 Ti2 O7 W3 -71.8(11)
O1 Ti2 O7 W3 32(3)
O2 Ti2 O7 W3 88.1(10)
O19 Ti2 O7 W3 4.4(8)
Ti1 Ti2 O7 W3 77.1(10)
W4 Ti2 O7 W3 -42.5(8)
O4 Ti2 O8 W4 174.3(10)
O7 Ti2 O8 W4 69.8(12)
O1 Ti2 O8 W4 -91.5(11)
O2 Ti2 O8 W4 -41(3)
O19 Ti2 O8 W4 -6.4(10)
Ti1 Ti2 O8 W4 -80.1(11)
W3 Ti2 O8 W4 40.2(9)
O14 W4 O8 Ti2 -169.2(11)
O28 W4 O8 Ti2 8(3)
O13 W4 O8 Ti2 -67.9(11)
O20 W4 O8 Ti2 88.1(11)
O19 W4 O8 Ti2 6.3(9)
O32 Si1 O16 W1 -117.5(11)
O31 Si1 O16 W1 1.1(13)
O19 Si1 O16 W1 120.7(10)
O32 Si1 O16 Ti1 120.4(12)
O31 Si1 O16 Ti1 -121.0(12)
O19 Si1 O16 Ti1 -1.3(15)
O32 Si1 O16 W2 1.5(13)
O31 Si1 O16 W2 120.1(10)
O19 Si1 O16 W2 -120.3(10)
O22 W6 O18 W3 136.5(16)
O26 W6 O18 W3 35.0(16)
O17 W6 O18 W3 -121.9(15)
O25 W6 O18 W3 -29(3)
O32 W6 O18 W3 -41.2(15)
O32 Si1 O19 Ti2 -119.6(11)
O31 Si1 O19 Ti2 121.7(11)
O16 Si1 O19 Ti2 2.0(15)
O32 Si1 O19 W3 0.5(12)
O31 Si1 O19 W3 -118.1(10)
O16 Si1 O19 W3 122.2(9)
O32 Si1 O19 W4 118.1(10)
O31 Si1 O19 W4 -0.5(13)
O16 Si1 O19 W4 -120.2(10)
O38 W8 O24 W2 141.7(18)
O33 W8 O24 W2 -117.2(18)
O25 W8 O24 W2 43.0(17)
O34 W8 O24 W2 -29(3)
O32 W8 O24 W2 -32.2(17)
O38 W8 O25 W6 178.0(10)
O33 W8 O25 W6 -6(3)
O24 W8 O25 W6 -80.5(10)
O34 W8 O25 W6 76.1(10)
O32 W8 O25 W6 3.8(8)
O12 W3 O27 W9 116(2)
O7 W3 O27 W9 -60(3)
O13 W3 O27 W9 -142(2)
O18 W3 O27 W9 15(2)
O19 W3 O27 W9 -67(2)
Ti2 W3 O27 W9 -68(2)
O32 Si1 O31 W5 179.7(9)
O19 Si1 O31 W5 -60.3(12)
O16 Si1 O31 W5 59.8(13)
O32 Si1 O31 W7 59.8(12)
O19 Si1 O31 W7 179.8(9)
O16 Si1 O31 W7 -60.1(13)
O32 Si1 O31 W10 -60.8(13)
O19 Si1 O31 W10 59.2(12)
O16 Si1 O31 W10 179.3(9)
O31 Si1 O32 W6 179.4(9)
O19 Si1 O32 W6 60.1(12)
O16 Si1 O32 W6 -61.3(12)
O31 Si1 O32 W8 -61.7(12)
O19 Si1 O32 W8 179.0(9)
O16 Si1 O32 W8 57.6(13)
O31 Si1 O32 W9 59.9(13)
O19 Si1 O32 W9 -59.4(13)
O16 Si1 O32 W9 179.2(9)
O38 W8 O33 W7 145(3)
O24 W8 O33 W7 43(3)
O25 W8 O33 W7 -31(4)
O34 W8 O33 W7 -112(3)
O32 W8 O33 W7 -40(3)
O39 W9 O34 W8 168.4(11)
O35 W9 O34 W8 -90.8(12)
O27 W9 O34 W8 -2(3)
O26 W9 O34 W8 68.1(12)
O32 W9 O34 W8 -6.7(10)
O39 W9 O35 W10 -142(3)
O34 W9 O35 W10 115(3)
O27 W9 O35 W10 -39(3)
O26 W9 O35 W10 29(4)
O32 W9 O35 W10 42(3)
O45 Ti3 O43 C22 172(2)
O46 Ti3 O43 C22 75(2)
O42 Ti3 O43 C22 -17(2)
O41 Ti3 O43 C22 -94(2)
Ti4 Ti3 O43 C22 -56(2)
W11 Ti3 O43 C22 168(2)
W12 Ti3 O43 C22 78(3)
O47 Ti4 O44 C32 169.4(19)
O48 Ti4 O44 C32 69(2)
O41 Ti4 O44 C32 -20(2)
O42 Ti4 O44 C32 -98(2)
Ti3 Ti4 O44 C32 -59(2)
W14 Ti4 O44 C32 72(2)
W13 Ti4 O44 C32 161.2(16)
O43 Ti3 O45 W11 -174.6(9)
O46 Ti3 O45 W11 -72.2(10)
O42 Ti3 O45 W11 31(3)
O41 Ti3 O45 W11 87.5(10)
O56 Ti3 O45 W11 4.0(8)
Ti4 Ti3 O45 W11 76.4(11)
W12 Ti3 O45 W11 -43.3(8)
O49 W11 O45 Ti3 173.7(9)
O63 W11 O45 Ti3 -8(3)
O50 W11 O45 Ti3 71.9(10)
O55 W11 O45 Ti3 -84.8(9)
O56 W11 O45 Ti3 -3.9(8)
O51 W12 O46 Ti3 -170.1(10)
O64 W12 O46 Ti3 10(3)
O50 W12 O46 Ti3 -68.6(11)
O57 W12 O46 Ti3 87.6(10)
O56 W12 O46 Ti3 5.6(9)
O43 Ti3 O46 W12 174.4(10)
O45 Ti3 O46 W12 70.5(11)
O42 Ti3 O46 W12 -90.5(10)
O41 Ti3 O46 W12 -39(3)
O56 Ti3 O46 W12 -5.8(9)
Ti4 Ti3 O46 W12 -79.1(11)
W11 Ti3 O46 W12 40.9(9)
O44 Ti4 O47 W13 -168.9(9)
O48 Ti4 O47 W13 -66.8(11)
O41 Ti4 O47 W13 35(2)
O42 Ti4 O47 W13 91.3(10)
O59 Ti4 O47 W13 7.3(9)
Ti3 Ti4 O47 W13 78.4(10)
W14 Ti4 O47 W13 -39.6(9)
O52 W13 O47 Ti4 167.0(10)
O67 W13 O47 Ti4 -18(3)
O53 W13 O47 Ti4 66.6(10)
O58 W13 O47 Ti4 -89.9(10)
O59 W13 O47 Ti4 -7.4(9)
O54 W14 O48 Ti4 -167.9(10)
O53 W14 O48 Ti4 -66.8(10)
O68 W14 O48 Ti4 13(3)
O60 W14 O48 Ti4 88.7(10)
O59 W14 O48 Ti4 6.2(8)
O54 W14 O53 W13 175.4(11)
O48 W14 O53 W13 75.0(11)
O68 W14 O53 W13 -87.0(11)
O60 W14 O53 W13 -10(2)
O59 W14 O53 W13 -1.7(9)
Ti4 W14 O53 W13 46.0(9)
O61 W15 O55 W11 135.1(15)
O70 W15 O55 W11 33.9(15)
O60 W15 O55 W11 -122.7(15)
O69 W15 O55 W11 -29(3)
O71 W15 O55 W11 -42.8(14)
O71 Si2 O56 Ti3 -119.4(11)
O72 Si2 O56 Ti3 120.7(11)
O59 Si2 O56 Ti3 1.2(14)
O71 Si2 O56 W11 2.3(12)
O72 Si2 O56 W11 -117.5(10)
O59 Si2 O56 W11 123.0(9)
O71 Si2 O56 W12 119.2(10)
O72 Si2 O56 W12 -0.6(13)
O59 Si2 O56 W12 -120.1(10)
O62 W16 O57 W12 -136.8(15)
O58 W16 O57 W12 119.7(15)
O65 W16 O57 W12 -37.3(15)
O66 W16 O57 W12 24(3)
O72 W16 O57 W12 39.1(14)
O71 Si2 O59 W13 -117.6(11)
O72 Si2 O59 W13 1.5(14)
O56 Si2 O59 W13 121.4(10)
O71 Si2 O59 Ti4 119.2(11)
O72 Si2 O59 Ti4 -121.7(11)
O56 Si2 O59 Ti4 -1.8(14)
O71 Si2 O59 W14 1.6(12)
O72 Si2 O59 W14 120.6(10)
O56 Si2 O59 W14 -119.4(10)
O49 W11 O63 W17 112.8(19)
O45 W11 O63 W17 -65(3)
O50 W11 O63 W17 -145(2)
O55 W11 O63 W17 11.8(19)
O56 W11 O63 W17 -69.4(19)
Ti3 W11 O63 W17 -71(2)
O51 W12 O64 W18 -113.6(18)
O46 W12 O64 W18 66(3)
O50 W12 O64 W18 145.2(18)
O57 W12 O64 W18 -11.8(17)
O56 W12 O64 W18 70.5(17)
Ti3 W12 O64 W18 73.0(19)
O52 W13 O67 W19 120.7(17)
O47 W13 O67 W19 -54(3)
O53 W13 O67 W19 -138.6(17)
O58 W13 O67 W19 17.6(17)
O59 W13 O67 W19 -64.5(17)
Ti4 W13 O67 W19 -66.1(19)
O80 W20 O68 W14 140.3(16)
O69 W20 O68 W14 43.1(16)
O75 W20 O68 W14 -117.7(16)
O76 W20 O68 W14 -30(3)
O71 W20 O68 W14 -33.0(15)
O80 W20 O69 W15 179.1(11)
O68 W20 O69 W15 -79.9(10)
O75 W20 O69 W15 -4(3)
O76 W20 O69 W15 77.2(11)
O71 W20 O69 W15 3.5(8)
O72 Si2 O71 W15 178.7(10)
O59 Si2 O71 W15 -62.2(13)
O56 Si2 O71 W15 58.4(13)
O72 Si2 O71 W20 -60.3(13)
O59 Si2 O71 W20 58.8(12)
O56 Si2 O71 W20 179.4(9)
O72 Si2 O71 W17 59.7(13)
O59 Si2 O71 W17 178.8(9)
O56 Si2 O71 W17 -60.6(12)
O71 Si2 O72 W16 179.1(10)
O59 Si2 O72 W16 59.6(13)
O56 Si2 O72 W16 -60.2(13)
O71 Si2 O72 W19 59.0(13)
O59 Si2 O72 W19 -60.5(13)
O56 Si2 O72 W19 179.7(9)
O71 Si2 O72 W18 -61.1(13)
O59 Si2 O72 W18 179.4(9)
O56 Si2 O72 W18 59.5(13)
O77 W17 O73 W18 -144(3)
O76 W17 O73 W18 114(3)
O70 W17 O73 W18 26(5)
O63 W17 O73 W18 -40(3)
O71 W17 O73 W18 40(3)
O78 W18 O74 W19 -167.2(10)
O64 W18 O74 W19 6(2)
O73 W18 O74 W19 90.5(10)
O65 W18 O74 W19 -67.2(10)
O72 W18 O74 W19 7.1(8)
O79 W19 O75 W20 -141(3)
O66 W19 O75 W20 27(5)
O67 W19 O75 W20 -38(3)
O74 W19 O75 W20 115(3)
O72 W19 O75 W20 43(3)
O77 W17 O76 W20 169.0(10)
O73 W17 O76 W20 -89.8(10)
O70 W17 O76 W20 68.3(10)
O63 W17 O76 W20 -2(2)
O71 W17 O76 W20 -6.2(8)
Ti1 O3 C2 C1 106(2)
Ti1 O3 C2 C3 -73(3)
C10 C1 C2 O3 -174(2)
C11 C1 C2 O3 5(4)
C10 C1 C2 C3 5(4)
C11 C1 C2 C3 -176(2)
O3 C2 C3 C4 176(2)
C1 C2 C3 C4 -3(4)
C2 C3 C4 C5 0(4)
C3 C4 C5 C6 -177(3)
C3 C4 C5 C10 2(4)
C4 C5 C6 C7 175(3)
C10 C5 C6 C7 -4(4)
C5 C6 C7 C8 5(5)
C6 C7 C8 C9 -1(5)
C7 C8 C9 C10 -3(4)
C8 C9 C10 C1 -175(3)
C8 C9 C10 C5 3(4)
C2 C1 C10 C9 175(3)
C11 C1 C10 C9 -4(4)
C2 C1 C10 C5 -3(4)
C11 C1 C10 C5 178(2)
C4 C5 C10 C9 -179(3)
C6 C5 C10 C9 0(4)
C4 C5 C10 C1 0(4)
C6 C5 C10 C1 178(2)
C2 C1 C11 C12 -85(3)
C10 C1 C11 C12 95(3)
C2 C1 C11 C20 90(3)
C10 C1 C11 C20 -90(3)
C20 C11 C12 O4 -178(2)
C1 C11 C12 O4 -3(4)
C20 C11 C12 C13 6(4)
C1 C11 C12 C13 -179(3)
Ti2 O4 C12 C11 108(3)
Ti2 O4 C12 C13 -76(3)
C11 C12 C13 C14 -4(5)
O4 C12 C13 C14 180(3)
C12 C13 C14 C15 0(5)
C13 C14 C15 C20 0(5)
C13 C14 C15 C16 -178(3)
C14 C15 C16 C17 -178(3)
C20 C15 C16 C17 3(5)
C15 C16 C17 C18 -5(5)
C16 C17 C18 C19 3(5)
C17 C18 C19 C20 1(4)
C18 C19 C20 C15 -2(5)
C18 C19 C20 C11 178(3)
C14 C15 C20 C19 -178(3)
C16 C15 C20 C19 0(5)
C14 C15 C20 C11 2(5)
C16 C15 C20 C11 -180(3)
C12 C11 C20 C19 175(3)
C1 C11 C20 C19 -1(4)
C12 C11 C20 C15 -5(4)
C1 C11 C20 C15 179(3)
Ti3 O43 C22 C21 105(3)
Ti3 O43 C22 C23 -75(3)
C30 C21 C22 O43 -177(2)
C31 C21 C22 O43 4(4)
C30 C21 C22 C23 2(4)
C31 C21 C22 C23 -177(2)
O43 C22 C23 C24 179(3)
C21 C22 C23 C24 0(4)
C22 C23 C24 C25 -3(5)
C23 C24 C25 C30 3(5)
C23 C24 C25 C26 -177(3)
C24 C25 C26 C27 -178(3)
C30 C25 C26 C27 2(5)
C25 C26 C27 C28 -2(6)
C26 C27 C28 C29 1(6)
C27 C28 C29 C30 1(5)
C28 C29 C30 C21 179(3)
C28 C29 C30 C25 -1(5)
C22 C21 C30 C29 178(3)
C31 C21 C30 C29 -3(4)
C22 C21 C30 C25 -3(4)
C31 C21 C30 C25 177(3)
C24 C25 C30 C29 179(3)
C26 C25 C30 C29 -1(5)
C24 C25 C30 C21 0(5)
C26 C25 C30 C21 180(3)
C22 C21 C31 C32 -89(3)
C30 C21 C31 C32 91(3)
C22 C21 C31 C40 92(3)
C30 C21 C31 C40 -87(3)
Ti4 O44 C32 C31 107(2)
Ti4 O44 C32 C33 -73(3)
C40 C31 C32 O44 -177(2)
C21 C31 C32 O44 5(4)
C40 C31 C32 C33 4(4)
C21 C31 C32 C33 -175(2)
O44 C32 C33 C34 176(3)
C31 C32 C33 C34 -5(4)
C32 C33 C34 C35 4(5)
C33 C34 C35 C36 -177(3)
C33 C34 C35 C40 -2(4)
C40 C35 C36 C37 -1(4)
C34 C35 C36 C37 174(3)
C35 C36 C37 C38 2(5)
C36 C37 C38 C39 1(5)
C37 C38 C39 C40 -3(5)
C32 C31 C40 C39 175(3)
C21 C31 C40 C39 -6(4)
C32 C31 C40 C35 -2(4)
C21 C31 C40 C35 176(2)
C38 C39 C40 C31 -174(3)
C38 C39 C40 C35 4(4)
C36 C35 C40 C31 176(3)
C34 C35 C40 C31 1(4)
C36 C35 C40 C39 -2(4)
C34 C35 C40 C39 -177(3)
C121 N1 C101 C102 171(3)
C111 N1 C101 C102 -68(4)
C131 N1 C101 C102 49(4)
N1 C101 C102 C103 -179(3)
C101 C102 C103 C104 175(3)
C121 N1 C111 C112 57(5)
C101 N1 C111 C112 -63(5)
C131 N1 C111 C112 176(3)
N1 C111 C112 C113 157(4)
C111 C112 C113 C114 -71(5)
C101 N1 C121 C122 174(3)
C111 N1 C121 C122 55(4)
C131 N1 C121 C122 -62(4)
N1 C121 C122 C123 166(4)
C121 C122 C123 C124 -173(5)
C121 N1 C131 C132 -56(4)
C101 N1 C131 C132 66(4)
C111 N1 C131 C132 -176(3)
N1 C131 C132 C133 -165(3)
C131 C132 C133 C134 79(4)
C231 N2 C201 C202 50(3)
C211 N2 C201 C202 -70(3)
C221 N2 C201 C202 173(3)
N2 C201 C202 C203 -172(3)
C201 C202 C203 C204 167(4)
C231 N2 C211 C212 175(3)
C221 N2 C211 C212 51(4)
C201 N2 C211 C212 -65(4)
N2 C211 C212 C213 -177(3)
C211 C212 C213 C214 174(3)
C231 N2 C221 C222 -62(3)
C211 N2 C221 C222 60(3)
C201 N2 C221 C222 177(3)
N2 C221 C222 C223 175(3)
C221 C222 C223 C224 -179(3)
C211 N2 C231 C232 179(3)
C221 N2 C231 C232 -60(3)
C201 N2 C231 C232 59(3)
N2 C231 C232 C233 -158(2)
C231 C232 C233 C234 82(3)
C311 N3 C301 C302 51(4)
C331 N3 C301 C302 -70(4)
C321 N3 C301 C302 174(3)
N3 C301 C302 C303 -171(3)
C301 C302 C303 C304 49(5)
C301 N3 C311 C312 57(3)
C331 N3 C311 C312 179(2)
C321 N3 C311 C312 -66(3)
N3 C311 C312 C313 -158(2)
C311 C312 C313 C314 83(4)
C301 N3 C321 C322 174(3)
C311 N3 C321 C322 -62(3)
C331 N3 C321 C322 55(3)
N3 C321 C322 C323 173(3)
C321 C322 C323 C324 -172(3)
C301 N3 C331 C332 -63(4)
C311 N3 C331 C332 174(3)
C321 N3 C331 C332 55(3)
N3 C331 C332 C333 -177(3)
C331 C332 C333 C334 175(3)
C421 N4 C401 C402 167(3)
C411 N4 C401 C402 -72(4)
C431 N4 C401 C402 45(4)
N4 C401 C402 C403 174(3)
C401 C402 C403 C404 174(3)
C401 N4 C411 C412 -59(4)
C421 N4 C411 C412 62(4)
C431 N4 C411 C412 178(3)
N4 C411 C412 C413 158(4)
C411 C412 C413 C414 -83(5)
C401 N4 C421 C422 176(3)
C411 N4 C421 C422 53(4)
C431 N4 C421 C422 -58(4)
N4 C421 C422 C423 165(4)
C421 C422 C423 C424 -173(4)
C401 N4 C431 C432 61(4)
C421 N4 C431 C432 -61(4)
C411 N4 C431 C432 -177(4)
N4 C431 C432 C433 -168(4)
C431 C432 C433 C434 78(5)
C531 N5 C501 C502 65(4)
C521 N5 C501 C502 -175(3)
C511 N5 C501 C502 -55(4)
N5 C501 C502 C503 -180(3)
C501 C502 C503 C504 175(3)
C501 N5 C511 C512 -65(4)
C531 N5 C511 C512 172(3)
C521 N5 C511 C512 55(4)
N5 C511 C512 C513 -176(3)
C511 C512 C513 C514 -176(4)
C501 N5 C521 C522 178(3)
C531 N5 C521 C522 -59(4)
C511 N5 C521 C522 59(4)
N5 C521 C522 C523 -169(4)
C521 C522 C523 C524 -171(5)
C501 N5 C531 C532 59(4)
C521 N5 C531 C532 -61(4)
C511 N5 C531 C532 180(3)
N5 C531 C532 C533 -180(4)
C531 C532 C533 C534 179(4)
C621 N6 C601 C602 178(3)
C611 N6 C601 C602 57(4)
C631 N6 C601 C602 -63(4)
N6 C601 C602 C603 -175(5)
N6 C601 C602 C606 166(5)
C601 C602 C603 C604 161(9)
C606 C602 C603 C604 -59(12)
C601 C602 C606 C607 -180(6)
C603 C602 C606 C607 132(18)
C601 N6 C611 C612 60(4)
C621 N6 C611 C612 -62(4)
C631 N6 C611 C612 -180(3)
N6 C611 C612 C613 -176(3)
C611 C612 C613 C614 -179(3)
C601 N6 C621 C622 -177(3)
C611 N6 C621 C622 -55(4)
C631 N6 C621 C622 63(4)
N6 C621 C622 C623 -177(3)
C621 C622 C623 C624 165(4)
C601 N6 C631 C632 -54(4)
C621 N6 C631 C632 66(4)
C611 N6 C631 C632 -175(3)
N6 C631 C632 C633 -165(3)
C631 C632 C633 C634 -179(3)
C711 N7 C701 C702 -71(4)
C731 N7 C701 C702 54(4)
C721 N7 C701 C702 175(3)
N7 C701 C702 C703 173(4)
C701 C702 C703 C704 -176(4)
C701 N7 C711 C712 -48(5)
C731 N7 C711 C712 -177(4)
C721 N7 C711 C712 66(4)
N7 C711 C712 C713 -171(4)
C711 C712 C713 C714 175(5)
C701 N7 C721 C722 175(3)
C711 N7 C721 C722 58(4)
C731 N7 C721 C722 -59(4)
N7 C721 C722 C723 -178(3)
C721 C722 C723 C724 179(4)
C701 N7 C731 C732 60(4)
C711 N7 C731 C732 -174(3)
C721 N7 C731 C732 -60(3)
N7 C731 C732 C733 -179(3)
C731 C732 C733 C734 178(4)
C821 N8 C801 C802 -178(4)
C811 N8 C801 C802 -57(4)
C831 N8 C801 C802 60(4)
N8 C801 C802 C803 179(4)
C801 C802 C803 C804 172(5)
C821 N8 C811 C812 54(4)
C801 N8 C811 C812 -65(4)
C831 N8 C811 C812 -180(3)
N8 C811 C812 C813 -177(3)
C811 C812 C813 C814 179(4)
C811 N8 C821 C822 64(4)
C801 N8 C821 C822 -176(3)
C831 N8 C821 C822 -59(4)
N8 C821 C822 C823 180(3)
C821 C822 C823 C824 169(4)
C821 N8 C831 C832 -53(4)
C811 N8 C831 C832 -178(3)
C801 N8 C831 C832 64(4)
N8 C831 C832 C833 -168(3)
C831 C832 C833 C834 -178(3)
C84 C83 O901 C81 -170(7)
C82 C81 O901 C83 179(7)
C93 O902 C91 C92 169(7)
C91 O902 C93 C94 164(6)
